data_4334533
loop_
_publ_author_name
'Oleg I. Siidra'
'Evgeny V. Nazarchuk'
'Anna N. Suknotova'
'Roman A. Kayukov'
'Sergey V. Krivovichev'

_publ_section_title
;
 Cr(VI) Trioxide as a Starting Material for the Synthesis of Novel Zero-,
 One-, and Two-Dimensional Uranyl Dichromates and Chromate-Dichromates
;
_journal_name_full 'Inorganic Chemistry'
_journal_page_first 4729
_journal_page_last 4735
_journal_paper_doi 10.1021/ic400341q
_journal_volume 52
_journal_year 2013
_chemical_formula_sum 'Cr12 O52 Rb8 U4'
_chemical_formula_weight 3091.88
_chemical_name_systematic
;
 ?
;
_space_group_IT_number 2
_symmetry_cell_setting triclinic
_symmetry_space_group_name_Hall '-P 1'
_symmetry_space_group_name_H-M 'P -1'
_atom_sites_solution_hydrogens geom
_atom_sites_solution_primary direct
_atom_sites_solution_secondary difmap
_audit_creation_method SHELXL-97
_cell_angle_alpha 73.880(6)
_cell_angle_beta 88.865(7)
_cell_angle_gamma 89.841(7)
_cell_formula_units_Z 2
_cell_length_a 13.236(4)
_cell_length_b 13.764(4)
_cell_length_c 14.857(4)
_cell_measurement_temperature 293(2)
_cell_volume 2599.7(13)
_computing_structure_refinement 'SHELXL-97 (Sheldrick, 1997)'
_diffrn_ambient_temperature 293(2)
_diffrn_measured_fraction_theta_full 0.975
_diffrn_measured_fraction_theta_max 0.975
_diffrn_radiation_monochromator graphite
_diffrn_radiation_source 'fine-focus sealed tube'
_diffrn_radiation_type MoK\a
_diffrn_radiation_wavelength 0.71073
_diffrn_reflns_av_R_equivalents 0.1322
_diffrn_reflns_av_sigmaI/netI 0.1763
_diffrn_reflns_limit_h_max 17
_diffrn_reflns_limit_h_min -17
_diffrn_reflns_limit_k_max 16
_diffrn_reflns_limit_k_min -18
_diffrn_reflns_limit_l_max 19
_diffrn_reflns_limit_l_min -19
_diffrn_reflns_number 26663
_diffrn_reflns_theta_full 28.00
_diffrn_reflns_theta_max 28.00
_diffrn_reflns_theta_min 1.54
_exptl_absorpt_coefficient_mu 22.360
_exptl_crystal_density_diffrn 3.950
_exptl_crystal_F_000 2736
_refine_diff_density_max 4.628
_refine_diff_density_min -2.182
_refine_diff_density_rms 0.420
_refine_ls_extinction_method none
_refine_ls_goodness_of_fit_ref 0.963
_refine_ls_hydrogen_treatment mixed
_refine_ls_matrix_type full
_refine_ls_number_parameters 688
_refine_ls_number_reflns 12255
_refine_ls_number_restraints 6
_refine_ls_restrained_S_all 0.963
_refine_ls_R_factor_all 0.1215
_refine_ls_R_factor_gt 0.0715
_refine_ls_shift/su_max 0.000
_refine_ls_shift/su_mean 0.000
_refine_ls_structure_factor_coef Fsqd
_refine_ls_weighting_details 'calc w=1/[\s^2^(Fo^2^)+(0.0693P)^2^+0.0000P] where P=(Fo^2^+2Fc^2^)/3'
_refine_ls_weighting_scheme calc
_refine_ls_wR_factor_gt 0.1773
_refine_ls_wR_factor_ref 0.1919
_reflns_number_gt 6794
_reflns_number_total 12255
_reflns_threshold_expression >2sigma(I)
_cod_data_source_file ic400341q_si_001_3.cif
_cod_data_source_block Rb2(UO2)(CrO4)(Cr2O7)_(compound_3)
_cod_database_code 4334533

loop_
_symmetry_equiv_pos_as_xyz
'x, y, z'
'-x, -y, -z'

loop_
_atom_site_label
_atom_site_type_symbol
_atom_site_fract_x
_atom_site_fract_y
_atom_site_fract_z
_atom_site_U_iso_or_equiv
_atom_site_adp_type
_atom_site_occupancy
_atom_site_symmetry_multiplicity
_atom_site_calc_flag
_atom_site_refinement_flags
U1 U 0.21832(6) 0.15297(6) 0.74822(5) 0.0245(2) Uani 1 1 d .
U2 U 0.31612(6) 0.64832(6) 0.75091(5) 0.0247(2) Uani 1 1 d .
U3 U 0.23571(7) 0.46990(6) 0.41550(6) 0.0257(2) Uani 1 1 d .
U4 U 0.22955(6) 0.96935(6) 0.42412(5) 0.02365(19) Uani 1 1 d .
Cr1 Cr 0.2017(3) 0.6933(2) 0.5135(2) 0.0256(7) Uani 1 1 d .
Cr2 Cr 0.1606(3) -0.0610(3) 0.9650(2) 0.0278(8) Uani 1 1 d .
Cr3 Cr 0.3173(3) 0.1892(2) 0.5025(2) 0.0260(8) Uani 1 1 d .
Cr4 Cr 0.1902(3) 0.9011(2) 0.6850(2) 0.0261(8) Uani 1 1 d .
Cr5 Cr 0.3395(3) 0.4123(2) 0.6567(2) 0.0279(8) Uani 1 1 d .
Cr6 Cr 0.1372(3) 0.3479(3) 0.2307(3) 0.0318(8) Uani 1 1 d .
Cr7 Cr 0.3444(3) 0.7914(3) 0.9377(2) 0.0298(8) Uani 1 1 d .
Cr8 Cr 0.3351(3) 0.4272(3) 0.9666(3) 0.0318(8) Uani 1 1 d .
Cr9 Cr 0.3102(3) 1.1930(2) 0.2113(2) 0.0300(8) Uani 1 1 d .
Cr10 Cr 0.1814(4) 0.6913(3) 0.2132(3) 0.0515(12) Uani 1 1 d .
Cr11 Cr 0.3479(4) 0.8606(3) 0.2410(3) 0.0436(10) Uani 1 1 d .
Cr12 Cr 0.1467(3) 0.2917(3) 0.9377(3) 0.0319(8) Uani 1 1 d .
O1 O 0.3346(18) 0.4979(13) 0.3451(13) 0.071(7) Uani 1 1 d .
O2 O 0.3673(12) 0.4981(10) 0.8587(10) 0.032(4) Uani 1 1 d .
O3 O 0.2631(12) 0.6194(10) 0.4589(10) 0.032(4) Uani 1 1 d .
O4 O 0.3037(16) 0.5160(11) 0.6804(12) 0.056(6) Uani 1 1 d .
O5 O 0.1519(12) 0.9141(10) 0.5752(10) 0.033(4) Uani 1 1 d .
O6 O 0.1739(12) 0.8035(10) 0.4375(10) 0.032(4) Uani 1 1 d .
O7 O 0.2864(12) 0.8190(11) 0.7098(11) 0.035(4) Uani 1 1 d .
O8 O 0.1394(12) 0.0140(10) 0.8591(9) 0.029(3) Uani 1 1 d .
O9 O 0.3030(13) 1.1158(11) 0.3182(11) 0.040(4) Uani 1 1 d .
O10 O 0.1023(12) 1.0080(11) 0.3851(11) 0.038(4) Uani 1 1 d .
O11 O 0.3283(13) 0.1848(11) 0.6106(10) 0.039(4) Uani 1 1 d .
O12 O 0.3524(11) 0.9319(12) 0.4654(11) 0.035(4) Uani 1 1 d .
O13 O 0.2178(12) -0.1741(11) 0.9577(12) 0.039(4) Uani 1 1 d .
O14 O 0.1047(12) 0.1777(11) 0.6824(12) 0.043(4) Uani 1 1 d .
O15 O 0.3487(11) 0.4342(11) 0.5420(10) 0.032(4) Uani 1 1 d .
O16 O 0.4393(15) 0.3990(14) 1.0196(13) 0.057(5) Uani 1 1 d .
O17 O 0.2338(11) 1.1011(10) 0.4931(10) 0.030(3) Uani 1 1 d .
O18 O 0.2338(12) 0.0100(10) 0.6960(10) 0.031(3) Uani 1 1 d U
O19 O 0.1477(12) 0.6107(12) 0.3133(11) 0.041(4) Uani 1 1 d .
O20 O 0.4007(13) 0.7530(12) 1.0347(11) 0.040(4) Uani 1 1 d .
O21 O 0.1018(12) 0.6411(12) 0.5651(12) 0.039(4) Uani 1 1 d .
O22 O 0.1996(19) 0.6305(14) 0.7827(11) 0.077(8) Uani 1 1 d .
O23 O 0.0540(15) -0.0941(13) 1.0157(11) 0.050(5) Uani 1 1 d .
O24 O 0.2274(12) -0.0038(11) 1.0237(11) 0.037(4) Uani 1 1 d .
O25 O 0.2832(13) 0.7128(12) 0.5924(10) 0.038(4) Uani 1 1 d .
O26 O 0.4459(13) 0.6654(14) 0.7191(11) 0.050(5) Uani 1 1 d .
O27 O 0.4459(17) 0.3769(16) 0.7015(13) 0.072(6) Uani 1 1 d .
O28 O 0.2480(14) 0.3266(11) 0.6999(12) 0.048(5) Uani 1 1 d .
O29 O 0.2705(13) 0.9354(12) 0.2808(11) 0.042(4) Uani 1 1 d .
O30 O 0.2612(15) 0.3182(12) 0.2028(12) 0.048(5) Uani 1 1 d .
O31 O 0.1284(12) 0.4370(12) 0.4930(12) 0.043(4) Uani 1 1 d .
O32 O 0.2539(15) 1.1428(13) 0.1429(12) 0.055(5) Uani 1 1 d .
O33 O 0.2688(14) 0.4895(13) 1.0177(13) 0.055(5) Uani 1 1 d .
O34 O 0.4008(16) 0.8897(12) 0.8722(13) 0.058(5) Uani 1 1 d .
O35 O 0.0989(14) 0.8611(13) 0.7567(12) 0.050(5) Uani 1 1 d .
O36 O 0.2728(14) 0.3142(13) 0.9622(12) 0.051(5) Uani 1 1 d .
O37 O 0.3387(13) 0.1318(14) 0.8119(13) 0.053(5) Uani 1 1 d .
O38 O 0.0829(13) 0.4143(14) 0.1386(13) 0.053(5) Uani 1 1 d .
O39 O 0.4227(14) 1.2075(16) 0.1787(15) 0.064(6) Uani 1 1 d .
O40 O 0.3349(14) 0.6991(11) 0.8883(11) 0.045(4) Uani 1 1 d .
O41 O 0.0905(15) 0.3968(13) 0.8934(13) 0.055(5) Uani 1 1 d .
O42 O 0.1489(16) 0.2230(15) 0.8628(13) 0.063(6) Uani 1 1 d .
O43 O 0.2743(19) 0.3005(13) 0.4445(14) 0.075(7) Uani 1 1 d .
O44 O 0.0913(13) 0.2345(14) 1.0285(11) 0.050(5) Uani 1 1 d .
O45 O 0.1407(17) 0.4077(15) 0.3107(15) 0.069(6) Uani 1 1 d .
O46 O 0.4079(15) 0.9251(14) 0.1476(13) 0.057(5) Uani 1 1 d .
O47 O 0.4248(16) 0.1630(17) 0.4664(14) 0.069(6) Uani 1 1 d .
O48 O 0.0773(15) 0.2464(14) 0.2731(16) 0.069(6) Uani 1 1 d .
O49 O 0.214(2) 0.6355(18) 0.1374(14) 0.098(9) Uani 1 1 d .
O50 O 0.300(2) 0.7574(17) 0.229(2) 0.105(10) Uani 1 1 d .
O51 O 0.441(2) 0.830(2) 0.3196(17) 0.129(13) Uani 1 1 d .
O52 O 0.087(3) 0.768(3) 0.188(2) 0.146(13) Uiso 1 1 d .
Rb1 Rb 0.5934(2) 0.87206(19) 0.00371(18) 0.0443(6) Uani 1 1 d .
Rb2 Rb 0.90543(19) 0.3610(2) 0.03552(19) 0.0507(7) Uani 1 1 d .
Rb3 Rb 0.0597(2) 0.4489(2) 0.6912(2) 0.0546(7) Uani 1 1 d .
Rb4 Rb 0.0718(2) 0.0159(2) 0.17460(18) 0.0502(7) Uani 1 1 d .
Rb5 Rb 0.0349(2) 0.1822(2) 0.4796(2) 0.0588(8) Uani 1 1 d .
Rb6 Rb 0.5348(2) 0.3369(2) 0.5082(2) 0.0549(7) Uani 1 1 d .
Rb7 Rb 0.5332(2) 0.0478(2) 0.3371(2) 0.0600(8) Uani 1 1 d .
Rb8 Rb 0.4155(2) 0.5277(3) 0.15572(19) 0.0659(9) Uani 1 1 d .

loop_
_atom_site_aniso_label
_atom_site_aniso_U_11
_atom_site_aniso_U_22
_atom_site_aniso_U_33
_atom_site_aniso_U_23
_atom_site_aniso_U_13
_atom_site_aniso_U_12
U1 0.0311(5) 0.0177(4) 0.0266(4) -0.0089(3) -0.0047(3) 0.0003(3)
U2 0.0332(5) 0.0162(4) 0.0259(4) -0.0081(3) -0.0022(3) -0.0001(3)
U3 0.0366(5) 0.0171(4) 0.0250(4) -0.0080(3) -0.0037(3) -0.0013(3)
U4 0.0291(4) 0.0165(4) 0.0267(4) -0.0078(3) -0.0069(3) 0.0032(3)
Cr1 0.030(2) 0.0140(16) 0.0332(19) -0.0075(14) -0.0031(15) -0.0003(13)
Cr2 0.029(2) 0.0255(18) 0.0301(19) -0.0096(15) -0.0031(15) 0.0004(14)
Cr3 0.036(2) 0.0154(16) 0.0282(18) -0.0093(14) -0.0047(15) -0.0045(14)
Cr4 0.034(2) 0.0187(16) 0.0275(19) -0.0095(14) -0.0016(15) -0.0015(14)
Cr5 0.039(2) 0.0144(16) 0.0313(19) -0.0076(14) -0.0052(16) 0.0004(14)
Cr6 0.033(2) 0.0301(19) 0.037(2) -0.0160(16) -0.0062(16) -0.0031(15)
Cr7 0.036(2) 0.0233(18) 0.033(2) -0.0127(15) -0.0061(16) 0.0038(15)
Cr8 0.033(2) 0.0238(18) 0.035(2) -0.0021(15) -0.0033(16) 0.0017(15)
Cr9 0.037(2) 0.0205(17) 0.0304(19) -0.0032(14) -0.0053(16) 0.0027(15)
Cr10 0.049(3) 0.036(2) 0.057(3) 0.009(2) 0.006(2) 0.0087(19)
Cr11 0.064(3) 0.029(2) 0.037(2) -0.0088(17) 0.008(2) 0.0063(19)
Cr12 0.041(2) 0.0218(18) 0.034(2) -0.0099(15) 0.0012(17) 0.0036(15)
O1 0.14(2) 0.037(10) 0.055(12) -0.037(9) -0.058(12) 0.054(11)
O2 0.039(10) 0.024(8) 0.030(8) -0.001(6) -0.005(7) 0.012(7)
O3 0.038(10) 0.019(7) 0.044(9) -0.017(7) -0.006(7) 0.001(6)
O4 0.123(18) 0.009(7) 0.042(10) -0.018(7) -0.019(10) 0.015(9)
O5 0.046(10) 0.014(7) 0.037(9) -0.004(6) 0.008(7) -0.013(6)
O6 0.044(10) 0.022(8) 0.032(8) -0.008(6) -0.014(7) 0.003(7)
O7 0.032(9) 0.030(8) 0.046(10) -0.014(7) -0.007(7) 0.006(7)
O8 0.047(10) 0.025(8) 0.020(7) -0.012(6) -0.009(7) 0.002(7)
O9 0.056(12) 0.028(8) 0.036(9) -0.011(7) 0.007(8) -0.016(8)
O10 0.048(11) 0.023(8) 0.044(10) -0.012(7) -0.017(8) 0.017(7)
O11 0.059(12) 0.023(8) 0.033(9) -0.005(7) 0.008(8) -0.018(7)
O12 0.015(8) 0.047(10) 0.046(10) -0.016(8) -0.003(7) -0.001(7)
O13 0.035(10) 0.023(8) 0.063(11) -0.019(8) -0.003(8) 0.003(7)
O14 0.033(10) 0.029(9) 0.069(12) -0.015(8) -0.027(8) 0.002(7)
O15 0.033(9) 0.041(9) 0.027(8) -0.018(7) -0.004(7) -0.002(7)
O16 0.061(14) 0.047(11) 0.067(13) -0.018(10) -0.023(10) 0.004(9)
O17 0.037(9) 0.022(8) 0.037(9) -0.021(7) 0.001(7) -0.006(6)
O18 0.043(7) 0.018(6) 0.035(7) -0.014(5) -0.005(6) -0.018(5)
O19 0.038(10) 0.040(9) 0.037(10) 0.003(7) -0.012(8) 0.003(7)
O20 0.044(11) 0.050(10) 0.033(9) -0.021(8) -0.008(7) -0.009(8)
O21 0.024(9) 0.039(9) 0.056(11) -0.016(8) 0.016(8) -0.008(7)
O22 0.16(2) 0.060(12) 0.023(9) -0.026(8) -0.033(11) 0.084(14)
O23 0.066(13) 0.050(11) 0.032(9) -0.008(8) -0.015(9) 0.019(9)
O24 0.033(9) 0.028(8) 0.059(11) -0.027(8) -0.014(8) 0.010(7)
O25 0.046(11) 0.038(9) 0.031(9) -0.012(7) -0.005(7) 0.016(7)
O26 0.034(10) 0.074(13) 0.038(10) -0.010(9) 0.002(8) -0.016(9)
O27 0.080(17) 0.083(16) 0.040(11) 0.007(10) -0.013(10) 0.025(12)
O28 0.065(13) 0.022(8) 0.056(11) -0.007(8) -0.001(9) 0.004(8)
O29 0.040(10) 0.047(10) 0.041(10) -0.016(8) 0.004(8) 0.002(8)
O30 0.075(14) 0.027(9) 0.043(10) -0.010(7) -0.006(9) 0.001(8)
O31 0.021(9) 0.053(11) 0.052(11) -0.012(8) 0.020(7) -0.027(7)
O32 0.080(15) 0.047(11) 0.045(11) -0.021(9) -0.033(10) 0.022(10)
O33 0.057(13) 0.045(11) 0.060(12) -0.013(9) 0.006(10) 0.018(9)
O34 0.087(16) 0.025(9) 0.058(12) -0.005(8) 0.008(11) 0.000(9)
O35 0.057(13) 0.046(11) 0.047(11) -0.016(9) 0.005(9) -0.010(9)
O36 0.051(12) 0.041(10) 0.054(12) -0.003(9) 0.005(9) -0.016(9)
O37 0.027(10) 0.060(12) 0.070(13) -0.015(10) -0.027(9) 0.003(8)
O38 0.036(11) 0.062(12) 0.064(13) -0.024(10) -0.010(9) 0.006(9)
O39 0.026(10) 0.077(14) 0.083(15) -0.012(11) 0.008(10) -0.017(9)
O40 0.070(13) 0.027(9) 0.038(10) -0.009(7) -0.001(8) 0.011(8)
O41 0.060(13) 0.047(11) 0.054(12) -0.006(9) -0.002(9) 0.015(9)
O42 0.084(17) 0.059(13) 0.058(13) -0.036(10) 0.021(11) -0.017(11)
O43 0.13(2) 0.023(9) 0.069(14) -0.002(9) -0.037(13) 0.026(11)
O44 0.041(11) 0.069(13) 0.038(10) -0.012(9) -0.006(8) -0.011(9)
O45 0.087(17) 0.065(13) 0.077(14) -0.056(12) -0.027(12) 0.002(11)
O46 0.060(14) 0.049(11) 0.058(12) -0.009(9) 0.017(10) -0.015(9)
O47 0.063(15) 0.102(17) 0.061(13) -0.058(12) 0.027(11) -0.020(12)
O48 0.052(13) 0.048(12) 0.110(18) -0.029(12) -0.005(12) -0.022(10)
O49 0.18(3) 0.085(17) 0.036(12) -0.030(12) 0.010(14) -0.038(17)
O50 0.13(2) 0.058(14) 0.15(2) -0.063(16) 0.060(19) -0.049(15)
O51 0.15(3) 0.15(3) 0.079(17) -0.019(17) 0.003(17) 0.12(2)
Rb1 0.0429(15) 0.0437(14) 0.0480(15) -0.0150(11) -0.0108(11) -0.0004(11)
Rb2 0.0343(14) 0.0656(17) 0.0616(17) -0.0334(14) -0.0013(12) 0.0011(12)
Rb3 0.0398(15) 0.0567(17) 0.0563(17) 0.0021(13) 0.0040(12) -0.0018(12)
Rb4 0.0380(15) 0.0746(19) 0.0406(14) -0.0200(13) -0.0074(11) 0.0026(13)
Rb5 0.0347(15) 0.0670(19) 0.082(2) -0.0332(16) -0.0057(14) 0.0124(13)
Rb6 0.0321(14) 0.0523(16) 0.087(2) -0.0307(15) 0.0006(13) -0.0010(12)
Rb7 0.0345(15) 0.074(2) 0.0614(18) -0.0020(15) -0.0028(13) -0.0031(13)
Rb8 0.0469(18) 0.113(3) 0.0386(15) -0.0233(16) 0.0008(13) -0.0094(17)

loop_
_atom_type_symbol
_atom_type_description
_atom_type_scat_dispersion_real
_atom_type_scat_dispersion_imag
_atom_type_scat_source
Cr Cr 0.3209 0.6236 'International Tables Vol C Tables 4.2.6.8 and 6.1.1.4'
O O 0.0106 0.0060 'International Tables Vol C Tables 4.2.6.8 and 6.1.1.4'
Rb Rb -0.9393 2.9676 'International Tables Vol C Tables 4.2.6.8 and 6.1.1.4'
U U -9.6767 9.6646 'International Tables Vol C Tables 4.2.6.8 and 6.1.1.4'

loop_
_geom_angle_atom_site_label_1
_geom_angle_atom_site_label_2
_geom_angle_atom_site_label_3
_geom_angle
_geom_angle_site_symmetry_1
_geom_angle_site_symmetry_3
O14 U1 O37 177.4(8) . .
O14 U1 O18 86.3(6) . .
O37 U1 O18 94.2(7) . .
O14 U1 O28 87.1(7) . .
O37 U1 O28 90.9(7) . .
O18 U1 O28 141.2(6) . .
O14 U1 O42 91.3(8) . .
O37 U1 O42 89.7(8) . .
O18 U1 O42 146.2(6) . .
O28 U1 O42 72.1(6) . .
O14 U1 O8 90.5(6) . .
O37 U1 O8 92.1(7) . .
O18 U1 O8 70.8(5) . .
O28 U1 O8 147.5(5) . .
O42 U1 O8 75.6(6) . .
O14 U1 O11 94.2(7) . .
O37 U1 O11 83.6(7) . .
O18 U1 O11 69.1(5) . .
O28 U1 O11 73.4(6) . .
O42 U1 O11 144.7(6) . .
O8 U1 O11 139.1(5) . .
O14 U1 Rb1 155.1(6) . 2_666
O37 U1 Rb1 26.4(6) . 2_666
O18 U1 Rb1 110.9(4) . 2_666
O28 U1 Rb1 89.8(5) . 2_666
O42 U1 Rb1 64.3(6) . 2_666
O8 U1 Rb1 79.0(3) . 2_666
O11 U1 Rb1 108.5(4) . 2_666
O14 U1 Rb3 57.9(5) . .
O37 U1 Rb3 121.0(6) . .
O18 U1 Rb3 142.4(4) . .
O28 U1 Rb3 38.1(5) . .
O42 U1 Rb3 54.7(5) . .
O8 U1 Rb3 116.5(4) . .
O11 U1 Rb3 100.0(4) . .
Rb1 U1 Rb3 106.73(5) 2_666 .
O14 U1 Rb4 54.4(5) . 2_556
O37 U1 Rb4 128.2(6) . 2_556
O18 U1 Rb4 73.9(4) . 2_556
O28 U1 Rb4 129.7(5) . 2_556
O42 U1 Rb4 77.3(5) . 2_556
O8 U1 Rb4 36.2(4) . 2_556
O11 U1 Rb4 132.6(4) . 2_556
Rb1 U1 Rb4 111.63(5) 2_666 2_556
Rb3 U1 Rb4 91.58(6) . 2_556
O14 U1 Rb5 27.4(6) . .
O37 U1 Rb5 151.0(6) . .
O18 U1 Rb5 68.5(4) . .
O28 U1 Rb5 89.3(5) . .
O42 U1 Rb5 117.7(6) . .
O8 U1 Rb5 103.0(3) . .
O11 U1 Rb5 68.8(4) . .
Rb1 U1 Rb5 177.29(5) 2_666 .
Rb3 U1 Rb5 74.01(5) . .
Rb4 U1 Rb5 70.84(5) 2_556 .
O14 U1 Rb7 118.8(6) . 2_656
O37 U1 Rb7 60.7(6) . 2_656
O18 U1 Rb7 39.7(4) . 2_656
O28 U1 Rb7 115.8(4) . 2_656
O42 U1 Rb7 148.4(6) . 2_656
O8 U1 Rb7 93.6(3) . 2_656
O11 U1 Rb7 49.1(4) . 2_656
Rb1 U1 Rb7 84.65(5) 2_666 2_656
Rb3 U1 Rb7 149.04(5) . 2_656
Rb4 U1 Rb7 111.26(6) 2_556 2_656
Rb5 U1 Rb7 93.43(5) . 2_656
O22 U2 O26 178.3(8) . .
O22 U2 O7 88.5(7) . .
O26 U2 O7 92.7(7) . .
O22 U2 O25 94.9(7) . .
O26 U2 O25 86.8(7) . .
O7 U2 O25 67.6(5) . .
O22 U2 O2 93.0(7) . .
O26 U2 O2 85.4(7) . .
O7 U2 O2 151.5(5) . .
O25 U2 O2 140.4(5) . .
O22 U2 O4 88.8(8) . .
O26 U2 O4 91.2(8) . .
O7 U2 O4 137.0(6) . .
O25 U2 O4 69.9(5) . .
O2 U2 O4 71.5(5) . .
O22 U2 O40 85.5(7) . .
O26 U2 O40 93.6(7) . .
O7 U2 O40 73.9(5) . .
O25 U2 O40 141.5(5) . .
O2 U2 O40 77.8(5) . .
O4 U2 O40 148.4(5) . .
O22 U2 Rb6 131.2(6) . 2_666
O26 U2 Rb6 50.0(5) . 2_666
O7 U2 Rb6 92.8(4) . 2_666
O25 U2 Rb6 42.7(4) . 2_666
O2 U2 Rb6 107.2(4) . 2_666
O4 U2 Rb6 58.6(5) . 2_666
O40 U2 Rb6 141.3(5) . 2_666
O22 U2 Rb2 33.3(6) . 2_666
O26 U2 Rb2 145.5(5) . 2_666
O7 U2 Rb2 84.1(4) . 2_666
O25 U2 Rb2 122.7(4) . 2_666
O2 U2 Rb2 81.6(4) . 2_666
O4 U2 Rb2 114.3(5) . 2_666
O40 U2 Rb2 52.5(5) . 2_666
Rb6 U2 Rb2 164.10(6) 2_666 2_666
O22 U2 Rb8 132.1(6) . 2_666
O26 U2 Rb8 46.3(6) . 2_666
O7 U2 Rb8 132.1(4) . 2_666
O25 U2 Rb8 121.2(4) . 2_666
O2 U2 Rb8 39.1(4) . 2_666
O4 U2 Rb8 77.0(5) . 2_666
O40 U2 Rb8 83.9(4) . 2_666
Rb6 U2 Rb8 78.64(6) 2_666 2_666
Rb2 U2 Rb8 114.84(6) 2_666 2_666
O22 U2 Rb7 124.2(6) . 2_666
O26 U2 Rb7 56.8(6) . 2_666
O7 U2 Rb7 36.4(4) . 2_666
O25 U2 Rb7 74.5(4) . 2_666
O2 U2 Rb7 129.9(4) . 2_666
O4 U2 Rb7 133.1(5) . 2_666
O40 U2 Rb7 73.8(4) . 2_666
Rb6 U2 Rb7 74.47(6) 2_666 2_666
Rb2 U2 Rb7 110.37(6) 2_666 2_666
Rb8 U2 Rb7 97.07(6) 2_666 2_666
O22 U2 Rb3 45.5(6) . .
O26 U2 Rb3 134.8(6) . .
O7 U2 Rb3 116.1(4) . .
O25 U2 Rb3 74.5(4) . .
O2 U2 Rb3 83.9(4) . .
O4 U2 Rb3 43.8(5) . .
O40 U2 Rb3 126.4(4) . .
Rb6 U2 Rb3 92.19(5) 2_666 .
Rb2 U2 Rb3 75.36(5) 2_666 .
Rb8 U2 Rb3 111.28(6) 2_666 .
Rb7 U2 Rb3 145.77(5) 2_666 .
O1 U3 O31 179.0(8) . .
O1 U3 O43 89.5(8) . .
O31 U3 O43 89.5(8) . .
O1 U3 O3 88.8(7) . .
O31 U3 O3 92.0(6) . .
O43 U3 O3 145.9(7) . .
O1 U3 O15 87.6(7) . .
O31 U3 O15 92.0(7) . .
O43 U3 O15 74.4(6) . .
O3 U3 O15 71.5(5) . .
O1 U3 O45 94.2(8) . .
O31 U3 O45 85.6(8) . .
O43 U3 O45 73.2(7) . .
O3 U3 O45 140.8(6) . .
O15 U3 O45 147.6(6) . .
O1 U3 O19 88.9(7) . .
O31 U3 O19 92.0(7) . .
O43 U3 O19 145.0(7) . .
O3 U3 O19 69.0(5) . .
O15 U3 O19 140.4(5) . .
O45 U3 O19 72.0(7) . .
O1 U3 Rb3 119.8(6) . 2_566
O31 U3 Rb3 60.8(6) . 2_566
O43 U3 Rb3 114.9(6) . 2_566
O3 U3 Rb3 95.3(4) . 2_566
O15 U3 Rb3 149.9(3) . 2_566
O45 U3 Rb3 50.0(5) . 2_566
O19 U3 Rb3 39.9(4) . 2_566
O1 U3 Rb8 21.3(6) . .
O31 U3 Rb8 158.7(6) . .
O43 U3 Rb8 88.5(6) . .
O3 U3 Rb8 101.4(4) . .
O15 U3 Rb8 107.8(4) . .
O45 U3 Rb8 73.6(6) . .
O19 U3 Rb8 77.7(4) . .
Rb3 U3 Rb8 101.16(6) 2_566 .
O1 U3 Rb6 64.2(6) . 2_666
O31 U3 Rb6 116.2(5) . 2_666
O43 U3 Rb6 116.6(6) . 2_666
O3 U3 Rb6 35.0(4) . 2_666
O15 U3 Rb6 49.7(4) . 2_666
O45 U3 Rb6 154.9(6) . 2_666
O19 U3 Rb6 93.9(4) . 2_666
Rb3 U3 Rb6 128.44(6) 2_566 2_666
Rb8 U3 Rb6 83.40(6) . 2_666
O1 U3 Rb6 59.7(6) . .
O31 U3 Rb6 119.5(6) . .
O43 U3 Rb6 55.6(6) . .
O3 U3 Rb6 95.0(4) . .
O15 U3 Rb6 36.5(3) . .
O45 U3 Rb6 120.1(5) . .
O19 U3 Rb6 145.7(4) . .
Rb3 U3 Rb6 169.72(6) 2_566 .
Rb8 U3 Rb6 76.07(6) . .
Rb6 U3 Rb6 61.48(6) 2_666 .
O1 U3 Rb3 153.8(6) . .
O31 U3 Rb3 26.4(5) . .
O43 U3 Rb3 97.6(6) . .
O3 U3 Rb3 71.3(4) . .
O15 U3 Rb3 70.3(3) . .
O45 U3 Rb3 112.0(6) . .
O19 U3 Rb3 99.2(4) . .
Rb3 U3 Rb3 79.96(6) 2_566 .
Rb8 U3 Rb3 172.70(6) . .
Rb6 U3 Rb3 90.26(6) 2_666 .
Rb6 U3 Rb3 104.07(6) . .
O12 U4 O10 178.4(7) . .
O12 U4 O17 90.2(6) . .
O10 U4 O17 88.7(6) . .
O12 U4 O6 94.5(6) . .
O10 U4 O6 85.7(6) . .
O17 U4 O6 146.4(5) . .
O12 U4 O29 90.3(7) . .
O10 U4 O29 91.3(6) . .
O17 U4 O29 140.2(5) . .
O6 U4 O29 73.2(5) . .
O12 U4 O9 88.4(7) . .
O10 U4 O9 92.3(7) . .
O17 U4 O9 69.9(5) . .
O6 U4 O9 143.4(5) . .
O29 U4 O9 70.3(5) . .
O12 U4 O5 94.0(6) . .
O10 U4 O5 84.5(6) . .
O17 U4 O5 71.4(5) . .
O6 U4 O5 75.0(5) . .
O29 U4 O5 148.2(5) . .
O9 U4 O5 141.2(5) . .
O12 U4 Rb5 126.2(5) . 2_566
O10 U4 Rb5 53.0(5) . 2_566
O17 U4 Rb5 105.1(4) . 2_566
O6 U4 Rb5 47.0(4) . 2_566
O29 U4 Rb5 106.6(4) . 2_566
O9 U4 Rb5 145.3(4) . 2_566
O5 U4 Rb5 47.2(4) . 2_566
O12 U4 Rb5 130.9(5) . 1_565
O10 U4 Rb5 47.9(5) . 1_565
O17 U4 Rb5 41.4(4) . 1_565
O6 U4 Rb5 120.9(4) . 1_565
O29 U4 Rb5 129.7(4) . 1_565
O9 U4 Rb5 82.0(4) . 1_565
O5 U4 Rb5 67.3(4) . 1_565
Rb5 U4 Rb5 74.17(7) 2_566 1_565
O12 U4 Rb4 137.8(5) . 1_565
O10 U4 Rb4 43.8(5) . 1_565
O17 U4 Rb4 117.6(4) . 1_565
O6 U4 Rb4 79.6(3) . 1_565
O29 U4 Rb4 47.8(4) . 1_565
O9 U4 Rb4 74.1(4) . 1_565
O5 U4 Rb4 123.6(4) . 1_565
Rb5 U4 Rb4 79.01(6) 2_566 1_565
Rb5 U4 Rb4 85.13(6) 1_565 1_565
O12 U4 Rb7 42.4(5) . 1_565
O10 U4 Rb7 138.7(5) . 1_565
O17 U4 Rb7 86.4(4) . 1_565
O6 U4 Rb7 118.7(4) . 1_565
O29 U4 Rb7 67.9(4) . 1_565
O9 U4 Rb7 47.8(4) . 1_565
O5 U4 Rb7 131.8(4) . 1_565
Rb5 U4 Rb7 164.90(6) 2_566 1_565
Rb5 U4 Rb7 120.46(7) 1_565 1_565
Rb4 U4 Rb7 104.63(6) 1_565 1_565
O12 U4 Rb7 33.6(5) . 2_666
O10 U4 Rb7 144.8(5) . 2_666
O17 U4 Rb7 61.8(4) . 2_666
O6 U4 Rb7 107.7(3) . 2_666
O29 U4 Rb7 123.5(4) . 2_666
O9 U4 Rb7 94.7(4) . 2_666
O5 U4 Rb7 68.7(4) . 2_666
Rb5 U4 Rb7 113.45(6) 2_566 2_666
Rb5 U4 Rb7 99.19(6) 1_565 2_666
Rb4 U4 Rb7 167.48(5) 1_565 2_666
Rb7 U4 Rb7 63.02(7) 1_565 2_666
O21 Cr1 O6 110.0(8) . .
O21 Cr1 O3 111.9(8) . .
O6 Cr1 O3 110.2(8) . .
O21 Cr1 O25 110.0(9) . .
O6 Cr1 O25 109.5(7) . .
O3 Cr1 O25 105.3(7) . .
O21 Cr1 Rb6 144.0(6) . 2_666
O6 Cr1 Rb6 106.0(6) . 2_666
O3 Cr1 Rb6 51.9(5) . 2_666
O25 Cr1 Rb6 57.6(5) . 2_666
O21 Cr1 Rb5 54.6(6) . 2_566
O6 Cr1 Rb5 57.6(6) . 2_566
O3 Cr1 Rb5 142.3(5) . 2_566
O25 Cr1 Rb5 112.4(5) . 2_566
Rb6 Cr1 Rb5 158.86(12) 2_666 2_566
O21 Cr1 Rb3 30.2(6) . .
O6 Cr1 Rb3 139.9(6) . .
O3 Cr1 Rb3 91.4(5) . .
O25 Cr1 Rb3 96.1(6) . .
Rb6 Cr1 Rb3 113.88(10) 2_666 .
Rb5 Cr1 Rb3 84.50(10) 2_566 .
O23 Cr2 O24 110.9(9) . .
O23 Cr2 O8 107.9(8) . .
O24 Cr2 O8 110.6(8) . .
O23 Cr2 O13 105.1(8) . .
O24 Cr2 O13 111.7(8) . .
O8 Cr2 O13 110.5(7) . .
O23 Cr2 Rb4 60.5(6) . 2_556
O24 Cr2 Rb4 138.4(5) . 2_556
O8 Cr2 Rb4 49.1(5) . 2_556
O13 Cr2 Rb4 109.8(6) . 2_556
O23 Cr2 Rb4 56.9(6) . 1_556
O24 Cr2 Rb4 54.4(6) . 1_556
O8 Cr2 Rb4 119.5(5) . 1_556
O13 Cr2 Rb4 129.8(6) . 1_556
Rb4 Cr2 Rb4 100.09(10) 2_556 1_556
O47 Cr3 O11 107.0(10) . .
O47 Cr3 O43 113.9(12) . .
O11 Cr3 O43 109.6(9) . .
O47 Cr3 O17 108.9(9) . 1_545
O11 Cr3 O17 109.2(7) . 1_545
O43 Cr3 O17 108.2(10) . 1_545
O47 Cr3 Rb6 58.0(7) . .
O11 Cr3 Rb6 75.4(6) . .
O43 Cr3 Rb6 81.0(9) . .
O17 Cr3 Rb6 166.7(5) 1_545 .
O47 Cr3 Rb5 147.2(7) . .
O11 Cr3 Rb5 101.9(6) . .
O43 Cr3 Rb5 69.1(9) . .
O17 Cr3 Rb5 45.3(5) 1_545 .
Rb6 Cr3 Rb5 147.31(11) . .
O47 Cr3 Rb7 61.9(8) . 2_656
O11 Cr3 Rb7 63.2(6) . 2_656
O43 Cr3 Rb7 167.7(8) . 2_656
O17 Cr3 Rb7 84.0(5) 1_545 2_656
Rb6 Cr3 Rb7 87.35(10) . 2_656
Rb5 Cr3 Rb7 121.13(10) . 2_656
O35 Cr4 O18 110.5(8) . 1_565
O35 Cr4 O5 109.6(9) . .
O18 Cr4 O5 110.7(7) 1_565 .
O35 Cr4 O7 109.6(9) . .
O18 Cr4 O7 106.3(8) 1_565 .
O5 Cr4 O7 109.9(8) . .
O35 Cr4 Rb7 144.6(7) . 2_666
O18 Cr4 Rb7 60.5(6) 1_565 2_666
O5 Cr4 Rb7 105.2(5) . 2_666
O7 Cr4 Rb7 50.9(5) . 2_666
O27 Cr5 O15 109.4(9) . .
O27 Cr5 O4 110.4(11) . .
O15 Cr5 O4 108.6(8) . .
O27 Cr5 O28 112.2(10) . .
O15 Cr5 O28 110.0(8) . .
O4 Cr5 O28 106.1(10) . .
O27 Cr5 Rb6 62.1(7) . .
O15 Cr5 Rb6 49.2(5) . .
O4 Cr5 Rb6 137.1(7) . .
O28 Cr5 Rb6 115.8(6) . .
O27 Cr5 Rb3 148.7(7) . .
O15 Cr5 Rb3 101.5(6) . .
O4 Cr5 Rb3 62.3(8) . .
O28 Cr5 Rb3 49.9(6) . .
Rb6 Cr5 Rb3 145.29(12) . .
O27 Cr5 Rb6 90.3(8) . 2_666
O15 Cr5 Rb6 57.6(5) . 2_666
O4 Cr5 Rb6 65.6(7) . 2_666
O28 Cr5 Rb6 157.3(6) . 2_666
Rb6 Cr5 Rb6 72.06(9) . 2_666
Rb3 Cr5 Rb6 110.89(10) . 2_666
O48 Cr6 O45 107.6(12) . .
O48 Cr6 O38 110.1(11) . .
O45 Cr6 O38 111.2(10) . .
O48 Cr6 O30 108.5(10) . .
O45 Cr6 O30 109.2(10) . .
O38 Cr6 O30 110.1(9) . .
O48 Cr6 Rb5 41.5(8) . .
O45 Cr6 Rb5 67.1(8) . .
O38 Cr6 Rb5 133.4(7) . .
O30 Cr6 Rb5 114.1(5) . .
O48 Cr6 Rb3 99.8(8) . 2_566
O45 Cr6 Rb3 46.6(8) . 2_566
O38 Cr6 Rb3 71.7(6) . 2_566
O30 Cr6 Rb3 148.3(6) . 2_566
Rb5 Cr6 Rb3 78.40(8) . 2_566
O20 Cr7 O34 109.8(10) . .
O20 Cr7 O40 110.1(8) . .
O34 Cr7 O40 113.3(9) . .
O20 Cr7 O13 109.9(8) . 1_565
O34 Cr7 O13 108.0(9) . 1_565
O40 Cr7 O13 105.5(8) . 1_565
O20 Cr7 Rb1 51.4(6) . 1_556
O34 Cr7 Rb1 59.3(8) . 1_556
O40 Cr7 Rb1 121.4(7) . 1_556
O13 Cr7 Rb1 132.8(5) 1_565 1_556
O20 Cr7 Rb2 106.7(6) . 2_666
O34 Cr7 Rb2 142.3(8) . 2_666
O40 Cr7 Rb2 60.4(7) . 2_666
O13 Cr7 Rb2 49.2(5) 1_565 2_666
Rb1 Cr7 Rb2 158.01(12) 1_556 2_666
O33 Cr8 O16 109.5(10) . .
O33 Cr8 O2 110.2(8) . .
O16 Cr8 O2 105.2(9) . .
O33 Cr8 O36 111.5(10) . .
O16 Cr8 O36 109.3(9) . .
O2 Cr8 O36 111.0(8) . .
O33 Cr8 Rb8 54.1(8) . 1_556
O16 Cr8 Rb8 56.0(7) . 1_556
O2 Cr8 Rb8 114.8(6) . 1_556
O36 Cr8 Rb8 134.1(6) . 1_556
O33 Cr8 Rb8 133.5(8) . 2_666
O16 Cr8 Rb8 57.1(7) . 2_666
O2 Cr8 Rb8 49.4(5) . 2_666
O36 Cr8 Rb8 115.0(6) . 2_666
Rb8 Cr8 Rb8 93.35(11) 1_556 2_666
O33 Cr8 Rb1 138.1(7) . 2_666
O16 Cr8 Rb1 69.4(7) . 2_666
O2 Cr8 Rb1 110.3(5) . 2_666
O36 Cr8 Rb1 41.8(6) . 2_666
Rb8 Cr8 Rb1 115.42(11) 1_556 2_666
Rb8 Cr8 Rb1 82.94(10) 2_666 2_666
O39 Cr9 O32 107.7(11) . .
O39 Cr9 O9 109.3(10) . .
O32 Cr9 O9 108.7(9) . .
O39 Cr9 O30 106.4(10) . 1_565
O32 Cr9 O30 111.1(9) . 1_565
O9 Cr9 O30 113.5(8) . 1_565
O39 Cr9 Rb1 57.8(8) . 2_675
O32 Cr9 Rb1 50.0(8) . 2_675
O9 Cr9 Rb1 126.2(6) . 2_675
O30 Cr9 Rb1 120.2(5) 1_565 2_675
O39 Cr9 Rb7 53.6(8) . 1_565
O32 Cr9 Rb7 115.8(6) . 1_565
O9 Cr9 Rb7 56.3(6) . 1_565
O30 Cr9 Rb7 132.7(6) 1_565 1_565
Rb1 Cr9 Rb7 87.00(10) 2_675 1_565
O39 Cr9 Rb4 136.1(8) . 1_565
O32 Cr9 Rb4 32.9(8) . 1_565
O9 Cr9 Rb4 81.3(6) . 1_565
O30 Cr9 Rb4 107.6(6) 1_565 1_565
Rb1 Cr9 Rb4 81.14(9) 2_675 1_565
Rb7 Cr9 Rb4 114.88(10) 1_565 1_565
O49 Cr10 O52 116.9(17) . .
O49 Cr10 O19 111.7(10) . .
O52 Cr10 O19 104.0(14) . .
O49 Cr10 O50 102.7(12) . .
O52 Cr10 O50 112.0(16) . .
O19 Cr10 O50 109.4(11) . .
O49 Cr10 Rb3 100.7(10) . 2_566
O52 Cr10 Rb3 70.6(13) . 2_566
O19 Cr10 Rb3 45.6(6) . 2_566
O50 Cr10 Rb3 151.4(8) . 2_566
O49 Cr10 Rb8 40.9(11) . .
O52 Cr10 Rb8 155.6(13) . .
O19 Cr10 Rb8 96.3(6) . .
O50 Cr10 Rb8 72.7(8) . .
Rb3 Cr10 Rb8 117.50(13) 2_566 .
O49 Cr10 Rb2 37.1(11) . 2_665
O52 Cr10 Rb2 80.3(13) . 2_665
O19 Cr10 Rb2 119.4(6) . 2_665
O50 Cr10 Rb2 124.9(8) . 2_665
Rb3 Cr10 Rb2 83.68(12) 2_566 2_665
Rb8 Cr10 Rb2 77.95(10) . 2_665
O46 Cr11 O50 112.6(11) . .
O46 Cr11 O29 110.3(9) . .
O50 Cr11 O29 116.7(11) . .
O46 Cr11 O51 102.3(13) . .
O50 Cr11 O51 108.5(17) . .
O29 Cr11 O51 105.2(10) . .
O46 Cr11 Rb7 76.2(7) . 1_565
O50 Cr11 Rb7 159.2(12) . 1_565
O29 Cr11 Rb7 74.6(6) . 1_565
O51 Cr11 Rb7 50.7(12) . 1_565
O44 Cr12 O41 109.2(10) . .
O44 Cr12 O42 110.1(10) . .
O41 Cr12 O42 110.2(11) . .
O44 Cr12 O36 109.6(9) . .
O41 Cr12 O36 110.0(10) . .
O42 Cr12 O36 107.7(10) . .
O44 Cr12 Rb2 52.2(7) . 1_456
O41 Cr12 Rb2 57.3(7) . 1_456
O42 Cr12 Rb2 121.6(8) . 1_456
O36 Cr12 Rb2 130.6(6) . 1_456
O44 Cr12 Rb3 134.2(7) . .
O41 Cr12 Rb3 42.6(7) . .
O42 Cr12 Rb3 68.8(8) . .
O36 Cr12 Rb3 114.1(6) . .
Rb2 Cr12 Rb3 88.03(10) 1_456 .
O44 Cr12 Rb1 94.9(7) . 2_666
O41 Cr12 Rb1 150.2(7) . 2_666
O42 Cr12 Rb1 75.9(8) . 2_666
O36 Cr12 Rb1 43.0(6) . 2_666
Rb2 Cr12 Rb1 145.40(12) 1_456 2_666
Rb3 Cr12 Rb1 126.49(11) . 2_666
U3 O1 Rb8 146.9(10) . .
Cr8 O2 U2 138.7(8) . .
Cr8 O2 Rb8 104.7(6) . 2_666
U2 O2 Rb8 110.4(6) . 2_666
Cr1 O3 U3 139.0(8) . .
Cr1 O3 Rb6 100.4(6) . 2_666
U3 O3 Rb6 116.5(5) . 2_666
Cr5 O4 U2 155.3(12) . .
Cr5 O4 Rb3 92.2(8) . .
U2 O4 Rb3 107.1(7) . .
Cr4 O5 U4 134.8(8) . .
Cr4 O5 Rb5 125.9(7) . 2_566
U4 O5 Rb5 97.9(5) . 2_566
Cr1 O6 U4 131.5(8) . .
Cr1 O6 Rb5 94.8(6) . 2_566
U4 O6 Rb5 98.4(5) . 2_566
Cr4 O7 U2 140.3(9) . .
Cr4 O7 Rb7 103.0(7) . 2_666
U2 O7 Rb7 116.4(6) . 2_666
Cr2 O8 U1 138.5(8) . .
Cr2 O8 Rb4 105.3(7) . 2_556
U1 O8 Rb4 114.8(5) . 2_556
Cr9 O9 U4 148.6(9) . .
Cr9 O9 Rb7 98.1(7) . 1_565
U4 O9 Rb7 98.6(5) . 1_565
U4 O10 Rb5 107.3(6) . 1_565
U4 O10 Rb4 112.4(7) . 1_565
Rb5 O10 Rb4 125.0(4) 1_565 1_565
U4 O10 Rb5 101.2(6) . 2_566
Rb5 O10 Rb5 98.6(4) 1_565 2_566
Rb4 O10 Rb5 109.0(5) 1_565 2_566
Cr3 O11 U1 136.8(10) . .
Cr3 O11 Rb6 78.3(5) . .
U1 O11 Rb6 139.9(6) . .
Cr3 O11 Rb7 93.3(6) . 2_656
U1 O11 Rb7 100.1(5) . 2_656
Rb6 O11 Rb7 95.0(4) . 2_656
U4 O12 Rb7 115.5(7) . 1_565
U4 O12 Rb7 129.6(7) . 2_666
Rb7 O12 Rb7 91.5(4) 1_565 2_666
Cr2 O13 Cr7 133.7(9) . 1_545
Cr2 O13 Rb2 121.8(7) . 2_656
Cr7 O13 Rb2 104.4(6) 1_545 2_656
U1 O14 Rb5 137.5(9) . .
Cr5 O15 U3 136.4(8) . .
Cr5 O15 Rb6 105.3(7) . .
U3 O15 Rb6 114.4(5) . .
Cr5 O15 Rb6 98.3(6) . 2_666
U3 O15 Rb6 98.2(5) . 2_666
Rb6 O15 Rb6 91.4(4) . 2_666
Cr8 O16 Rb8 98.2(8) . 1_556
Cr8 O16 Rb8 97.7(8) . 2_666
Rb8 O16 Rb8 119.4(6) 1_556 2_666
Cr3 O17 U4 137.0(8) 1_565 .
Cr3 O17 Rb5 109.9(6) 1_565 1_565
U4 O17 Rb5 106.0(5) . 1_565
Cr4 O18 U1 151.7(9) 1_545 .
Cr4 O18 Rb7 93.0(6) 1_545 2_656
U1 O18 Rb7 113.2(5) . 2_656
Cr10 O19 U3 131.7(9) . .
Cr10 O19 Rb3 110.3(7) . 2_566
U3 O19 Rb3 107.5(6) . 2_566
Cr7 O20 Rb1 104.1(7) . 1_556
Cr7 O20 Rb8 125.6(8) . 1_556
Rb1 O20 Rb8 116.2(5) 1_556 1_556
Cr1 O21 Rb3 133.4(9) . .
Cr1 O21 Rb5 99.5(7) . 2_566
Rb3 O21 Rb5 126.4(5) . 2_566
U2 O22 Rb2 129.8(10) . 2_666
Cr2 O23 Rb4 98.0(8) . 1_556
Cr2 O23 Rb4 94.1(7) . 2_556
Rb4 O23 Rb4 126.3(5) 1_556 2_556
Cr2 O24 Rb1 139.0(9) . 2_666
Cr2 O24 Rb4 100.5(7) . 1_556
Rb1 O24 Rb4 116.8(5) 2_666 1_556
Cr1 O25 U2 138.7(9) . .
Cr1 O25 Rb6 94.0(6) . 2_666
U2 O25 Rb6 105.5(5) . 2_666
U2 O26 Rb6 106.4(7) . 2_666
U2 O26 Rb8 111.2(7) . 2_666
Rb6 O26 Rb8 107.2(5) 2_666 2_666
Cr5 O27 Rb6 92.6(8) . .
Cr5 O27 Rb8 129.6(11) . 2_666
Rb6 O27 Rb8 123.6(7) . 2_666
Cr5 O28 U1 141.9(10) . .
Cr5 O28 Rb3 104.6(7) . .
U1 O28 Rb3 113.1(7) . .
Cr11 O29 U4 138.3(9) . .
Cr11 O29 Rb4 120.3(8) . 1_565
U4 O29 Rb4 98.3(5) . 1_565
Cr6 O30 Cr9 126.4(10) . 1_545
Cr6 O30 Rb8 111.1(7) . .
Cr9 O30 Rb8 122.0(8) 1_545 .
U3 O31 Rb3 138.8(8) . .
Cr9 O32 Rb4 130.1(10) . 1_565
Cr9 O32 Rb1 106.1(10) . 2_675
Rb4 O32 Rb1 120.1(6) 1_565 2_675
Cr8 O33 Rb8 101.1(9) . 1_556
Cr8 O33 Rb2 135.8(10) . 2_666
Rb8 O33 Rb2 116.4(6) 1_556 2_666
Cr7 O34 Rb7 132.9(10) . 2_666
Cr7 O34 Rb1 95.2(8) . 1_556
Rb7 O34 Rb1 110.6(6) 2_666 1_556
Cr4 O35 Rb4 129.3(9) . 2_566
Cr12 O36 Cr8 131.0(11) . .
Cr12 O36 Rb1 113.7(8) . 2_666
Cr8 O36 Rb1 115.2(8) . 2_666
U1 O37 Rb1 137.0(9) . 2_666
Cr6 O38 Rb2 129.5(10) . 1_455
Cr6 O38 Rb2 143.9(9) . 2_665
Rb2 O38 Rb2 86.5(5) 1_455 2_665
Cr9 O39 Rb7 102.8(9) . 1_565
Cr9 O39 Rb1 98.0(9) . 2_675
Rb7 O39 Rb1 110.1(6) 1_565 2_675
Cr7 O40 U2 148.5(9) . .
Cr7 O40 Rb2 94.6(7) . 2_666
U2 O40 Rb2 94.1(6) . 2_666
Cr12 O41 Rb3 115.6(9) . .
Cr12 O41 Rb2 97.4(8) . 1_456
Rb3 O41 Rb2 121.0(7) . 1_456
Cr12 O42 U1 156.6(12) . .
Cr3 O43 U3 157.5(12) . .
Cr3 O43 Rb5 85.1(9) . .
U3 O43 Rb5 103.3(8) . .
Cr12 O44 Rb2 104.2(9) . 1_456
Cr12 O44 Rb4 141.9(10) . 1_556
Rb2 O44 Rb4 111.2(5) 1_456 1_556
Cr6 O45 U3 149.0(13) . .
Cr6 O45 Rb3 112.4(10) . 2_566
U3 O45 Rb3 96.9(6) . 2_566
Cr11 O46 Rb1 142.4(10) . 2_675
Cr11 O46 Rb1 134.9(9) . .
Rb1 O46 Rb1 82.2(4) 2_675 .
Cr3 O47 Rb6 95.6(8) . .
Cr3 O47 Rb7 143.5(10) . .
Rb6 O47 Rb7 118.2(6) . .
Cr3 O47 Rb7 94.9(8) . 2_656
Rb6 O47 Rb7 105.1(6) . 2_656
Rb7 O47 Rb7 89.5(6) . 2_656
Cr6 O48 Rb5 118.1(10) . .
Cr10 O49 Rb8 119.0(13) . .
Cr10 O49 Rb2 124.6(15) . 2_665
Rb8 O49 Rb2 116.3(7) . 2_665
Cr11 O50 Cr10 145.4(18) . .
Cr11 O51 Rb6 132.6(19) . 2_666
Cr11 O51 Rb7 106.1(12) . 1_565
Rb6 O51 Rb7 112.9(10) 2_666 1_565
Cr10 O52 Rb4 130.3(18) . 1_565
Cr10 O52 Rb3 84.3(14) . 2_566
Rb4 O52 Rb3 133.6(11) 1_565 2_566
O37 Rb1 O24 73.4(5) 2_666 2_666
O37 Rb1 O32 119.1(5) 2_666 2_675
O24 Rb1 O32 62.0(5) 2_666 2_675
O37 Rb1 O20 105.6(5) 2_666 1_554
O24 Rb1 O20 175.0(4) 2_666 1_554
O32 Rb1 O20 122.0(5) 2_675 1_554
O37 Rb1 O36 81.8(5) 2_666 2_666
O24 Rb1 O36 90.7(4) 2_666 2_666
O32 Rb1 O36 60.7(5) 2_675 2_666
O20 Rb1 O36 94.0(5) 1_554 2_666
O37 Rb1 O46 118.4(5) 2_666 2_675
O24 Rb1 O46 60.7(5) 2_666 2_675
O32 Rb1 O46 73.1(5) 2_675 2_675
O20 Rb1 O46 116.5(5) 1_554 2_675
O36 Rb1 O46 133.4(5) 2_666 2_675
O37 Rb1 O34 145.3(5) 2_666 1_554
O24 Rb1 O34 128.7(4) 2_666 1_554
O32 Rb1 O34 95.7(5) 2_675 1_554
O20 Rb1 O34 49.7(4) 1_554 1_554
O36 Rb1 O34 119.3(5) 2_666 1_554
O46 Rb1 O34 68.9(5) 2_675 1_554
O37 Rb1 O39 155.5(5) 2_666 2_675
O24 Rb1 O39 107.0(4) 2_666 2_675
O32 Rb1 O39 48.0(5) 2_675 2_675
O20 Rb1 O39 76.0(4) 1_554 2_675
O36 Rb1 O39 73.7(5) 2_666 2_675
O46 Rb1 O39 80.4(5) 2_675 2_675
O34 Rb1 O39 53.4(5) 1_554 2_675
O37 Rb1 O46 65.9(5) 2_666 .
O24 Rb1 O46 115.0(4) 2_666 .
O32 Rb1 O46 170.9(5) 2_675 .
O20 Rb1 O46 60.6(4) 1_554 .
O36 Rb1 O46 128.4(5) 2_666 .
O46 Rb1 O46 97.8(4) 2_675 .
O34 Rb1 O46 79.6(5) 1_554 .
O39 Rb1 O46 130.5(5) 2_675 .
O37 Rb1 Cr7 128.1(4) 2_666 1_554
O24 Rb1 Cr7 154.2(3) 2_666 1_554
O32 Rb1 Cr7 108.2(4) 2_675 1_554
O20 Rb1 Cr7 24.5(3) 1_554 1_554
O36 Rb1 Cr7 105.4(3) 2_666 1_554
O46 Rb1 Cr7 93.9(4) 2_675 1_554
O34 Rb1 Cr7 25.5(3) 1_554 1_554
O39 Rb1 Cr7 60.3(3) 2_675 1_554
O46 Rb1 Cr7 70.6(3) . 1_554
O37 Rb1 Cr9 139.1(4) 2_666 2_675
O24 Rb1 Cr9 84.6(3) 2_666 2_675
O32 Rb1 Cr9 23.8(4) 2_675 2_675
O20 Rb1 Cr9 98.9(3) 1_554 2_675
O36 Rb1 Cr9 64.2(3) 2_666 2_675
O46 Rb1 Cr9 76.4(4) 2_675 2_675
O34 Rb1 Cr9 74.8(3) 1_554 2_675
O39 Rb1 Cr9 24.2(3) 2_675 2_675
O46 Rb1 Cr9 154.1(4) . 2_675
Cr7 Rb1 Cr9 84.49(9) 1_554 2_675
O37 Rb1 Cr12 69.8(4) 2_666 2_666
O24 Rb1 Cr12 68.4(3) 2_666 2_666
O32 Rb1 Cr12 56.7(3) 2_675 2_666
O20 Rb1 Cr12 116.1(3) 1_554 2_666
O36 Rb1 Cr12 23.3(3) 2_666 2_666
O46 Rb1 Cr12 120.6(4) 2_675 2_666
O34 Rb1 Cr12 139.0(3) 1_554 2_666
O39 Rb1 Cr12 87.3(4) 2_675 2_666
O46 Rb1 Cr12 131.4(3) . 2_666
Cr7 Rb1 Cr12 128.57(10) 1_554 2_666
Cr9 Rb1 Cr12 70.14(9) 2_675 2_666
O44 Rb2 O22 123.4(4) 1_654 2_666
O44 Rb2 O13 87.0(4) 1_654 2_656
O22 Rb2 O13 88.6(6) 2_666 2_656
O44 Rb2 O38 66.6(5) 1_654 1_655
O22 Rb2 O38 79.8(6) 2_666 1_655
O13 Rb2 O38 137.0(5) 2_656 1_655
O44 Rb2 O33 163.5(5) 1_654 2_666
O22 Rb2 O33 73.0(5) 2_666 2_666
O13 Rb2 O33 96.0(5) 2_656 2_666
O38 Rb2 O33 119.2(5) 1_655 2_666
O44 Rb2 O49 106.3(6) 1_654 2_665
O22 Rb2 O49 121.3(7) 2_666 2_665
O13 Rb2 O49 63.3(5) 2_656 2_665
O38 Rb2 O49 154.4(6) 1_655 2_665
O33 Rb2 O49 61.4(6) 2_666 2_665
O44 Rb2 O41 48.8(4) 1_654 1_654
O22 Rb2 O41 153.2(6) 2_666 1_654
O13 Rb2 O41 114.1(5) 2_656 1_654
O38 Rb2 O41 73.9(5) 1_655 1_654
O33 Rb2 O41 116.0(5) 2_666 1_654
O49 Rb2 O41 83.2(6) 2_665 1_654
O44 Rb2 O40 132.8(4) 1_654 2_666
O22 Rb2 O40 50.1(6) 2_666 2_666
O13 Rb2 O40 50.0(4) 2_656 2_666
O38 Rb2 O40 129.6(5) 1_655 2_666
O33 Rb2 O40 57.5(4) 2_666 2_666
O49 Rb2 O40 74.1(6) 2_665 2_666
O41 Rb2 O40 156.5(5) 1_654 2_666
O44 Rb2 O38 110.7(4) 1_654 2_665
O22 Rb2 O38 115.7(4) 2_666 2_665
O13 Rb2 O38 128.4(4) 2_656 2_665
O38 Rb2 O38 93.5(5) 1_655 2_665
O33 Rb2 O38 55.2(5) 2_666 2_665
O49 Rb2 O38 65.2(5) 2_665 2_665
O41 Rb2 O38 62.0(4) 1_654 2_665
O40 Rb2 O38 111.6(4) 2_666 2_665
O44 Rb2 Cr12 23.6(3) 1_654 1_654
O22 Rb2 Cr12 143.0(4) 2_666 1_654
O13 Rb2 Cr12 99.5(3) 2_656 1_654
O38 Rb2 Cr12 69.7(3) 1_655 1_654
O33 Rb2 Cr12 140.6(4) 2_666 1_654
O49 Rb2 Cr12 94.1(5) 2_665 1_654
O41 Rb2 Cr12 25.3(3) 1_654 1_654
O40 Rb2 Cr12 149.5(3) 2_666 1_654
O38 Rb2 Cr12 87.3(3) 2_665 1_654
O44 Rb2 Cr7 113.2(3) 1_654 2_666
O22 Rb2 Cr7 71.8(5) 2_666 2_666
O13 Rb2 Cr7 26.5(3) 2_656 2_666
O38 Rb2 Cr7 144.9(4) 1_655 2_666
O33 Rb2 Cr7 71.7(4) 2_666 2_666
O49 Rb2 Cr7 60.6(5) 2_665 2_666
O41 Rb2 Cr7 134.4(4) 1_654 2_666
O40 Rb2 Cr7 25.0(3) 2_666 2_666
O38 Rb2 Cr7 116.9(3) 2_665 2_666
Cr12 Rb2 Cr7 125.15(10) 1_654 2_666
O44 Rb2 Cr10 88.0(3) 1_654 2_665
O22 Rb2 Cr10 136.1(5) 2_666 2_665
O13 Rb2 Cr10 60.9(3) 2_656 2_665
O38 Rb2 Cr10 144.1(4) 1_655 2_665
O33 Rb2 Cr10 79.4(4) 2_666 2_665
O49 Rb2 Cr10 18.3(5) 2_665 2_665
O41 Rb2 Cr10 70.2(4) 1_654 2_665
O40 Rb2 Cr10 86.3(3) 2_666 2_665
O38 Rb2 Cr10 71.4(3) 2_665 2_665
Cr12 Rb2 Cr10 77.01(10) 1_654 2_665
Cr7 Rb2 Cr10 67.43(9) 2_666 2_665
O21 Rb3 O19 112.5(5) . 2_566
O21 Rb3 O41 124.5(5) . .
O19 Rb3 O41 100.7(5) 2_566 .
O21 Rb3 O28 106.5(4) . .
O19 Rb3 O28 129.6(5) 2_566 .
O41 Rb3 O28 81.3(5) . .
O21 Rb3 O31 67.0(4) . .
O19 Rb3 O31 98.6(4) 2_566 .
O41 Rb3 O31 150.0(5) . .
O28 Rb3 O31 68.7(5) . .
O21 Rb3 O45 72.3(5) . 2_566
O19 Rb3 O45 53.6(5) 2_566 2_566
O41 Rb3 O45 96.4(5) . 2_566
O28 Rb3 O45 176.4(5) . 2_566
O31 Rb3 O45 113.5(5) . 2_566
O21 Rb3 O4 66.1(4) . .
O19 Rb3 O4 175.7(4) 2_566 .
O41 Rb3 O4 83.2(5) . .
O28 Rb3 O4 48.9(4) . .
O31 Rb3 O4 77.1(4) . .
O45 Rb3 O4 128.1(4) 2_566 .
O21 Rb3 O52 157.7(7) . 2_566
O19 Rb3 O52 45.3(7) 2_566 2_566
O41 Rb3 O52 68.9(7) . 2_566
O28 Rb3 O52 92.5(7) . 2_566
O31 Rb3 O52 111.3(6) . 2_566
O45 Rb3 O52 89.4(7) 2_566 2_566
O4 Rb3 O52 136.1(7) . 2_566
O21 Rb3 Cr10 133.6(3) . 2_566
O19 Rb3 Cr10 24.1(3) 2_566 2_566
O41 Rb3 Cr10 78.1(4) . 2_566
O28 Rb3 Cr10 117.4(3) . 2_566
O31 Rb3 Cr10 115.4(3) . 2_566
O45 Rb3 Cr10 64.6(4) 2_566 2_566
O4 Rb3 Cr10 158.8(3) . 2_566
O52 Rb3 Cr10 25.2(6) 2_566 2_566
O21 Rb3 Cr5 82.2(3) . .
O19 Rb3 Cr5 151.8(4) 2_566 .
O41 Rb3 Cr5 88.9(4) . .
O28 Rb3 Cr5 25.5(3) . .
O31 Rb3 Cr5 63.9(3) . .
O45 Rb3 Cr5 152.2(4) 2_566 .
O4 Rb3 Cr5 25.5(2) . .
O52 Rb3 Cr5 117.8(6) 2_566 .
Cr10 Rb3 Cr5 142.86(11) 2_566 .
O21 Rb3 Cr12 137.4(4) . .
O19 Rb3 Cr12 103.5(3) 2_566 .
O41 Rb3 Cr12 21.8(3) . .
O28 Rb3 Cr12 62.6(3) . .
O31 Rb3 Cr12 130.0(3) . .
O45 Rb3 Cr12 115.7(4) 2_566 .
O4 Rb3 Cr12 79.5(3) . .
O52 Rb3 Cr12 61.9(6) 2_566 .
Cr10 Rb3 Cr12 79.44(10) 2_566 .
Cr5 Rb3 Cr12 76.24(9) . .
O21 Rb3 Cr1 16.3(3) . .
O19 Rb3 Cr1 127.1(3) 2_566 .
O41 Rb3 Cr1 121.0(4) . .
O28 Rb3 Cr1 90.3(3) . .
O31 Rb3 Cr1 61.1(3) . .
O45 Rb3 Cr1 88.4(4) 2_566 .
O4 Rb3 Cr1 50.9(3) . .
O52 Rb3 Cr1 170.1(6) 2_566 .
Cr10 Rb3 Cr1 149.57(11) 2_566 .
Cr5 Rb3 Cr1 65.83(8) . .
Cr12 Rb3 Cr1 127.52(11) . .
O8 Rb4 O32 150.8(4) 2_556 1_545
O8 Rb4 O24 117.5(4) 2_556 1_554
O32 Rb4 O24 61.0(4) 1_545 1_554
O8 Rb4 O29 149.4(4) 2_556 1_545
O32 Rb4 O29 59.8(4) 1_545 1_545
O24 Rb4 O29 73.8(4) 1_554 1_545
O8 Rb4 O35 58.8(4) 2_556 2_566
O32 Rb4 O35 106.6(5) 1_545 2_566
O24 Rb4 O35 150.0(4) 1_554 2_566
O29 Rb4 O35 126.0(5) 1_545 2_566
O8 Rb4 O23 70.3(4) 2_556 1_554
O32 Rb4 O23 110.1(5) 1_545 1_554
O24 Rb4 O23 50.0(5) 1_554 1_554
O29 Rb4 O23 106.1(4) 1_545 1_554
O35 Rb4 O23 126.4(5) 2_566 1_554
O8 Rb4 O10 110.4(4) 2_556 1_545
O32 Rb4 O10 83.8(5) 1_545 1_545
O24 Rb4 O10 130.0(4) 1_554 1_545
O29 Rb4 O10 57.5(4) 1_545 1_545
O35 Rb4 O10 69.7(4) 2_566 1_545
O23 Rb4 O10 150.5(4) 1_554 1_545
O8 Rb4 O44 95.9(4) 2_556 1_554
O32 Rb4 O44 55.0(5) 1_545 1_554
O24 Rb4 O44 73.5(4) 1_554 1_554
O29 Rb4 O44 114.7(4) 1_545 1_554
O35 Rb4 O44 77.2(5) 2_566 1_554
O23 Rb4 O44 93.2(4) 1_554 1_554
O10 Rb4 O44 115.7(4) 1_545 1_554
O8 Rb4 O23 50.4(4) 2_556 2_556
O32 Rb4 O23 104.9(5) 1_545 2_556
O24 Rb4 O23 77.7(4) 1_554 2_556
O29 Rb4 O23 151.5(4) 1_545 2_556
O35 Rb4 O23 80.0(5) 2_566 2_556
O23 Rb4 O23 53.7(5) 1_554 2_556
O10 Rb4 O23 149.7(4) 1_545 2_556
O44 Rb4 O23 54.5(5) 1_554 2_556
O8 Rb4 O52 82.9(7) 2_556 1_545
O32 Rb4 O52 120.7(7) 1_545 1_545
O24 Rb4 O52 73.4(7) 1_554 1_545
O29 Rb4 O52 73.1(7) 1_545 1_545
O35 Rb4 O52 130.6(7) 2_566 1_545
O23 Rb4 O52 50.3(7) 1_554 1_545
O10 Rb4 O52 100.2(7) 1_545 1_545
O44 Rb4 O52 141.8(7) 1_554 1_545
O23 Rb4 O52 99.8(7) 2_556 1_545
O8 Rb4 Cr2 25.5(3) 2_556 2_556
O32 Rb4 Cr2 126.9(3) 1_545 2_556
O24 Rb4 Cr2 100.2(3) 1_554 2_556
O29 Rb4 Cr2 168.0(3) 1_545 2_556
O35 Rb4 Cr2 64.0(3) 2_566 2_556
O23 Rb4 Cr2 62.9(3) 1_554 2_556
O10 Rb4 Cr2 129.7(3) 1_545 2_556
O44 Rb4 Cr2 72.4(3) 1_554 2_556
O23 Rb4 Cr2 25.4(3) 2_556 2_556
O52 Rb4 Cr2 95.3(6) 1_545 2_556
O8 Rb4 Cr2 93.3(3) 2_556 1_554
O32 Rb4 Cr2 85.2(3) 1_545 1_554
O24 Rb4 Cr2 25.1(3) 1_554 1_554
O29 Rb4 Cr2 91.4(3) 1_545 1_554
O35 Rb4 Cr2 142.0(3) 2_566 1_554
O23 Rb4 Cr2 25.0(4) 1_554 1_554
O10 Rb4 Cr2 148.3(3) 1_545 1_554
O44 Rb4 Cr2 81.0(3) 1_554 1_554
O23 Rb4 Cr2 62.0(3) 2_556 1_554
O52 Rb4 Cr2 61.0(6) 1_545 1_554
Cr2 Rb4 Cr2 79.91(10) 2_556 1_554
O17 Rb5 O21 149.9(4) 1_545 2_566
O17 Rb5 O48 85.1(5) 1_545 .
O21 Rb5 O48 83.3(5) 2_566 .
O17 Rb5 O6 151.1(4) 1_545 2_566
O21 Rb5 O6 52.8(4) 2_566 2_566
O48 Rb5 O6 122.4(5) . 2_566
O17 Rb5 O5 125.9(4) 1_545 2_566
O21 Rb5 O5 80.2(4) 2_566 2_566
O48 Rb5 O5 83.7(4) . 2_566
O6 Rb5 O5 56.6(4) 2_566 2_566
O17 Rb5 O14 74.9(4) 1_545 .
O21 Rb5 O14 101.7(4) 2_566 .
O48 Rb5 O14 148.1(5) . .
O6 Rb5 O14 83.1(4) 2_566 .
O5 Rb5 O14 128.1(4) 2_566 .
O17 Rb5 O10 57.2(4) 1_545 1_545
O21 Rb5 O10 137.1(4) 2_566 1_545
O48 Rb5 O10 63.3(5) . 1_545
O6 Rb5 O10 124.0(4) 2_566 1_545
O5 Rb5 O10 70.6(4) 2_566 1_545
O14 Rb5 O10 121.0(4) . 1_545
O17 Rb5 O10 103.0(4) 1_545 2_566
O21 Rb5 O10 105.4(4) 2_566 2_566
O48 Rb5 O10 131.8(4) . 2_566
O6 Rb5 O10 53.3(4) 2_566 2_566
O5 Rb5 O10 52.8(4) 2_566 2_566
O14 Rb5 O10 77.7(4) . 2_566
O10 Rb5 O10 81.4(4) 1_545 2_566
O17 Rb5 O43 48.5(4) 1_545 .
O21 Rb5 O43 101.5(4) 2_566 .
O48 Rb5 O43 72.8(5) . .
O6 Rb5 O43 142.2(4) 2_566 .
O5 Rb5 O43 156.0(4) 2_566 .
O14 Rb5 O43 75.4(5) . .
O10 Rb5 O43 93.8(4) 1_545 .
O10 Rb5 O43 145.1(4) 2_566 .
O17 Rb5 Cr1 170.9(3) 1_545 2_566
O21 Rb5 Cr1 25.9(3) 2_566 2_566
O48 Rb5 Cr1 99.7(4) . 2_566
O6 Rb5 Cr1 27.6(3) 2_566 2_566
O5 Rb5 Cr1 62.6(3) 2_566 2_566
O14 Rb5 Cr1 97.3(3) . 2_566
O10 Rb5 Cr1 131.8(3) 1_545 2_566
O10 Rb5 Cr1 79.5(3) 2_566 2_566
O43 Rb5 Cr1 125.6(3) . 2_566
O17 Rb5 Cr3 24.8(3) 1_545 .
O21 Rb5 Cr3 126.2(3) 2_566 .
O48 Rb5 Cr3 85.3(4) . .
O6 Rb5 Cr3 148.8(3) 2_566 .
O5 Rb5 Cr3 149.9(3) 2_566 .
O14 Rb5 Cr3 66.2(3) . .
O10 Rb5 Cr3 79.3(3) 1_545 .
O10 Rb5 Cr3 120.8(3) 2_566 .
O43 Rb5 Cr3 25.8(3) . .
Cr1 Rb5 Cr3 147.29(11) 2_566 .
O17 Rb5 Cr6 83.0(3) 1_545 .
O21 Rb5 Cr6 76.5(3) 2_566 .
O48 Rb5 Cr6 20.4(3) . .
O6 Rb5 Cr6 125.8(3) 2_566 .
O5 Rb5 Cr6 101.4(3) 2_566 .
O14 Rb5 Cr6 129.8(3) . .
O10 Rb5 Cr6 79.2(3) 1_545 .
O10 Rb5 Cr6 152.0(3) 2_566 .
O43 Rb5 Cr6 56.7(3) . .
Cr1 Rb5 Cr6 98.84(10) 2_566 .
Cr3 Rb5 Cr6 74.91(9) . .
O3 Rb6 O15 130.0(4) 2_666 .
O3 Rb6 O51 83.3(8) 2_666 2_666
O15 Rb6 O51 104.0(5) . 2_666
O3 Rb6 O25 54.5(4) 2_666 2_666
O15 Rb6 O25 159.9(4) . 2_666
O51 Rb6 O25 95.9(5) 2_666 2_666
O3 Rb6 O47 136.0(5) 2_666 .
O15 Rb6 O47 93.1(5) . .
O51 Rb6 O47 76.5(9) 2_666 .
O25 Rb6 O47 88.9(5) 2_666 .
O3 Rb6 O27 94.5(5) 2_666 .
O15 Rb6 O27 50.2(4) . .
O51 Rb6 O27 64.1(6) 2_666 .
O25 Rb6 O27 146.1(5) 2_666 .
O47 Rb6 O27 110.5(5) . .
O3 Rb6 O26 100.4(4) 2_666 2_666
O15 Rb6 O26 110.6(4) . 2_666
O51 Rb6 O26 129.4(6) 2_666 2_666
O25 Rb6 O26 52.5(4) 2_666 2_666
O47 Rb6 O26 66.1(5) . 2_666
O27 Rb6 O26 160.8(5) . 2_666
O3 Rb6 O15 51.6(4) 2_666 2_666
O15 Rb6 O15 88.6(4) . 2_666
O51 Rb6 O15 125.9(8) 2_666 2_666
O25 Rb6 O15 81.8(4) 2_666 2_666
O47 Rb6 O15 156.3(5) . 2_666
O27 Rb6 O15 88.6(5) . 2_666
O26 Rb6 O15 91.2(4) 2_666 2_666
O3 Rb6 O11 142.3(4) 2_666 .
O15 Rb6 O11 61.4(4) . .
O51 Rb6 O11 59.5(7) 2_666 .
O25 Rb6 O11 129.9(4) 2_666 .
O47 Rb6 O11 45.5(4) . .
O27 Rb6 O11 65.2(5) . .
O26 Rb6 O11 107.8(4) 2_666 .
O15 Rb6 O11 148.3(4) 2_666 .
O3 Rb6 Cr1 27.7(3) 2_666 2_666
O15 Rb6 Cr1 156.9(3) . 2_666
O51 Rb6 Cr1 82.7(6) 2_666 2_666
O25 Rb6 Cr1 28.4(3) 2_666 2_666
O47 Rb6 Cr1 110.1(4) . 2_666
O27 Rb6 Cr1 118.1(4) . 2_666
O26 Rb6 Cr1 79.6(3) 2_666 2_666
O15 Rb6 Cr1 70.1(3) 2_666 2_666
O11 Rb6 Cr1 137.0(3) . 2_666
O3 Rb6 Cr3 158.4(3) 2_666 .
O15 Rb6 Cr3 67.2(3) . .
O51 Rb6 Cr3 78.9(8) 2_666 .
O25 Rb6 Cr3 115.1(3) 2_666 .
O47 Rb6 Cr3 26.4(4) . .
O27 Rb6 Cr3 88.9(4) . .
O26 Rb6 Cr3 81.8(3) 2_666 .
O15 Rb6 Cr3 150.0(3) 2_666 .
O11 Rb6 Cr3 26.2(3) . .
Cr1 Rb6 Cr3 135.87(11) 2_666 .
O3 Rb6 Cr5 116.2(3) 2_666 .
O15 Rb6 Cr5 25.5(3) . .
O51 Rb6 Cr5 81.3(4) 2_666 .
O25 Rb6 Cr5 170.6(3) 2_666 .
O47 Rb6 Cr5 99.0(3) . .
O27 Rb6 Cr5 25.4(4) . .
O26 Rb6 Cr5 135.6(3) 2_666 .
O15 Rb6 Cr5 92.6(3) 2_666 .
O11 Rb6 Cr5 56.1(3) . .
Cr1 Rb6 Cr5 142.31(12) 2_666 .
Cr3 Rb6 Cr5 73.31(9) . .
O7 Rb7 O34 64.7(5) 2_666 2_666
O7 Rb7 O39 87.1(4) 2_666 1_545
O34 Rb7 O39 55.2(5) 2_666 1_545
O7 Rb7 O47 96.6(5) 2_666 .
O34 Rb7 O47 133.3(5) 2_666 .
O39 Rb7 O47 83.0(6) 1_545 .
O7 Rb7 O12 155.9(4) 2_666 1_545
O34 Rb7 O12 138.8(5) 2_666 1_545
O39 Rb7 O12 103.1(4) 1_545 1_545
O47 Rb7 O12 63.7(5) . 1_545
O7 Rb7 O9 126.9(4) 2_666 1_545
O34 Rb7 O9 99.8(5) 2_666 1_545
O39 Rb7 O9 49.0(4) 1_545 1_545
O47 Rb7 O9 56.0(5) . 1_545
O12 Rb7 O9 55.0(4) 1_545 1_545
O7 Rb7 O18 50.7(4) 2_666 2_656
O34 Rb7 O18 67.1(5) 2_666 2_656
O39 Rb7 O18 119.5(4) 1_545 2_656
O47 Rb7 O18 134.4(5) . 2_656
O12 Rb7 O18 133.8(4) 1_545 2_656
O9 Rb7 O18 166.7(4) 1_545 2_656
O7 Rb7 O51 142.6(5) 2_666 1_545
O34 Rb7 O51 91.4(5) 2_666 1_545
O39 Rb7 O51 102.9(6) 1_545 1_545
O47 Rb7 O51 120.2(6) . 1_545
O12 Rb7 O51 56.9(5) 1_545 1_545
O9 Rb7 O51 83.4(5) 1_545 1_545
O18 Rb7 O51 94.4(5) 2_656 1_545
O7 Rb7 O12 68.8(4) 2_666 2_666
O34 Rb7 O12 132.6(5) 2_666 2_666
O39 Rb7 O12 131.4(5) 1_545 2_666
O47 Rb7 O12 60.1(5) . 2_666
O12 Rb7 O12 88.5(4) 1_545 2_666
O9 Rb7 O12 115.2(4) 1_545 2_666
O18 Rb7 O12 77.1(3) 2_656 2_666
O51 Rb7 O12 122.1(5) 1_545 2_666
O7 Rb7 O11 95.5(4) 2_666 2_656
O34 Rb7 O11 93.7(4) 2_666 2_656
O39 Rb7 O11 144.1(5) 1_545 2_656
O47 Rb7 O11 131.9(5) . 2_656
O12 Rb7 O11 88.9(4) 1_545 2_656
O9 Rb7 O11 137.2(4) 1_545 2_656
O18 Rb7 O11 46.0(3) 2_656 2_656
O51 Rb7 O11 55.8(5) 1_545 2_656
O12 Rb7 O11 81.9(4) 2_666 2_656
O7 Rb7 O47 111.5(5) 2_666 2_656
O34 Rb7 O47 135.8(4) 2_666 2_656
O39 Rb7 O47 160.9(5) 1_545 2_656
O47 Rb7 O47 90.5(6) . 2_656
O12 Rb7 O47 58.2(4) 1_545 2_656
O9 Rb7 O47 112.9(4) 1_545 2_656
O18 Rb7 O47 77.5(4) 2_656 2_656
O51 Rb7 O47 65.1(5) 1_545 2_656
O12 Rb7 O47 57.1(4) 2_666 2_656
O11 Rb7 O47 42.1(4) 2_656 2_656
O7 Rb7 Cr4 26.1(3) 2_666 2_666
O34 Rb7 Cr4 70.1(4) 2_666 2_666
O39 Rb7 Cr4 109.3(3) 1_545 2_666
O47 Rb7 Cr4 112.0(4) . 2_666
O12 Rb7 Cr4 146.6(3) 1_545 2_666
O9 Rb7 Cr4 153.0(3) 1_545 2_666
O18 Rb7 Cr4 26.4(2) 2_656 2_666
O51 Rb7 Cr4 120.9(4) 1_545 2_666
O12 Rb7 Cr4 64.1(3) 2_666 2_666
O11 Rb7 Cr4 69.5(3) 2_656 2_666
O47 Rb7 Cr4 89.8(3) 2_656 2_666
O2 Rb8 O1 115.4(5) 2_666 .
O2 Rb8 O33 123.6(5) 2_666 1_554
O1 Rb8 O33 115.1(6) . 1_554
O2 Rb8 O49 158.5(5) 2_666 .
O1 Rb8 O49 73.3(5) . .
O33 Rb8 O49 62.0(5) 1_554 .
O2 Rb8 O16 76.0(5) 2_666 1_554
O1 Rb8 O16 136.0(5) . 1_554
O33 Rb8 O16 50.3(5) 1_554 1_554
O49 Rb8 O16 112.3(5) . 1_554
O2 Rb8 O16 50.7(4) 2_666 2_666
O1 Rb8 O16 159.5(6) . 2_666
O33 Rb8 O16 84.5(5) 1_554 2_666
O49 Rb8 O16 114.5(5) . 2_666
O16 Rb8 O16 60.6(6) 1_554 2_666
O2 Rb8 O20 98.6(4) 2_666 1_554
O1 Rb8 O20 112.4(4) . 1_554
O33 Rb8 O20 83.9(4) 1_554 1_554
O49 Rb8 O20 60.2(5) . 1_554
O16 Rb8 O20 106.9(4) 1_554 1_554
O16 Rb8 O20 61.8(4) 2_666 1_554
O2 Rb8 O26 53.0(4) 2_666 2_666
O1 Rb8 O26 77.3(4) . 2_666
O33 Rb8 O26 118.9(5) 1_554 2_666
O49 Rb8 O26 146.3(5) . 2_666
O16 Rb8 O26 78.5(5) 1_554 2_666
O16 Rb8 O26 98.7(4) 2_666 2_666
O20 Rb8 O26 149.7(4) 1_554 2_666
O2 Rb8 O27 64.6(5) 2_666 2_666
O1 Rb8 O27 63.9(6) . 2_666
O33 Rb8 O27 166.8(5) 1_554 2_666
O49 Rb8 O27 106.4(5) . 2_666
O16 Rb8 O27 140.3(5) 1_554 2_666
O16 Rb8 O27 95.6(5) 2_666 2_666
O20 Rb8 O27 84.5(4) 1_554 2_666
O26 Rb8 O27 74.2(5) 2_666 2_666
O2 Rb8 O30 119.1(4) 2_666 .
O1 Rb8 O30 73.2(5) . .
O33 Rb8 O30 56.7(5) 1_554 .
O49 Rb8 O30 81.9(5) . .
O16 Rb8 O30 65.1(5) 1_554 .
O16 Rb8 O30 125.5(4) 2_666 .
O20 Rb8 O30 135.7(4) 1_554 .
O26 Rb8 O30 74.1(4) 2_666 .
O27 Rb8 O30 130.9(4) 2_666 .
O2 Rb8 Cr8 99.6(3) 2_666 1_554
O1 Rb8 Cr8 131.0(4) . 1_554
O33 Rb8 Cr8 24.8(3) 1_554 1_554
O49 Rb8 Cr8 86.6(4) . 1_554
O16 Rb8 Cr8 25.7(4) 1_554 1_554
O16 Rb8 Cr8 69.3(3) 2_666 1_554
O20 Rb8 Cr8 93.6(3) 1_554 1_554
O26 Rb8 Cr8 100.8(3) 2_666 1_554
O27 Rb8 Cr8 163.5(4) 2_666 1_554
O30 Rb8 Cr8 59.8(3) . 1_554
O2 Rb8 Cr8 25.9(3) 2_666 2_666
O1 Rb8 Cr8 137.8(4) . 2_666
O33 Rb8 Cr8 106.6(4) 1_554 2_666
O49 Rb8 Cr8 136.2(4) . 2_666
O16 Rb8 Cr8 69.3(4) 1_554 2_666
O16 Rb8 Cr8 25.2(3) 2_666 2_666
O20 Rb8 Cr8 77.1(3) 1_554 2_666
O26 Rb8 Cr8 77.3(3) 2_666 2_666
O27 Rb8 Cr8 77.0(4) 2_666 2_666
O30 Rb8 Cr8 129.7(3) . 2_666
Cr8 Rb8 Cr8 86.65(11) 1_554 2_666

loop_
_geom_bond_atom_site_label_1
_geom_bond_atom_site_label_2
_geom_bond_distance
_geom_bond_site_symmetry_2
U1 O14 1.789(15) .
U1 O37 1.850(16) .
U1 O18 2.314(13) .
U1 O28 2.329(16) .
U1 O42 2.348(17) .
U1 O8 2.379(14) .
U1 O11 2.424(15) .
U1 Rb1 4.423(3) 2_666
U1 Rb3 4.452(3) .
U1 Rb4 4.456(3) 2_556
U1 Rb5 4.634(3) .
U1 Rb7 4.668(3) 2_656
U2 O22 1.60(3) .
U2 O26 1.771(17) .
U2 O7 2.292(15) .
U2 O25 2.324(15) .
U2 O2 2.345(13) .
U2 O4 2.347(14) .
U2 O40 2.351(16) .
U2 Rb6 4.245(3) 2_666
U2 Rb2 4.253(3) 2_666
U2 Rb8 4.324(4) 2_666
U2 Rb7 4.481(3) 2_666
U2 Rb3 4.622(3) .
U3 O1 1.64(2) .
U3 O31 1.788(14) .
U3 O43 2.308(17) .
U3 O3 2.352(13) .
U3 O15 2.367(15) .
U3 O45 2.358(18) .
U3 O19 2.417(15) .
U3 Rb3 4.277(3) 2_566
U3 Rb8 4.374(3) .
U3 Rb6 4.409(3) 2_666
U3 Rb6 4.438(3) .
U3 Rb3 4.611(3) .
U4 O12 1.774(15) .
U4 O10 1.822(15) .
U4 O17 2.319(13) .
U4 O6 2.355(14) .
U4 O29 2.357(15) .
U4 O9 2.382(14) .
U4 O5 2.374(14) .
U4 Rb5 4.102(3) 2_566
U4 Rb5 4.137(3) 1_565
U4 Rb4 4.182(3) 1_565
U4 Rb7 4.247(3) 1_565
U4 Rb7 4.741(3) 2_666
Cr1 O21 1.585(15) .
Cr1 O6 1.665(14) .
Cr1 O3 1.667(14) .
Cr1 O25 1.684(17) .
Cr1 Rb6 3.530(4) 2_666
Cr1 Rb5 3.579(4) 2_566
Cr1 Rb3 4.090(4) .
Cr2 O23 1.59(2) .
Cr2 O24 1.605(15) .
Cr2 O8 1.653(14) .
Cr2 O13 1.759(15) .
Cr2 Rb4 3.698(4) 2_556
Cr2 Rb4 3.725(4) 1_556
Cr3 O47 1.586(19) .
Cr3 O11 1.600(16) .
Cr3 O43 1.642(17) .
Cr3 O17 1.680(14) 1_545
Cr3 Rb6 3.544(4) .
Cr3 Rb5 3.765(5) .
Cr3 Rb7 4.009(4) 2_656
Cr4 O35 1.589(18) .
Cr4 O18 1.659(13) 1_565
Cr4 O5 1.679(16) .
Cr4 O7 1.678(15) .
Cr4 Rb7 3.721(5) 2_666
Cr5 O27 1.59(2) .
Cr5 O15 1.648(14) .
Cr5 O4 1.630(15) .
Cr5 O28 1.681(18) .
Cr5 Rb6 3.695(5) .
Cr5 Rb3 3.780(5) .
Cr5 Rb6 3.983(4) 2_666
Cr6 O48 1.574(18) .
Cr6 O45 1.624(17) .
Cr6 O38 1.601(18) .
Cr6 O30 1.759(19) .
Cr6 Rb5 3.981(5) .
Cr6 Rb3 4.196(5) 2_566
Cr7 O20 1.591(16) .
Cr7 O34 1.606(18) .
Cr7 O40 1.640(16) .
Cr7 O13 1.782(16) 1_565
Cr7 Rb1 3.717(5) 1_556
Cr7 Rb2 3.875(5) 2_666
Cr8 O33 1.554(17) .
Cr8 O16 1.595(19) .
Cr8 O2 1.676(14) .
Cr8 O36 1.781(17) .
Cr8 Rb8 3.637(5) 1_556
Cr8 Rb8 3.706(5) 2_666
Cr8 Rb1 4.128(4) 2_666
Cr9 O39 1.553(18) .
Cr9 O32 1.578(17) .
Cr9 O9 1.649(15) .
Cr9 O30 1.812(16) 1_565
Cr9 Rb1 3.749(4) 2_675
Cr9 Rb7 3.783(5) 1_565
Cr9 Rb4 4.129(5) 1_565
Cr10 O49 1.58(2) .
Cr10 O52 1.61(4) .
Cr10 O19 1.644(16) .
Cr10 O50 1.87(3) .
Cr10 Rb3 3.775(5) 2_566
Cr10 Rb8 4.041(6) .
Cr10 Rb2 4.141(6) 2_665
Cr11 O46 1.619(17) .
Cr11 O50 1.61(2) .
Cr11 O29 1.664(16) .
Cr11 O51 1.68(3) .
Cr11 Rb7 4.112(6) 1_565
Cr12 O44 1.533(17) .
Cr12 O41 1.601(18) .
Cr12 O42 1.648(17) .
Cr12 O36 1.761(19) .
Cr12 Rb2 3.714(4) 1_456
Cr12 Rb3 3.894(5) .
Cr12 Rb1 4.081(5) 2_666
O1 Rb8 2.91(2) .
O2 Rb8 2.907(16) 2_666
O3 Rb6 2.825(15) 2_666
O4 Rb3 3.35(2) .
O5 Rb5 3.037(16) 2_566
O6 Rb5 3.031(16) 2_566
O7 Rb7 2.965(16) 2_666
O8 Rb4 2.900(16) 2_556
O9 Rb7 3.180(18) 1_565
O10 Rb5 3.212(14) 1_565
O10 Rb4 3.133(15) 1_565
O10 Rb5 3.339(16) 2_566
O11 Rb6 3.502(15) .
O11 Rb7 3.585(16) 2_656
O12 Rb7 3.171(15) 1_565
O12 Rb7 3.409(16) 2_666
O13 Cr7 1.782(16) 1_545
O13 Rb2 3.026(15) 2_656
O14 Rb5 3.154(17) .
O15 Rb6 2.902(15) .
O15 Rb6 3.397(15) 2_666
O16 Rb8 3.048(19) 1_556
O16 Rb8 3.14(2) 2_666
O17 Cr3 1.680(14) 1_565
O17 Rb5 2.846(15) 1_565
O18 Cr4 1.659(13) 1_545
O18 Rb7 3.244(16) 2_656
O19 Rb3 2.875(17) 2_566
O20 Rb1 2.993(16) 1_556
O20 Rb8 3.130(17) 1_556
O21 Rb3 2.835(16) .
O21 Rb5 2.959(16) 2_566
O22 Rb2 3.044(17) 2_666
O23 Rb4 3.152(17) 1_556
O23 Rb4 3.227(16) 2_556
O24 Rb1 2.942(16) 2_666
O24 Rb4 3.081(16) 1_556
O25 Rb6 2.987(15) 2_666
O26 Rb6 3.390(17) 2_666
O26 Rb8 3.355(19) 2_666
O27 Rb6 3.27(2) .
O27 Rb8 3.36(2) 2_666
O28 Rb3 2.988(18) .
O29 Rb4 3.132(17) 1_565
O30 Cr9 1.812(16) 1_545
O30 Rb8 3.440(18) .
O31 Rb3 3.112(16) .
O32 Rb4 2.93(2) 1_565
O32 Rb1 2.99(2) 2_675
O33 Rb8 3.00(2) 1_556
O33 Rb2 3.052(18) 2_666
O34 Rb7 3.096(18) 2_666
O34 Rb1 3.21(2) 1_556
O35 Rb4 3.140(18) 2_566
O36 Rb1 3.041(19) 2_666
O37 Rb1 2.887(18) 2_666
O38 Rb2 3.030(18) 1_455
O38 Rb2 3.438(19) 2_665
O39 Rb7 3.12(2) 1_565
O39 Rb1 3.20(2) 2_675
O40 Rb2 3.382(19) 2_666
O41 Rb3 2.924(19) .
O41 Rb2 3.151(19) 1_456
O43 Rb5 3.53(3) .
O44 Rb2 3.027(19) 1_456
O44 Rb4 3.193(18) 1_556
O45 Rb3 3.30(2) 2_566
O46 Rb1 3.060(18) 2_675
O46 Rb1 3.432(18) .
O47 Rb6 3.02(2) .
O47 Rb7 3.137(17) .
O47 Rb7 3.55(2) 2_656
O48 Rb5 2.99(2) .
O49 Rb8 3.03(3) .
O49 Rb2 3.03(2) 2_665
O51 Rb6 2.95(3) 2_666
O51 Rb7 3.31(4) 1_565
O52 Rb4 3.37(4) 1_565
O52 Rb3 3.58(4) 2_566
Rb1 O37 2.887(18) 2_666
Rb1 O24 2.942(16) 2_666
Rb1 O32 2.99(2) 2_675
Rb1 O20 2.993(16) 1_554
Rb1 O36 3.041(19) 2_666
Rb1 O46 3.060(18) 2_675
Rb1 O34 3.21(2) 1_554
Rb1 O39 3.20(2) 2_675
Rb1 Cr7 3.717(5) 1_554
Rb1 Cr9 3.749(4) 2_675
Rb1 Cr12 4.081(5) 2_666
Rb2 O44 3.027(19) 1_654
Rb2 O22 3.044(17) 2_666
Rb2 O13 3.026(15) 2_656
Rb2 O38 3.030(18) 1_655
Rb2 O33 3.052(18) 2_666
Rb2 O49 3.03(2) 2_665
Rb2 O41 3.151(19) 1_654
Rb2 O40 3.382(19) 2_666
Rb2 O38 3.438(19) 2_665
Rb2 Cr12 3.714(4) 1_654
Rb2 Cr7 3.875(5) 2_666
Rb2 Cr10 4.141(6) 2_665
Rb3 O19 2.875(17) 2_566
Rb3 O45 3.30(2) 2_566
Rb3 O52 3.58(4) 2_566
Rb3 Cr10 3.775(5) 2_566
Rb4 O8 2.900(16) 2_556
Rb4 O32 2.93(2) 1_545
Rb4 O24 3.081(16) 1_554
Rb4 O29 3.132(17) 1_545
Rb4 O35 3.140(18) 2_566
Rb4 O23 3.152(17) 1_554
Rb4 O10 3.133(15) 1_545
Rb4 O44 3.193(18) 1_554
Rb4 O23 3.227(16) 2_556
Rb4 O52 3.37(4) 1_545
Rb4 Cr2 3.698(4) 2_556
Rb4 Cr2 3.725(4) 1_554
Rb5 O17 2.846(15) 1_545
Rb5 O21 2.959(16) 2_566
Rb5 O6 3.031(16) 2_566
Rb5 O5 3.037(16) 2_566
Rb5 O10 3.212(14) 1_545
Rb5 O10 3.339(16) 2_566
Rb5 Cr1 3.579(4) 2_566
Rb6 O3 2.825(15) 2_666
Rb6 O51 2.95(3) 2_666
Rb6 O25 2.987(16) 2_666
Rb6 O26 3.390(17) 2_666
Rb6 O15 3.397(15) 2_666
Rb6 Cr1 3.530(4) 2_666
Rb7 O7 2.965(16) 2_666
Rb7 O34 3.096(18) 2_666
Rb7 O39 3.12(2) 1_545
Rb7 O12 3.171(15) 1_545
Rb7 O9 3.180(18) 1_545
Rb7 O18 3.244(16) 2_656
Rb7 O51 3.31(4) 1_545
Rb7 O12 3.409(16) 2_666
Rb7 O11 3.585(16) 2_656
Rb7 O47 3.55(2) 2_656
Rb7 Cr4 3.721(5) 2_666
Rb8 O2 2.907(16) 2_666
Rb8 O33 3.00(2) 1_554
Rb8 O16 3.048(19) 1_554
Rb8 O16 3.14(2) 2_666
Rb8 O20 3.130(17) 1_554
Rb8 O26 3.355(19) 2_666
Rb8 O27 3.36(2) 2_666
Rb8 Cr8 3.637(5) 1_554
Rb8 Cr8 3.706(5) 2_666

loop_
_geom_torsion_atom_site_label_1
_geom_torsion_atom_site_label_2
_geom_torsion_atom_site_label_3
_geom_torsion_atom_site_label_4
_geom_torsion
_geom_torsion_site_symmetry_1
_geom_torsion_site_symmetry_4
O31 U3 O1 Rb8 95(47) . .
O43 U3 O1 Rb8 87.3(15) . .
O3 U3 O1 Rb8 -126.7(14) . .
O15 U3 O1 Rb8 161.8(14) . .
O45 U3 O1 Rb8 14.2(15) . .
O19 U3 O1 Rb8 -57.7(14) . .
Rb3 U3 O1 Rb8 -31.3(16) 2_566 .
Rb6 U3 O1 Rb8 -152.6(16) 2_666 .
Rb6 U3 O1 Rb8 136.8(16) . .
Rb3 U3 O1 Rb8 -166.5(5) . .
O33 Cr8 O2 U2 -17.0(17) . .
O16 Cr8 O2 U2 -134.9(13) . .
O36 Cr8 O2 U2 107.0(13) . .
Rb8 Cr8 O2 U2 -75.7(13) 1_556 .
Rb8 Cr8 O2 U2 -147.5(16) 2_666 .
Rb1 Cr8 O2 U2 151.8(10) 2_666 .
O33 Cr8 O2 Rb8 130.6(9) . 2_666
O16 Cr8 O2 Rb8 12.6(9) . 2_666
O36 Cr8 O2 Rb8 -105.5(8) . 2_666
Rb8 Cr8 O2 Rb8 71.8(6) 1_556 2_666
Rb1 Cr8 O2 Rb8 -60.7(6) 2_666 2_666
O22 U2 O2 Cr8 -33.8(14) . .
O26 U2 O2 Cr8 145.6(14) . .
O7 U2 O2 Cr8 58(2) . .
O25 U2 O2 Cr8 -135.1(12) . .
O4 U2 O2 Cr8 -121.6(15) . .
O40 U2 O2 Cr8 50.9(13) . .
Rb6 U2 O2 Cr8 -168.8(12) 2_666 .
Rb2 U2 O2 Cr8 -2.4(12) 2_666 .
Rb8 U2 O2 Cr8 146.4(17) 2_666 .
Rb7 U2 O2 Cr8 107.2(12) 2_666 .
Rb3 U2 O2 Cr8 -78.4(13) . .
O22 U2 O2 Rb8 179.8(7) . 2_666
O26 U2 O2 Rb8 -0.8(7) . 2_666
O7 U2 O2 Rb8 -87.9(12) . 2_666
O25 U2 O2 Rb8 78.5(10) . 2_666
O4 U2 O2 Rb8 92.1(7) . 2_666
O40 U2 O2 Rb8 -95.5(7) . 2_666
Rb6 U2 O2 Rb8 44.8(6) 2_666 2_666
Rb2 U2 O2 Rb8 -148.8(5) 2_666 2_666
Rb7 U2 O2 Rb8 -39.1(7) 2_666 2_666
Rb3 U2 O2 Rb8 135.2(5) . 2_666
O21 Cr1 O3 U3 12.0(15) . .
O6 Cr1 O3 U3 -110.7(12) . .
O25 Cr1 O3 U3 131.4(12) . .
Rb6 Cr1 O3 U3 154.5(15) 2_666 .
Rb5 Cr1 O3 U3 -48.0(17) 2_566 .
Rb3 Cr1 O3 U3 34.8(12) . .
O21 Cr1 O3 Rb6 -142.5(8) . 2_666
O6 Cr1 O3 Rb6 94.8(7) . 2_666
O25 Cr1 O3 Rb6 -23.1(8) . 2_666
Rb5 Cr1 O3 Rb6 157.5(4) 2_566 2_666
Rb3 Cr1 O3 Rb6 -119.7(4) . 2_666
O1 U3 O3 Cr1 165.1(13) . .
O31 U3 O3 Cr1 -15.6(14) . .
O43 U3 O3 Cr1 -107.6(16) . .
O15 U3 O3 Cr1 -107.1(13) . .
O45 U3 O3 Cr1 69.9(17) . .
O19 U3 O3 Cr1 75.8(13) . .
Rb3 U3 O3 Cr1 45.2(12) 2_566 .
Rb8 U3 O3 Cr1 147.8(12) . .
Rb6 U3 O3 Cr1 -151.8(17) 2_666 .
Rb6 U3 O3 Cr1 -135.5(12) . .
Rb3 U3 O3 Cr1 -32.3(11) . .
O1 U3 O3 Rb6 -43.2(8) . 2_666
O31 U3 O3 Rb6 136.2(8) . 2_666
O43 U3 O3 Rb6 44.1(15) . 2_666
O15 U3 O3 Rb6 44.7(6) . 2_666
O45 U3 O3 Rb6 -138.4(10) . 2_666
O19 U3 O3 Rb6 -132.4(8) . 2_666
Rb3 U3 O3 Rb6 -163.0(5) 2_566 2_666
Rb8 U3 O3 Rb6 -60.5(6) . 2_666
Rb6 U3 O3 Rb6 16.3(6) . 2_666
Rb3 U3 O3 Rb6 119.5(6) . 2_666
O27 Cr5 O4 U2 -5(3) . .
O15 Cr5 O4 U2 -125(2) . .
O28 Cr5 O4 U2 117(3) . .
Rb6 Cr5 O4 U2 -75(3) . .
Rb3 Cr5 O4 U2 142(3) . .
Rb6 Cr5 O4 U2 -85(3) 2_666 .
O27 Cr5 O4 Rb3 -146.5(8) . .
O15 Cr5 O4 Rb3 93.5(7) . .
O28 Cr5 O4 Rb3 -24.6(8) . .
Rb6 Cr5 O4 Rb3 143.0(6) . .
Rb6 Cr5 O4 Rb3 132.8(5) 2_666 .
O22 U2 O4 Cr5 -133(3) . .
O26 U2 O4 Cr5 46(3) . .
O7 U2 O4 Cr5 141(2) . .
O25 U2 O4 Cr5 132(3) . .
O2 U2 O4 Cr5 -39(2) . .
O40 U2 O4 Cr5 -53(3) . .
Rb6 U2 O4 Cr5 86(3) 2_666 .
Rb2 U2 O4 Cr5 -110(3) 2_666 .
Rb8 U2 O4 Cr5 1(3) 2_666 .
Rb7 U2 O4 Cr5 89(3) 2_666 .
Rb3 U2 O4 Cr5 -140(3) . .
O22 U2 O4 Rb3 7.3(7) . .
O26 U2 O4 Rb3 -174.4(7) . .
O7 U2 O4 Rb3 -79.2(9) . .
O25 U2 O4 Rb3 -88.3(6) . .
O2 U2 O4 Rb3 100.9(6) . .
O40 U2 O4 Rb3 86.7(13) . .
Rb6 U2 O4 Rb3 -134.4(6) 2_666 .
Rb2 U2 O4 Rb3 29.5(6) 2_666 .
Rb8 U2 O4 Rb3 141.1(5) 2_666 .
Rb7 U2 O4 Rb3 -131.3(4) 2_666 .
O35 Cr4 O5 U4 179.0(10) . .
O18 Cr4 O5 U4 56.8(13) 1_565 .
O7 Cr4 O5 U4 -60.4(12) . .
Rb7 Cr4 O5 U4 -7.0(11) 2_666 .
O35 Cr4 O5 Rb5 -17.9(11) . 2_566
O18 Cr4 O5 Rb5 -140.1(8) 1_565 2_566
O7 Cr4 O5 Rb5 102.7(9) . 2_566
Rb7 Cr4 O5 Rb5 156.1(6) 2_666 2_566
O12 U4 O5 Cr4 28.3(11) . .
O10 U4 O5 Cr4 -151.1(11) . .
O17 U4 O5 Cr4 -60.5(10) . .
O6 U4 O5 Cr4 121.9(12) . .
O29 U4 O5 Cr4 125.4(11) . .
O9 U4 O5 Cr4 -64.2(15) . .
Rb5 U4 O5 Cr4 166.2(13) 2_566 .
Rb5 U4 O5 Cr4 -104.7(10) 1_565 .
Rb4 U4 O5 Cr4 -171.9(8) 1_565 .
Rb7 U4 O5 Cr4 6.6(13) 1_565 .
Rb7 U4 O5 Cr4 5.7(9) 2_666 .
O12 U4 O5 Rb5 -137.9(6) . 2_566
O10 U4 O5 Rb5 42.7(6) . 2_566
O17 U4 O5 Rb5 133.2(6) . 2_566
O6 U4 O5 Rb5 -44.3(5) . 2_566
O29 U4 O5 Rb5 -40.8(12) . 2_566
O9 U4 O5 Rb5 129.5(8) . 2_566
Rb5 U4 O5 Rb5 89.1(4) 1_565 2_566
Rb4 U4 O5 Rb5 21.9(5) 1_565 2_566
Rb7 U4 O5 Rb5 -159.59(15) 1_565 2_566
Rb7 U4 O5 Rb5 -160.6(5) 2_666 2_566
O21 Cr1 O6 U4 121.9(11) . .
O3 Cr1 O6 U4 -114.3(11) . .
O25 Cr1 O6 U4 1.0(13) . .
Rb6 Cr1 O6 U4 -59.6(11) 2_666 .
Rb5 Cr1 O6 U4 105.7(11) 2_566 .
Rb3 Cr1 O6 U4 127.4(8) . .
O21 Cr1 O6 Rb5 16.2(8) . 2_566
O3 Cr1 O6 Rb5 140.0(6) . 2_566
O25 Cr1 O6 Rb5 -104.8(7) . 2_566
Rb6 Cr1 O6 Rb5 -165.4(2) 2_666 2_566
Rb3 Cr1 O6 Rb5 21.6(9) . 2_566
O12 U4 O6 Cr1 33.4(12) . .
O10 U4 O6 Cr1 -145.0(12) . .
O17 U4 O6 Cr1 -63.8(16) . .
O29 U4 O6 Cr1 122.3(12) . .
O9 U4 O6 Cr1 126.8(11) . .
O5 U4 O6 Cr1 -59.6(11) . .
Rb5 U4 O6 Cr1 -104.2(12) 2_566 .
Rb5 U4 O6 Cr1 -111.0(10) 1_565 .
Rb4 U4 O6 Cr1 171.2(11) 1_565 .
Rb7 U4 O6 Cr1 70.1(12) 1_565 .
Rb7 U4 O6 Cr1 1.7(12) 2_666 .
O12 U4 O6 Rb5 137.5(6) . 2_566
O10 U4 O6 Rb5 -40.9(6) . 2_566
O17 U4 O6 Rb5 40.4(10) . 2_566
O29 U4 O6 Rb5 -133.5(6) . 2_566
O9 U4 O6 Rb5 -129.0(8) . 2_566
O5 U4 O6 Rb5 44.5(5) . 2_566
Rb5 U4 O6 Rb5 -6.8(5) 1_565 2_566
Rb4 U4 O6 Rb5 -84.7(3) 1_565 2_566
Rb7 U4 O6 Rb5 174.27(15) 1_565 2_566
Rb7 U4 O6 Rb5 105.9(3) 2_666 2_566
O35 Cr4 O7 U2 42.4(16) . .
O18 Cr4 O7 U2 161.9(12) 1_565 .
O5 Cr4 O7 U2 -78.2(14) . .
Rb7 Cr4 O7 U2 -171.9(17) 2_666 .
O35 Cr4 O7 Rb7 -145.7(8) . 2_666
O18 Cr4 O7 Rb7 -26.2(8) 1_565 2_666
O5 Cr4 O7 Rb7 93.8(7) . 2_666
O22 U2 O7 Cr4 -18.8(14) . .
O26 U2 O7 Cr4 162.5(14) . .
O25 U2 O7 Cr4 77.1(14) . .
O2 U2 O7 Cr4 -112.2(15) . .
O4 U2 O7 Cr4 67.9(17) . .
O40 U2 O7 Cr4 -104.5(14) . .
Rb6 U2 O7 Cr4 112.5(13) 2_666 .
Rb2 U2 O7 Cr4 -51.9(13) 2_666 .
Rb8 U2 O7 Cr4 -170.4(10) 2_666 .
Rb7 U2 O7 Cr4 171.2(18) 2_666 .
Rb3 U2 O7 Cr4 18.6(15) . .
O22 U2 O7 Rb7 170.0(8) . 2_666
O26 U2 O7 Rb7 -8.7(8) . 2_666
O25 U2 O7 Rb7 -94.1(7) . 2_666
O2 U2 O7 Rb7 76.5(13) . 2_666
O4 U2 O7 Rb7 -103.4(10) . 2_666
O40 U2 O7 Rb7 84.3(7) . 2_666
Rb6 U2 O7 Rb7 -58.8(5) 2_666 2_666
Rb2 U2 O7 Rb7 136.9(6) 2_666 2_666
Rb8 U2 O7 Rb7 18.4(9) 2_666 2_666
Rb3 U2 O7 Rb7 -152.6(4) . 2_666
O23 Cr2 O8 U1 149.3(11) . .
O24 Cr2 O8 U1 27.9(14) . .
O13 Cr2 O8 U1 -96.3(12) . .
Rb4 Cr2 O8 U1 164.8(14) 2_556 .
Rb4 Cr2 O8 U1 87.7(11) 1_556 .
O23 Cr2 O8 Rb4 -15.5(9) . 2_556
O24 Cr2 O8 Rb4 -137.0(7) . 2_556
O13 Cr2 O8 Rb4 98.9(7) . 2_556
Rb4 Cr2 O8 Rb4 -77.1(5) 1_556 2_556
O14 U1 O8 Cr2 -166.8(12) . .
O37 U1 O8 Cr2 13.5(13) . .
O18 U1 O8 Cr2 107.3(12) . .
O28 U1 O8 Cr2 -81.4(16) . .
O42 U1 O8 Cr2 -75.7(12) . .
O11 U1 O8 Cr2 96.1(12) . .
Rb1 U1 O8 Cr2 -9.6(10) 2_666 .
Rb3 U1 O8 Cr2 -112.9(11) . .
Rb4 U1 O8 Cr2 -163.9(15) 2_556 .
Rb5 U1 O8 Cr2 168.6(10) . .
Rb7 U1 O8 Cr2 74.3(11) 2_656 .
O14 U1 O8 Rb4 -3.0(7) . 2_556
O37 U1 O8 Rb4 177.4(7) . 2_556
O18 U1 O8 Rb4 -88.9(6) . 2_556
O28 U1 O8 Rb4 82.4(11) . 2_556
O42 U1 O8 Rb4 88.2(7) . 2_556
O11 U1 O8 Rb4 -100.1(9) . 2_556
Rb1 U1 O8 Rb4 154.3(5) 2_666 2_556
Rb3 U1 O8 Rb4 50.9(5) . 2_556
Rb5 U1 O8 Rb4 -27.5(5) . 2_556
Rb7 U1 O8 Rb4 -121.9(4) 2_656 2_556
O39 Cr9 O9 U4 -129.6(18) . .
O32 Cr9 O9 U4 -12(2) . .
O30 Cr9 O9 U4 111.8(17) 1_565 .
Rb1 Cr9 O9 U4 -66(2) 2_675 .
Rb7 Cr9 O9 U4 -121.4(19) 1_565 .
Rb4 Cr9 O9 U4 6.4(16) 1_565 .
O39 Cr9 O9 Rb7 -8.2(10) . 1_565
O32 Cr9 O9 Rb7 109.1(8) . 1_565
O30 Cr9 O9 Rb7 -126.7(7) 1_565 1_565
Rb1 Cr9 O9 Rb7 55.5(7) 2_675 1_565
Rb4 Cr9 O9 Rb7 127.8(4) 1_565 1_565
O12 U4 O9 Cr9 134.6(19) . .
O10 U4 O9 Cr9 -46.8(19) . .
O17 U4 O9 Cr9 -134.6(19) . .
O6 U4 O9 Cr9 39(2) . .
O29 U4 O9 Cr9 43.8(17) . .
O5 U4 O9 Cr9 -130.9(16) . .
Rb5 U4 O9 Cr9 -47(2) 2_566 .
Rb5 U4 O9 Cr9 -93.7(18) 1_565 .
Rb4 U4 O9 Cr9 -6.5(17) 1_565 .
Rb7 U4 O9 Cr9 121.3(19) 1_565 .
Rb7 U4 O9 Cr9 167.7(17) 2_666 .
O12 U4 O9 Rb7 13.3(6) . 1_565
O10 U4 O9 Rb7 -168.1(6) . 1_565
O17 U4 O9 Rb7 104.1(6) . 1_565
O6 U4 O9 Rb7 -82.2(10) . 1_565
O29 U4 O9 Rb7 -77.6(6) . 1_565
O5 U4 O9 Rb7 107.8(8) . 1_565
Rb5 U4 O9 Rb7 -168.4(2) 2_566 1_565
Rb5 U4 O9 Rb7 145.0(4) 1_565 1_565
Rb4 U4 O9 Rb7 -127.8(4) 1_565 1_565
Rb7 U4 O9 Rb7 46.4(4) 2_666 1_565
O12 U4 O10 Rb5 41(25) . 1_565
O17 U4 O10 Rb5 -7.2(6) . 1_565
O6 U4 O10 Rb5 139.6(6) . 1_565
O29 U4 O10 Rb5 -147.3(6) . 1_565
O9 U4 O10 Rb5 -77.0(6) . 1_565
O5 U4 O10 Rb5 64.3(5) . 1_565
Rb5 U4 O10 Rb5 102.8(6) 2_566 1_565
Rb4 U4 O10 Rb5 -141.0(9) 1_565 1_565
Rb7 U4 O10 Rb5 -90.3(7) 1_565 1_565
Rb7 U4 O10 Rb5 24.6(11) 2_666 1_565
O12 U4 O10 Rb4 -177(100) . 1_565
O17 U4 O10 Rb4 133.8(6) . 1_565
O6 U4 O10 Rb4 -79.4(6) . 1_565
O29 U4 O10 Rb4 -6.3(6) . 1_565
O9 U4 O10 Rb4 64.0(6) . 1_565
O5 U4 O10 Rb4 -154.7(6) . 1_565
Rb5 U4 O10 Rb4 -116.2(7) 2_566 1_565
Rb5 U4 O10 Rb4 141.0(9) 1_565 1_565
Rb7 U4 O10 Rb4 50.7(9) 1_565 1_565
Rb7 U4 O10 Rb4 165.6(3) 2_666 1_565
O12 U4 O10 Rb5 -61(25) . 2_566
O17 U4 O10 Rb5 -110.0(5) . 2_566
O6 U4 O10 Rb5 36.8(5) . 2_566
O29 U4 O10 Rb5 109.9(5) . 2_566
O9 U4 O10 Rb5 -179.8(5) . 2_566
O5 U4 O10 Rb5 -38.5(5) . 2_566
Rb5 U4 O10 Rb5 -102.8(6) 1_565 2_566
Rb4 U4 O10 Rb5 116.2(7) 1_565 2_566
Rb7 U4 O10 Rb5 166.9(2) 1_565 2_566
Rb7 U4 O10 Rb5 -78.2(8) 2_666 2_566
O47 Cr3 O11 U1 -153.7(13) . .
O43 Cr3 O11 U1 82.3(15) . .
O17 Cr3 O11 U1 -36.0(14) 1_545 .
Rb6 Cr3 O11 U1 157.0(12) . .
Rb5 Cr3 O11 U1 10.5(12) . .
Rb7 Cr3 O11 U1 -108.5(12) 2_656 .
O47 Cr3 O11 Rb6 49.3(9) . .
O43 Cr3 O11 Rb6 -74.7(10) . .
O17 Cr3 O11 Rb6 167.0(6) 1_545 .
Rb5 Cr3 O11 Rb6 -146.50(14) . .
Rb7 Cr3 O11 Rb6 94.5(4) 2_656 .
O47 Cr3 O11 Rb7 -45.2(9) . 2_656
O43 Cr3 O11 Rb7 -169.1(10) . 2_656
O17 Cr3 O11 Rb7 72.5(7) 1_545 2_656
Rb6 Cr3 O11 Rb7 -94.5(4) . 2_656
Rb5 Cr3 O11 Rb7 119.0(3) . 2_656
O14 U1 O11 Cr3 -19.2(13) . .
O37 U1 O11 Cr3 162.3(13) . .
O18 U1 O11 Cr3 65.2(12) . .
O28 U1 O11 Cr3 -104.8(13) . .
O42 U1 O11 Cr3 -117.4(14) . .
O8 U1 O11 Cr3 76.5(15) . .
Rb1 U1 O11 Cr3 171.1(11) 2_666 .
Rb3 U1 O11 Cr3 -77.3(12) . .
Rb4 U1 O11 Cr3 24.3(15) 2_556 .
Rb5 U1 O11 Cr3 -9.0(11) . .
Rb7 U1 O11 Cr3 105.9(13) 2_656 .
O14 U1 O11 Rb6 124.5(10) . .
O37 U1 O11 Rb6 -54.1(11) . .
O18 U1 O11 Rb6 -151.2(11) . .
O28 U1 O11 Rb6 38.8(9) . .
O42 U1 O11 Rb6 26.3(18) . .
O8 U1 O11 Rb6 -139.8(8) . .
Rb1 U1 O11 Rb6 -45.3(10) 2_666 .
Rb3 U1 O11 Rb6 66.3(9) . .
Rb4 U1 O11 Rb6 167.9(6) 2_556 .
Rb5 U1 O11 Rb6 134.7(10) . .
Rb7 U1 O11 Rb6 -110.4(11) 2_656 .
O14 U1 O11 Rb7 -125.1(6) . 2_656
O37 U1 O11 Rb7 56.3(7) . 2_656
O18 U1 O11 Rb7 -40.7(5) . 2_656
O28 U1 O11 Rb7 149.2(7) . 2_656
O42 U1 O11 Rb7 136.7(10) . 2_656
O8 U1 O11 Rb7 -29.4(10) . 2_656
Rb1 U1 O11 Rb7 65.2(4) 2_666 2_656
Rb3 U1 O11 Rb7 176.7(3) . 2_656
Rb4 U1 O11 Rb7 -81.7(6) 2_556 2_656
Rb5 U1 O11 Rb7 -114.9(4) . 2_656
O10 U4 O12 Rb7 -133(25) . 1_565
O17 U4 O12 Rb7 -84.5(7) . 1_565
O6 U4 O12 Rb7 128.9(6) . 1_565
O29 U4 O12 Rb7 55.7(7) . 1_565
O9 U4 O12 Rb7 -14.6(6) . 1_565
O5 U4 O12 Rb7 -155.9(6) . 1_565
Rb5 U4 O12 Rb7 166.6(2) 2_566 1_565
Rb5 U4 O12 Rb7 -92.6(7) 1_565 1_565
Rb4 U4 O12 Rb7 49.4(10) 1_565 1_565
Rb7 U4 O12 Rb7 -115.6(11) 2_666 1_565
O10 U4 O12 Rb7 -18(25) . 2_666
O17 U4 O12 Rb7 31.1(8) . 2_666
O6 U4 O12 Rb7 -115.6(8) . 2_666
O29 U4 O12 Rb7 171.2(9) . 2_666
O9 U4 O12 Rb7 100.9(8) . 2_666
O5 U4 O12 Rb7 -40.3(8) . 2_666
Rb5 U4 O12 Rb7 -77.9(9) 2_566 2_666
Rb5 U4 O12 Rb7 22.9(12) 1_565 2_666
Rb4 U4 O12 Rb7 165.0(3) 1_565 2_666
Rb7 U4 O12 Rb7 115.6(11) 1_565 2_666
O23 Cr2 O13 Cr7 -162.4(13) . 1_545
O24 Cr2 O13 Cr7 -42.1(16) . 1_545
O8 Cr2 O13 Cr7 81.4(14) . 1_545
Rb4 Cr2 O13 Cr7 134.0(11) 2_556 1_545
Rb4 Cr2 O13 Cr7 -103.2(13) 1_556 1_545
O23 Cr2 O13 Rb2 22.8(11) . 2_656
O24 Cr2 O13 Rb2 143.1(9) . 2_656
O8 Cr2 O13 Rb2 -93.3(9) . 2_656
Rb4 Cr2 O13 Rb2 -40.8(9) 2_556 2_656
Rb4 Cr2 O13 Rb2 82.1(9) 1_556 2_656
O37 U1 O14 Rb5 54(18) . .
O18 U1 O14 Rb5 -47.6(10) . .
O28 U1 O14 Rb5 94.1(10) . .
O42 U1 O14 Rb5 166.1(10) . .
O8 U1 O14 Rb5 -118.3(10) . .
O11 U1 O14 Rb5 21.1(10) . .
Rb1 U1 O14 Rb5 177.38(18) 2_666 .
Rb3 U1 O14 Rb5 120.3(12) . .
Rb4 U1 O14 Rb5 -120.4(11) 2_556 .
Rb7 U1 O14 Rb5 -23.9(12) 2_656 .
O27 Cr5 O15 U3 171.4(12) . .
O4 Cr5 O15 U3 -68.1(14) . .
O28 Cr5 O15 U3 47.6(14) . .
Rb6 Cr5 O15 U3 155.1(15) . .
Rb3 Cr5 O15 U3 -3.6(12) . .
Rb6 Cr5 O15 U3 -111.2(12) 2_666 .
O27 Cr5 O15 Rb6 16.3(11) . .
O4 Cr5 O15 Rb6 136.9(9) . .
O28 Cr5 O15 Rb6 -107.4(8) . .
Rb3 Cr5 O15 Rb6 -158.7(4) . .
Rb6 Cr5 O15 Rb6 93.8(6) 2_666 .
O27 Cr5 O15 Rb6 -77.5(10) . 2_666
O4 Cr5 O15 Rb6 43.1(10) . 2_666
O28 Cr5 O15 Rb6 158.8(6) . 2_666
Rb6 Cr5 O15 Rb6 -93.8(6) . 2_666
Rb3 Cr5 O15 Rb6 107.5(3) . 2_666
O1 U3 O15 Cr5 168.8(13) . .
O31 U3 O15 Cr5 -12.1(13) . .
O43 U3 O15 Cr5 -101.1(13) . .
O3 U3 O15 Cr5 79.3(12) . .
O45 U3 O15 Cr5 -97.1(16) . .
O19 U3 O15 Cr5 83.5(14) . .
Rb3 U3 O15 Cr5 11.9(17) 2_566 .
Rb8 U3 O15 Cr5 175.7(10) . .
Rb6 U3 O15 Cr5 111.2(13) 2_666 .
Rb6 U3 O15 Cr5 -153.5(16) . .
Rb3 U3 O15 Cr5 3.1(10) . .
O1 U3 O15 Rb6 -37.7(7) . .
O31 U3 O15 Rb6 141.3(7) . .
O43 U3 O15 Rb6 52.4(8) . .
O3 U3 O15 Rb6 -127.3(7) . .
O45 U3 O15 Rb6 56.4(14) . .
O19 U3 O15 Rb6 -123.1(8) . .
Rb3 U3 O15 Rb6 165.3(2) 2_566 .
Rb8 U3 O15 Rb6 -30.9(6) . .
Rb6 U3 O15 Rb6 -95.3(6) 2_666 .
Rb3 U3 O15 Rb6 156.6(6) . .
O1 U3 O15 Rb6 57.6(6) . 2_666
O31 U3 O15 Rb6 -123.3(6) . 2_666
O43 U3 O15 Rb6 147.7(7) . 2_666
O3 U3 O15 Rb6 -31.9(4) . 2_666
O45 U3 O15 Rb6 151.7(11) . 2_666
O19 U3 O15 Rb6 -27.8(9) . 2_666
Rb3 U3 O15 Rb6 -99.3(7) 2_566 2_666
Rb8 U3 O15 Rb6 64.5(4) . 2_666
Rb6 U3 O15 Rb6 95.3(6) . 2_666
Rb3 U3 O15 Rb6 -108.1(4) . 2_666
O33 Cr8 O16 Rb8 -8.4(10) . 1_556
O2 Cr8 O16 Rb8 110.0(7) . 1_556
O36 Cr8 O16 Rb8 -130.8(7) . 1_556
Rb8 Cr8 O16 Rb8 121.4(8) 2_666 1_556
Rb1 Cr8 O16 Rb8 -143.7(7) 2_666 1_556
O33 Cr8 O16 Rb8 -129.8(8) . 2_666
O2 Cr8 O16 Rb8 -11.4(8) . 2_666
O36 Cr8 O16 Rb8 107.8(8) . 2_666
Rb8 Cr8 O16 Rb8 -121.4(8) 1_556 2_666
Rb1 Cr8 O16 Rb8 95.0(5) 2_666 2_666
O12 U4 O17 Cr3 43.5(13) . 1_565
O10 U4 O17 Cr3 -137.7(13) . 1_565
O6 U4 O17 Cr3 142.0(10) . 1_565
O29 U4 O17 Cr3 -47.1(17) . 1_565
O9 U4 O17 Cr3 -44.7(12) . 1_565
O5 U4 O17 Cr3 137.7(13) . 1_565
Rb5 U4 O17 Cr3 171.3(11) 2_566 1_565
Rb5 U4 O17 Cr3 -145.8(15) 1_565 1_565
Rb4 U4 O17 Cr3 -103.4(11) 1_565 1_565
Rb7 U4 O17 Cr3 1.3(11) 1_565 1_565
Rb7 U4 O17 Cr3 62.5(11) 2_666 1_565
O12 U4 O17 Rb5 -170.7(6) . 1_565
O10 U4 O17 Rb5 8.1(6) . 1_565
O6 U4 O17 Rb5 -72.3(10) . 1_565
O29 U4 O17 Rb5 98.6(9) . 1_565
O9 U4 O17 Rb5 101.0(6) . 1_565
O5 U4 O17 Rb5 -76.5(6) . 1_565
Rb5 U4 O17 Rb5 -42.9(5) 2_566 1_565
Rb4 U4 O17 Rb5 42.4(6) 1_565 1_565
Rb7 U4 O17 Rb5 147.0(4) 1_565 1_565
Rb7 U4 O17 Rb5 -151.8(6) 2_666 1_565
O14 U1 O18 Cr4 -57.0(19) . 1_545
O37 U1 O18 Cr4 125.5(19) . 1_545
O28 U1 O18 Cr4 -137.7(16) . 1_545
O42 U1 O18 Cr4 30(2) . 1_545
O8 U1 O18 Cr4 34.8(17) . 1_545
O11 U1 O18 Cr4 -153(2) . 1_545
Rb1 U1 O18 Cr4 104.4(18) 2_666 1_545
Rb3 U1 O18 Cr4 -74.0(19) . 1_545
Rb4 U1 O18 Cr4 -3.1(17) 2_556 1_545
Rb5 U1 O18 Cr4 -78.4(18) . 1_545
Rb7 U1 O18 Cr4 156(2) 2_656 1_545
O14 U1 O18 Rb7 146.5(7) . 2_656
O37 U1 O18 Rb7 -30.9(8) . 2_656
O28 U1 O18 Rb7 65.8(11) . 2_656
O42 U1 O18 Rb7 -126.8(11) . 2_656
O8 U1 O18 Rb7 -121.6(6) . 2_656
O11 U1 O18 Rb7 50.5(6) . 2_656
Rb1 U1 O18 Rb7 -52.1(5) 2_666 2_656
Rb3 U1 O18 Rb7 129.5(4) . 2_656
Rb4 U1 O18 Rb7 -159.6(5) 2_556 2_656
Rb5 U1 O18 Rb7 125.1(5) . 2_656
O49 Cr10 O19 U3 55.9(17) . .
O52 Cr10 O19 U3 -177.0(16) . .
O50 Cr10 O19 U3 -57.2(15) . .
Rb3 Cr10 O19 U3 139.5(16) 2_566 .
Rb8 Cr10 O19 U3 16.7(11) . .
Rb2 Cr10 O19 U3 96.3(11) 2_665 .
O49 Cr10 O19 Rb3 -83.6(14) . 2_566
O52 Cr10 O19 Rb3 43.5(15) . 2_566
O50 Cr10 O19 Rb3 163.3(9) . 2_566
Rb8 Cr10 O19 Rb3 -122.9(6) . 2_566
Rb2 Cr10 O19 Rb3 -43.2(9) 2_665 2_566
O1 U3 O19 Cr10 2.7(13) . .
O31 U3 O19 Cr10 -176.8(13) . .
O43 U3 O19 Cr10 -84.8(17) . .
O3 U3 O19 Cr10 91.8(12) . .
O15 U3 O19 Cr10 87.6(14) . .
O45 U3 O19 Cr10 -92.1(13) . .
Rb3 U3 O19 Cr10 -140.3(16) 2_566 .
Rb8 U3 O19 Cr10 -15.6(11) . .
Rb6 U3 O19 Cr10 66.7(12) 2_666 .
Rb6 U3 O19 Cr10 25.3(17) . .
Rb3 U3 O19 Cr10 157.6(11) . .
O1 U3 O19 Rb3 143.0(8) . 2_566
O31 U3 O19 Rb3 -36.5(7) . 2_566
O43 U3 O19 Rb3 55.5(14) . 2_566
O3 U3 O19 Rb3 -127.8(7) . 2_566
O15 U3 O19 Rb3 -132.1(7) . 2_566
O45 U3 O19 Rb3 48.2(7) . 2_566
Rb8 U3 O19 Rb3 124.7(5) . 2_566
Rb6 U3 O19 Rb3 -152.9(5) 2_666 2_566
Rb6 U3 O19 Rb3 165.6(2) . 2_566
Rb3 U3 O19 Rb3 -62.0(5) . 2_566
O34 Cr7 O20 Rb1 -10.8(10) . 1_556
O40 Cr7 O20 Rb1 114.7(8) . 1_556
O13 Cr7 O20 Rb1 -129.4(6) 1_565 1_556
Rb2 Cr7 O20 Rb1 178.7(3) 2_666 1_556
O34 Cr7 O20 Rb8 -148.3(9) . 1_556
O40 Cr7 O20 Rb8 -22.9(13) . 1_556
O13 Cr7 O20 Rb8 93.0(10) 1_565 1_556
Rb1 Cr7 O20 Rb8 -137.6(12) 1_556 1_556
Rb2 Cr7 O20 Rb8 41.1(10) 2_666 1_556
O6 Cr1 O21 Rb3 173.0(10) . .
O3 Cr1 O21 Rb3 50.3(14) . .
O25 Cr1 O21 Rb3 -66.3(12) . .
Rb6 Cr1 O21 Rb3 -4.4(19) 2_666 .
Rb5 Cr1 O21 Rb3 -170.2(15) 2_566 .
O6 Cr1 O21 Rb5 -16.8(8) . 2_566
O3 Cr1 O21 Rb5 -139.5(6) . 2_566
O25 Cr1 O21 Rb5 103.9(7) . 2_566
Rb6 Cr1 O21 Rb5 165.8(5) 2_666 2_566
Rb3 Cr1 O21 Rb5 170.2(15) . 2_566
O26 U2 O22 Rb2 50(30) . 2_666
O7 U2 O22 Rb2 -81.6(10) . 2_666
O25 U2 O22 Rb2 -149.0(9) . 2_666
O2 U2 O22 Rb2 69.8(10) . 2_666
O4 U2 O22 Rb2 141.2(10) . 2_666
O40 U2 O22 Rb2 -7.6(9) . 2_666
Rb6 U2 O22 Rb2 -174.0(4) 2_666 2_666
Rb8 U2 O22 Rb2 70.0(13) 2_666 2_666
Rb7 U2 O22 Rb2 -74.5(10) 2_666 2_666
Rb3 U2 O22 Rb2 148.3(14) . 2_666
O24 Cr2 O23 Rb4 7.2(8) . 1_556
O8 Cr2 O23 Rb4 -114.0(6) . 1_556
O13 Cr2 O23 Rb4 128.0(7) . 1_556
Rb4 Cr2 O23 Rb4 -127.5(7) 2_556 1_556
O24 Cr2 O23 Rb4 134.7(6) . 2_556
O8 Cr2 O23 Rb4 13.5(7) . 2_556
O13 Cr2 O23 Rb4 -104.5(7) . 2_556
Rb4 Cr2 O23 Rb4 127.5(7) 1_556 2_556
O23 Cr2 O24 Rb1 -163.3(10) . 2_666
O8 Cr2 O24 Rb1 -43.7(13) . 2_666
O13 Cr2 O24 Rb1 79.8(12) . 2_666
Rb4 Cr2 O24 Rb1 -94.7(12) 2_556 2_666
Rb4 Cr2 O24 Rb1 -155.9(14) 1_556 2_666
O23 Cr2 O24 Rb4 -7.4(9) . 1_556
O8 Cr2 O24 Rb4 112.2(7) . 1_556
O13 Cr2 O24 Rb4 -124.3(7) . 1_556
Rb4 Cr2 O24 Rb4 61.2(10) 2_556 1_556
O21 Cr1 O25 U2 23.1(14) . .
O6 Cr1 O25 U2 144.1(11) . .
O3 Cr1 O25 U2 -97.5(12) . .
Rb6 Cr1 O25 U2 -119.0(13) 2_666 .
Rb5 Cr1 O25 U2 82.1(12) 2_566 .
Rb3 Cr1 O25 U2 -4.5(12) . .
O21 Cr1 O25 Rb6 142.1(7) . 2_666
O6 Cr1 O25 Rb6 -97.0(7) . 2_666
O3 Cr1 O25 Rb6 21.4(7) . 2_666
Rb5 Cr1 O25 Rb6 -158.95(19) 2_566 2_666
Rb3 Cr1 O25 Rb6 114.5(3) . 2_666
O22 U2 O25 Cr1 -37.0(13) . .
O26 U2 O25 Cr1 142.4(13) . .
O7 U2 O25 Cr1 -123.3(13) . .
O2 U2 O25 Cr1 63.7(16) . .
O4 U2 O25 Cr1 50.0(12) . .
O40 U2 O25 Cr1 -125.8(12) . .
Rb6 U2 O25 Cr1 115.1(14) 2_666 .
Rb2 U2 O25 Cr1 -56.6(13) 2_666 .
Rb8 U2 O25 Cr1 109.9(11) 2_666 .
Rb7 U2 O25 Cr1 -161.2(13) 2_666 .
Rb3 U2 O25 Cr1 4.1(11) . .
O22 U2 O25 Rb6 -152.1(8) . 2_666
O26 U2 O25 Rb6 27.3(7) . 2_666
O7 U2 O25 Rb6 121.6(7) . 2_666
O2 U2 O25 Rb6 -51.4(11) . 2_666
O4 U2 O25 Rb6 -65.1(7) . 2_666
O40 U2 O25 Rb6 119.1(8) . 2_666
Rb2 U2 O25 Rb6 -171.7(2) 2_666 2_666
Rb8 U2 O25 Rb6 -5.2(7) 2_666 2_666
Rb7 U2 O25 Rb6 83.7(5) 2_666 2_666
Rb3 U2 O25 Rb6 -111.0(5) . 2_666
O22 U2 O26 Rb6 137(29) . 2_666
O7 U2 O26 Rb6 -91.4(7) . 2_666
O25 U2 O26 Rb6 -24.0(6) . 2_666
O2 U2 O26 Rb6 117.1(7) . 2_666
O4 U2 O26 Rb6 45.8(7) . 2_666
O40 U2 O26 Rb6 -165.4(6) . 2_666
Rb2 U2 O26 Rb6 -174.9(4) 2_666 2_666
Rb8 U2 O26 Rb6 116.5(9) 2_666 2_666
Rb7 U2 O26 Rb6 -97.6(7) 2_666 2_666
Rb3 U2 O26 Rb6 40.4(10) . 2_666
O22 U2 O26 Rb8 20(30) . 2_666
O7 U2 O26 Rb8 152.1(7) . 2_666
O25 U2 O26 Rb8 -140.5(7) . 2_666
O2 U2 O26 Rb8 0.7(6) . 2_666
O4 U2 O26 Rb8 -70.7(7) . 2_666
O40 U2 O26 Rb8 78.1(7) . 2_666
Rb6 U2 O26 Rb8 -116.5(9) 2_666 2_666
Rb2 U2 O26 Rb8 68.6(12) 2_666 2_666
Rb7 U2 O26 Rb8 146.0(9) 2_666 2_666
Rb3 U2 O26 Rb8 -76.1(8) . 2_666
O15 Cr5 O27 Rb6 -13.9(9) . .
O4 Cr5 O27 Rb6 -133.4(8) . .
O28 Cr5 O27 Rb6 108.4(8) . .
Rb3 Cr5 O27 Rb6 156.6(10) . .
Rb6 Cr5 O27 Rb6 -69.4(4) 2_666 .
O15 Cr5 O27 Rb8 125.2(11) . 2_666
O4 Cr5 O27 Rb8 5.7(15) . 2_666
O28 Cr5 O27 Rb8 -112.5(12) . 2_666
Rb6 Cr5 O27 Rb8 139.1(14) . 2_666
Rb3 Cr5 O27 Rb8 -64(2) . 2_666
Rb6 Cr5 O27 Rb8 69.7(11) 2_666 2_666
O27 Cr5 O28 U1 -38.4(19) . .
O15 Cr5 O28 U1 83.7(17) . .
O4 Cr5 O28 U1 -159.0(15) . .
Rb6 Cr5 O28 U1 30.3(18) . .
Rb3 Cr5 O28 U1 172(2) . .
Rb6 Cr5 O28 U1 136.0(11) 2_666 .
O27 Cr5 O28 Rb3 149.5(9) . .
O15 Cr5 O28 Rb3 -88.4(8) . .
O4 Cr5 O28 Rb3 28.9(9) . .
Rb6 Cr5 O28 Rb3 -141.8(3) . .
Rb6 Cr5 O28 Rb3 -36.1(19) 2_666 .
O14 U1 O28 Cr5 -134.5(17) . .
O37 U1 O28 Cr5 43.8(17) . .
O18 U1 O28 Cr5 -54(2) . .
O42 U1 O28 Cr5 133.2(18) . .
O8 U1 O28 Cr5 139.1(13) . .
O11 U1 O28 Cr5 -39.2(15) . .
Rb1 U1 O28 Cr5 70.2(16) 2_666 .
Rb3 U1 O28 Cr5 -172(2) . .
Rb4 U1 O28 Cr5 -171.4(12) 2_556 .
Rb5 U1 O28 Cr5 -107.2(16) . .
Rb7 U1 O28 Cr5 -13.7(18) 2_656 .
O14 U1 O28 Rb3 37.2(8) . .
O37 U1 O28 Rb3 -144.5(8) . .
O18 U1 O28 Rb3 117.6(9) . .
O42 U1 O28 Rb3 -55.1(8) . .
O8 U1 O28 Rb3 -49.2(14) . .
O11 U1 O28 Rb3 132.5(8) . .
Rb1 U1 O28 Rb3 -118.1(6) 2_666 .
Rb4 U1 O28 Rb3 0.3(9) 2_556 .
Rb5 U1 O28 Rb3 64.5(6) . .
Rb7 U1 O28 Rb3 157.9(4) 2_656 .
O46 Cr11 O29 U4 -131.9(14) . .
O50 Cr11 O29 U4 98.0(18) . .
O51 Cr11 O29 U4 -22.3(19) . .
Rb7 Cr11 O29 U4 -63.3(12) 1_565 .
O46 Cr11 O29 Rb4 73.0(11) . 1_565
O50 Cr11 O29 Rb4 -57.0(15) . 1_565
O51 Cr11 O29 Rb4 -177.4(13) . 1_565
Rb7 Cr11 O29 Rb4 141.7(8) 1_565 1_565
O12 U4 O29 Cr11 27.2(14) . .
O10 U4 O29 Cr11 -152.5(14) . .
O17 U4 O29 Cr11 117.9(13) . .
O6 U4 O29 Cr11 -67.4(14) . .
O9 U4 O29 Cr11 115.5(15) . .
O5 U4 O29 Cr11 -70.9(19) . .
Rb5 U4 O29 Cr11 -100.9(13) 2_566 .
Rb5 U4 O29 Cr11 176.1(10) 1_565 .
Rb4 U4 O29 Cr11 -158.4(17) 1_565 .
Rb7 U4 O29 Cr11 64.2(13) 1_565 .
Rb7 U4 O29 Cr11 33.1(16) 2_666 .
O12 U4 O29 Rb4 -174.4(6) . 1_565
O10 U4 O29 Rb4 5.9(6) . 1_565
O17 U4 O29 Rb4 -83.7(9) . 1_565
O6 U4 O29 Rb4 91.0(5) . 1_565
O9 U4 O29 Rb4 -86.1(6) . 1_565
O5 U4 O29 Rb4 87.5(11) . 1_565
Rb5 U4 O29 Rb4 57.5(4) 2_566 1_565
Rb5 U4 O29 Rb4 -25.5(7) 1_565 1_565
Rb7 U4 O29 Rb4 -137.4(5) 1_565 1_565
Rb7 U4 O29 Rb4 -168.55(14) 2_666 1_565
O48 Cr6 O30 Cr9 5.0(16) . 1_545
O45 Cr6 O30 Cr9 122.0(13) . 1_545
O38 Cr6 O30 Cr9 -115.6(12) . 1_545
Rb5 Cr6 O30 Cr9 49.2(13) . 1_545
Rb3 Cr6 O30 Cr9 156.9(5) 2_566 1_545
O48 Cr6 O30 Rb8 -167.4(9) . .
O45 Cr6 O30 Rb8 -50.3(11) . .
O38 Cr6 O30 Rb8 72.0(10) . .
Rb5 Cr6 O30 Rb8 -123.1(4) . .
Rb3 Cr6 O30 Rb8 -15.4(14) 2_566 .
O1 U3 O31 Rb3 101(47) . .
O43 U3 O31 Rb3 108.2(13) . .
O3 U3 O31 Rb3 -37.7(12) . .
O15 U3 O31 Rb3 33.8(12) . .
O45 U3 O31 Rb3 -178.5(13) . .
O19 U3 O31 Rb3 -106.8(12) . .
Rb3 U3 O31 Rb3 -132.7(14) 2_566 .
Rb8 U3 O31 Rb3 -167.0(4) . .
Rb6 U3 O31 Rb3 -11.4(14) 2_666 .
Rb6 U3 O31 Rb3 59.1(13) . .
O39 Cr9 O32 Rb4 153.9(11) . 1_565
O9 Cr9 O32 Rb4 35.6(13) . 1_565
O30 Cr9 O32 Rb4 -90.0(11) 1_565 1_565
Rb1 Cr9 O32 Rb4 157.6(14) 2_675 1_565
Rb7 Cr9 O32 Rb4 96.4(10) 1_565 1_565
O39 Cr9 O32 Rb1 -3.7(11) . 2_675
O9 Cr9 O32 Rb1 -122.0(8) . 2_675
O30 Cr9 O32 Rb1 112.4(8) 1_565 2_675
Rb7 Cr9 O32 Rb1 -61.2(8) 1_565 2_675
Rb4 Cr9 O32 Rb1 -157.6(14) 1_565 2_675
O16 Cr8 O33 Rb8 8.6(11) . 1_556
O2 Cr8 O33 Rb8 -106.6(8) . 1_556
O36 Cr8 O33 Rb8 129.7(8) . 1_556
Rb8 Cr8 O33 Rb8 -54.1(10) 2_666 1_556
Rb1 Cr8 O33 Rb8 89.2(10) 2_666 1_556
O16 Cr8 O33 Rb2 157.2(13) . 2_666
O2 Cr8 O33 Rb2 41.9(16) . 2_666
O36 Cr8 O33 Rb2 -81.7(15) . 2_666
Rb8 Cr8 O33 Rb2 148.6(17) 1_556 2_666
Rb8 Cr8 O33 Rb2 94.5(15) 2_666 2_666
Rb1 Cr8 O33 Rb2 -122.2(10) 2_666 2_666
O20 Cr7 O34 Rb7 134.2(12) . 2_666
O40 Cr7 O34 Rb7 10.6(17) . 2_666
O13 Cr7 O34 Rb7 -105.9(13) 1_565 2_666
Rb1 Cr7 O34 Rb7 124.5(15) 1_556 2_666
Rb2 Cr7 O34 Rb7 -60.7(18) 2_666 2_666
O20 Cr7 O34 Rb1 9.8(9) . 1_556
O40 Cr7 O34 Rb1 -113.9(8) . 1_556
O13 Cr7 O34 Rb1 129.6(7) 1_565 1_556
Rb2 Cr7 O34 Rb1 174.8(5) 2_666 1_556
O18 Cr4 O35 Rb4 36.0(14) 1_565 2_566
O5 Cr4 O35 Rb4 -86.3(11) . 2_566
O7 Cr4 O35 Rb4 152.9(10) . 2_566
Rb7 Cr4 O35 Rb4 103.7(13) 2_666 2_566
O44 Cr12 O36 Cr8 -106.6(14) . .
O41 Cr12 O36 Cr8 13.4(16) . .
O42 Cr12 O36 Cr8 133.6(14) . .
Rb2 Cr12 O36 Cr8 -50.1(16) 1_456 .
Rb3 Cr12 O36 Cr8 59.4(14) . .
Rb1 Cr12 O36 Cr8 177.8(18) 2_666 .
O44 Cr12 O36 Rb1 75.6(11) . 2_666
O41 Cr12 O36 Rb1 -164.3(8) . 2_666
O42 Cr12 O36 Rb1 -44.2(11) . 2_666
Rb2 Cr12 O36 Rb1 132.1(5) 1_456 2_666
Rb3 Cr12 O36 Rb1 -118.4(5) . 2_666
O33 Cr8 O36 Cr12 42.8(16) . .
O16 Cr8 O36 Cr12 164.1(13) . .
O2 Cr8 O36 Cr12 -80.3(14) . .
Rb8 Cr8 O36 Cr12 103.1(13) 1_556 .
Rb8 Cr8 O36 Cr12 -134.1(11) 2_666 .
Rb1 Cr8 O36 Cr12 -177.7(19) 2_666 .
O33 Cr8 O36 Rb1 -139.4(9) . 2_666
O16 Cr8 O36 Rb1 -18.2(12) . 2_666
O2 Cr8 O36 Rb1 97.4(9) . 2_666
Rb8 Cr8 O36 Rb1 -79.2(10) 1_556 2_666
Rb8 Cr8 O36 Rb1 43.6(9) 2_666 2_666
O14 U1 O37 Rb1 128(17) . 2_666
O18 U1 O37 Rb1 -130.8(12) . 2_666
O28 U1 O37 Rb1 87.7(12) . 2_666
O42 U1 O37 Rb1 15.6(12) . 2_666
O8 U1 O37 Rb1 -59.9(12) . 2_666
O11 U1 O37 Rb1 160.9(12) . 2_666
Rb3 U1 O37 Rb1 63.0(13) . 2_666
Rb4 U1 O37 Rb1 -57.9(14) 2_556 2_666
Rb5 U1 O37 Rb1 177.95(17) . 2_666
Rb7 U1 O37 Rb1 -152.9(14) 2_656 2_666
O48 Cr6 O38 Rb2 -6.3(15) . 1_455
O45 Cr6 O38 Rb2 -125.5(12) . 1_455
O30 Cr6 O38 Rb2 113.3(11) . 1_455
Rb5 Cr6 O38 Rb2 -47.5(15) . 1_455
Rb3 Cr6 O38 Rb2 -100.3(10) 2_566 1_455
O48 Cr6 O38 Rb2 179.1(14) . 2_665
O45 Cr6 O38 Rb2 60.0(18) . 2_665
O30 Cr6 O38 Rb2 -61.3(16) . 2_665
Rb5 Cr6 O38 Rb2 137.9(10) . 2_665
Rb3 Cr6 O38 Rb2 85.2(14) 2_566 2_665
O32 Cr9 O39 Rb7 -109.4(9) . 1_565
O9 Cr9 O39 Rb7 8.5(10) . 1_565
O30 Cr9 O39 Rb7 131.4(7) 1_565 1_565
Rb1 Cr9 O39 Rb7 -112.8(9) 2_675 1_565
Rb4 Cr9 O39 Rb7 -89.3(10) 1_565 1_565
O32 Cr9 O39 Rb1 3.3(10) . 2_675
O9 Cr9 O39 Rb1 121.3(7) . 2_675
O30 Cr9 O39 Rb1 -115.8(7) 1_565 2_675
Rb7 Cr9 O39 Rb1 112.8(9) 1_565 2_675
Rb4 Cr9 O39 Rb1 23.5(13) 1_565 2_675
O20 Cr7 O40 U2 -156.2(18) . .
O34 Cr7 O40 U2 -33(2) . .
O13 Cr7 O40 U2 85(2) 1_565 .
Rb1 Cr7 O40 U2 -100.0(19) 1_556 .
Rb2 Cr7 O40 U2 106(2) 2_666 .
O20 Cr7 O40 Rb2 98.3(8) . 2_666
O34 Cr7 O40 Rb2 -138.3(9) . 2_666
O13 Cr7 O40 Rb2 -20.3(7) 1_565 2_666
Rb1 Cr7 O40 Rb2 154.5(2) 1_556 2_666
O22 U2 O40 Cr7 -100(2) . .
O26 U2 O40 Cr7 81(2) . .
O7 U2 O40 Cr7 -10.6(19) . .
O25 U2 O40 Cr7 -8(3) . .
O2 U2 O40 Cr7 166(2) . .
O4 U2 O40 Cr7 179.3(16) . .
Rb6 U2 O40 Cr7 63(2) 2_666 .
Rb2 U2 O40 Cr7 -106(2) 2_666 .
Rb8 U2 O40 Cr7 126(2) 2_666 .
Rb7 U2 O40 Cr7 27.3(19) 2_666 .
Rb3 U2 O40 Cr7 -121.5(19) . .
O22 U2 O40 Rb2 5.3(6) . 2_666
O26 U2 O40 Rb2 -173.2(7) . 2_666
O7 U2 O40 Rb2 95.0(5) . 2_666
O25 U2 O40 Rb2 97.4(9) . 2_666
O2 U2 O40 Rb2 -88.8(5) . 2_666
O4 U2 O40 Rb2 -75.0(13) . 2_666
Rb6 U2 O40 Rb2 168.8(2) 2_666 2_666
Rb8 U2 O40 Rb2 -127.9(3) 2_666 2_666
Rb7 U2 O40 Rb2 132.9(4) 2_666 2_666
Rb3 U2 O40 Rb2 -15.9(6) . 2_666
O44 Cr12 O41 Rb3 -135.5(9) . .
O42 Cr12 O41 Rb3 -14.4(13) . .
O36 Cr12 O41 Rb3 104.2(10) . .
Rb2 Cr12 O41 Rb3 -129.7(12) 1_456 .
Rb1 Cr12 O41 Rb3 82.5(16) 2_666 .
O44 Cr12 O41 Rb2 -5.8(10) . 1_456
O42 Cr12 O41 Rb2 115.3(8) . 1_456
O36 Cr12 O41 Rb2 -126.1(7) . 1_456
Rb3 Cr12 O41 Rb2 129.7(12) . 1_456
Rb1 Cr12 O41 Rb2 -147.9(9) 2_666 1_456
O44 Cr12 O42 U1 -139(3) . .
O41 Cr12 O42 U1 100(3) . .
O36 Cr12 O42 U1 -20(3) . .
Rb2 Cr12 O42 U1 164(3) 1_456 .
Rb3 Cr12 O42 U1 90(3) . .
Rb1 Cr12 O42 U1 -49(3) 2_666 .
O14 U1 O42 Cr12 -137(3) . .
O37 U1 O42 Cr12 41(3) . .
O18 U1 O42 Cr12 138(3) . .
O28 U1 O42 Cr12 -50(3) . .
O8 U1 O42 Cr12 133(3) . .
O11 U1 O42 Cr12 -38(4) . .
Rb1 U1 O42 Cr12 48(3) 2_666 .
Rb3 U1 O42 Cr12 -89(3) . .
Rb4 U1 O42 Cr12 170(3) 2_556 .
Rb5 U1 O42 Cr12 -130(3) . .
Rb7 U1 O42 Cr12 60(4) 2_656 .
O47 Cr3 O43 U3 -102(4) . .
O11 Cr3 O43 U3 18(4) . .
O17 Cr3 O43 U3 137(4) 1_545 .
Rb6 Cr3 O43 U3 -53(4) . .
Rb5 Cr3 O43 U3 113(4) . .
Rb7 Cr3 O43 U3 -35(7) 2_656 .
O47 Cr3 O43 Rb5 144.6(8) . .
O11 Cr3 O43 Rb5 -95.6(7) . .
O17 Cr3 O43 Rb5 23.4(7) 1_545 .
Rb6 Cr3 O43 Rb5 -166.5(4) . .
Rb7 Cr3 O43 Rb5 -148(4) 2_656 .
O1 U3 O43 Cr3 103(4) . .
O31 U3 O43 Cr3 -77(4) . .
O3 U3 O43 Cr3 16(5) . .
O15 U3 O43 Cr3 15(4) . .
O45 U3 O43 Cr3 -163(4) . .
O19 U3 O43 Cr3 -170(3) . .
Rb3 U3 O43 Cr3 -134(4) 2_566 .
Rb8 U3 O43 Cr3 124(4) . .
Rb6 U3 O43 Cr3 42(4) 2_666 .
Rb6 U3 O43 Cr3 50(4) . .
Rb3 U3 O43 Cr3 -52(4) . .
O1 U3 O43 Rb5 -147.3(8) . .
O31 U3 O43 Rb5 32.8(7) . .
O3 U3 O43 Rb5 125.6(10) . .
O15 U3 O43 Rb5 125.0(7) . .
O45 U3 O43 Rb5 -52.7(7) . .
O19 U3 O43 Rb5 -60.0(14) . .
Rb3 U3 O43 Rb5 -24.4(7) 2_566 .
Rb8 U3 O43 Rb5 -126.0(5) . .
Rb6 U3 O43 Rb5 152.1(3) 2_666 .
Rb6 U3 O43 Rb5 159.9(8) . .
Rb3 U3 O43 Rb5 58.0(5) . .
O41 Cr12 O44 Rb2 6.2(11) . 1_456
O42 Cr12 O44 Rb2 -115.0(10) . 1_456
O36 Cr12 O44 Rb2 126.8(8) . 1_456
Rb3 Cr12 O44 Rb2 -35.3(11) . 1_456
Rb1 Cr12 O44 Rb2 168.3(4) 2_666 1_456
O41 Cr12 O44 Rb4 164.5(13) . 1_556
O42 Cr12 O44 Rb4 43.4(17) . 1_556
O36 Cr12 O44 Rb4 -74.9(15) . 1_556
Rb2 Cr12 O44 Rb4 158.3(18) 1_456 1_556
Rb3 Cr12 O44 Rb4 123.0(12) . 1_556
Rb1 Cr12 O44 Rb4 -33.3(14) 2_666 1_556
O48 Cr6 O45 U3 113(2) . .
O38 Cr6 O45 U3 -126(2) . .
O30 Cr6 O45 U3 -4(3) . .
Rb5 Cr6 O45 U3 104(2) . .
Rb3 Cr6 O45 U3 -160(3) 2_566 .
O48 Cr6 O45 Rb3 -86.8(12) . 2_566
O38 Cr6 O45 Rb3 33.8(13) . 2_566
O30 Cr6 O45 Rb3 155.6(8) . 2_566
Rb5 Cr6 O45 Rb3 -95.7(9) . 2_566
O1 U3 O45 Cr6 35(3) . .
O31 U3 O45 Cr6 -144(3) . .
O43 U3 O45 Cr6 -53(2) . .
O3 U3 O45 Cr6 129(2) . .
O15 U3 O45 Cr6 -57(3) . .
O19 U3 O45 Cr6 123(3) . .
Rb3 U3 O45 Cr6 161(3) 2_566 .
Rb8 U3 O45 Cr6 41(2) . .
Rb6 U3 O45 Cr6 64(3) 2_666 .
Rb6 U3 O45 Cr6 -22(3) . .
Rb3 U3 O45 Cr6 -144(2) . .
O1 U3 O45 Rb3 -126.1(7) . 2_566
O31 U3 O45 Rb3 54.9(7) . 2_566
O43 U3 O45 Rb3 145.7(9) . 2_566
O3 U3 O45 Rb3 -32.8(13) . 2_566
O15 U3 O45 Rb3 141.7(9) . 2_566
O19 U3 O45 Rb3 -38.6(5) . 2_566
Rb8 U3 O45 Rb3 -120.8(6) . 2_566
Rb6 U3 O45 Rb3 -96.9(12) 2_666 2_566
Rb6 U3 O45 Rb3 176.70(16) . 2_566
Rb3 U3 O45 Rb3 54.2(6) . 2_566
O50 Cr11 O46 Rb1 117.4(19) . 2_675
O29 Cr11 O46 Rb1 -15(2) . 2_675
O51 Cr11 O46 Rb1 -126.4(18) . 2_675
Rb7 Cr11 O46 Rb1 -82.4(15) 1_565 2_675
O50 Cr11 O46 Rb1 -51.4(19) . .
O29 Cr11 O46 Rb1 176.4(11) . .
O51 Cr11 O46 Rb1 64.8(16) . .
Rb7 Cr11 O46 Rb1 108.8(13) 1_565 .
O11 Cr3 O47 Rb6 -59.9(9) . .
O43 Cr3 O47 Rb6 61.4(11) . .
O17 Cr3 O47 Rb6 -177.8(6) 1_545 .
Rb5 Cr3 O47 Rb6 149.5(9) . .
Rb7 Cr3 O47 Rb6 -105.8(7) 2_656 .
O11 Cr3 O47 Rb7 141.6(17) . .
O43 Cr3 O47 Rb7 -97(2) . .
O17 Cr3 O47 Rb7 24(2) 1_545 .
Rb6 Cr3 O47 Rb7 -159(2) . .
Rb5 Cr3 O47 Rb7 -9(3) . .
Rb7 Cr3 O47 Rb7 95.7(19) 2_656 .
O11 Cr3 O47 Rb7 45.9(8) . 2_656
O43 Cr3 O47 Rb7 167.2(8) . 2_656
O17 Cr3 O47 Rb7 -72.1(8) 1_545 2_656
Rb6 Cr3 O47 Rb7 105.8(7) . 2_656
Rb5 Cr3 O47 Rb7 -104.7(13) . 2_656
O45 Cr6 O48 Rb5 -12.4(14) . .
O38 Cr6 O48 Rb5 -133.7(10) . .
O30 Cr6 O48 Rb5 105.7(10) . .
Rb3 Cr6 O48 Rb5 -59.8(10) 2_566 .
O52 Cr10 O49 Rb8 166.5(16) . .
O19 Cr10 O49 Rb8 -73.8(13) . .
O50 Cr10 O49 Rb8 43.4(14) . .
Rb3 Cr10 O49 Rb8 -120.0(9) 2_566 .
Rb2 Cr10 O49 Rb8 176(2) 2_665 .
O52 Cr10 O49 Rb2 -9(2) . 2_665
O19 Cr10 O49 Rb2 110.4(12) . 2_665
O50 Cr10 O49 Rb2 -132.4(14) . 2_665
Rb3 Cr10 O49 Rb2 64.2(12) 2_566 2_665
Rb8 Cr10 O49 Rb2 -176(2) . 2_665
O46 Cr11 O50 Cr10 -106(3) . .
O29 Cr11 O50 Cr10 22(4) . .
O51 Cr11 O50 Cr10 141(3) . .
Rb7 Cr11 O50 Cr10 142(2) 1_565 .
O49 Cr10 O50 Cr11 138(3) . .
O52 Cr10 O50 Cr11 12(4) . .
O19 Cr10 O50 Cr11 -103(3) . .
Rb3 Cr10 O50 Cr11 -78(4) 2_566 .
Rb8 Cr10 O50 Cr11 166(3) . .
Rb2 Cr10 O50 Cr11 105(3) 2_665 .
O46 Cr11 O51 Rb6 -154.6(13) . 2_666
O50 Cr11 O51 Rb6 -35.5(18) . 2_666
O29 Cr11 O51 Rb6 90.1(16) . 2_666
Rb7 Cr11 O51 Rb6 144.9(18) 1_565 2_666
O46 Cr11 O51 Rb7 60.5(10) . 1_565
O50 Cr11 O51 Rb7 179.7(10) . 1_565
O29 Cr11 O51 Rb7 -54.7(11) . 1_565
O49 Cr10 O52 Rb4 -122.2(19) . 1_565
O19 Cr10 O52 Rb4 114.1(18) . 1_565
O50 Cr10 O52 Rb4 -4(3) . 1_565
Rb3 Cr10 O52 Rb4 145(2) 2_566 1_565
Rb8 Cr10 O52 Rb4 -101(3) . 1_565
Rb2 Cr10 O52 Rb4 -128(2) 2_665 1_565
O49 Cr10 O52 Rb3 92.3(13) . 2_566
O19 Cr10 O52 Rb3 -31.4(10) . 2_566
O50 Cr10 O52 Rb3 -149.5(9) . 2_566
Rb8 Cr10 O52 Rb3 114(3) . 2_566
Rb2 Cr10 O52 Rb3 86.7(5) 2_665 2_566
Cr11 O46 Rb1 O37 -69.2(14) . 2_666
Rb1 O46 Rb1 O37 117.7(6) 2_675 2_666
Cr11 O46 Rb1 O24 -125.6(13) . 2_666
Rb1 O46 Rb1 O24 61.3(6) 2_675 2_666
Cr11 O46 Rb1 O32 166(2) . 2_675
Rb1 O46 Rb1 O32 -7(3) 2_675 2_675
Cr11 O46 Rb1 O20 57.0(13) . 1_554
Rb1 O46 Rb1 O20 -116.1(6) 2_675 1_554
Cr11 O46 Rb1 O36 -12.9(17) . 2_666
Rb1 O46 Rb1 O36 174.0(5) 2_675 2_666
Cr11 O46 Rb1 O46 173.1(17) . 2_675
Rb1 O46 Rb1 O46 0.0 2_675 2_675
Cr11 O46 Rb1 O34 106.4(14) . 1_554
Rb1 O46 Rb1 O34 -66.7(4) 2_675 1_554
Cr11 O46 Rb1 O39 89.1(15) . 2_675
Rb1 O46 Rb1 O39 -84.1(6) 2_675 2_675
Cr11 O46 Rb1 Cr7 81.7(14) . 1_554
Rb1 O46 Rb1 Cr7 -91.4(4) 2_675 1_554
Cr11 O46 Rb1 Cr9 98.2(15) . 2_675
Rb1 O46 Rb1 Cr9 -75.0(8) 2_675 2_675
Cr11 O46 Rb1 Cr12 -43.1(16) . 2_666
Rb1 O46 Rb1 Cr12 143.8(2) 2_675 2_666
Cr1 O21 Rb3 O19 -155.3(11) . 2_566
Rb5 O21 Rb3 O19 36.7(9) 2_566 2_566
Cr1 O21 Rb3 O41 82.8(13) . .
Rb5 O21 Rb3 O41 -85.1(9) 2_566 .
Cr1 O21 Rb3 O28 -7.9(13) . .
Rb5 O21 Rb3 O28 -175.9(7) 2_566 .
Cr1 O21 Rb3 O31 -65.3(11) . .
Rb5 O21 Rb3 O31 126.7(8) 2_566 .
Cr1 O21 Rb3 O45 168.4(13) . 2_566
Rb5 O21 Rb3 O45 0.5(6) 2_566 2_566
Cr1 O21 Rb3 O4 20.3(11) . .
Rb5 O21 Rb3 O4 -147.7(8) 2_566 .
Cr1 O21 Rb3 O52 -155.5(16) . 2_566
Rb5 O21 Rb3 O52 37(2) 2_566 2_566
Cr1 O21 Rb3 Cr10 -169.2(9) . 2_566
Rb5 O21 Rb3 Cr10 22.9(10) 2_566 2_566
Cr1 O21 Rb3 Cr5 -0.4(11) . .
Rb5 O21 Rb3 Cr5 -168.3(7) 2_566 .
Cr1 O21 Rb3 Cr12 59.3(13) . .
Rb5 O21 Rb3 Cr12 -108.6(7) 2_566 .
Rb5 O21 Rb3 Cr1 -168.0(18) 2_566 .
Cr12 O41 Rb3 O21 -133.4(9) . .
Rb2 O41 Rb3 O21 109.6(7) 1_456 .
Cr12 O41 Rb3 O19 99.6(11) . 2_566
Rb2 O41 Rb3 O19 -17.4(8) 1_456 2_566
Cr12 O41 Rb3 O28 -29.2(10) . .
Rb2 O41 Rb3 O28 -146.3(7) 1_456 .
Cr12 O41 Rb3 O31 -29.5(17) . .
Rb2 O41 Rb3 O31 -146.5(7) 1_456 .
Cr12 O41 Rb3 O45 153.7(10) . 2_566
Rb2 O41 Rb3 O45 36.6(7) 1_456 2_566
Cr12 O41 Rb3 O4 -78.6(10) . .
Rb2 O41 Rb3 O4 164.3(7) 1_456 .
Cr12 O41 Rb3 O52 66.9(11) . 2_566
Rb2 O41 Rb3 O52 -50.2(8) 1_456 2_566
Cr12 O41 Rb3 Cr10 91.3(10) . 2_566
Rb2 O41 Rb3 Cr10 -25.7(5) 1_456 2_566
Cr12 O41 Rb3 Cr5 -53.7(10) . .
Rb2 O41 Rb3 Cr5 -170.7(6) 1_456 .
Rb2 O41 Rb3 Cr12 -117.1(14) 1_456 .
Cr12 O41 Rb3 Cr1 -114.4(9) . .
Rb2 O41 Rb3 Cr1 128.6(5) 1_456 .
Cr5 O28 Rb3 O21 17.6(9) . .
U1 O28 Rb3 O21 -157.1(6) . .
Cr5 O28 Rb3 O19 157.3(6) . 2_566
U1 O28 Rb3 O19 -17.4(10) . 2_566
Cr5 O28 Rb3 O41 -106.0(8) . .
U1 O28 Rb3 O41 79.3(7) . .
Cr5 O28 Rb3 O31 73.9(8) . .
U1 O28 Rb3 O31 -100.8(7) . .
Cr5 O28 Rb3 O45 -54(8) . 2_566
U1 O28 Rb3 O45 131(8) . 2_566
Cr5 O28 Rb3 O4 -17.4(6) . .
U1 O28 Rb3 O4 167.9(10) . .
Cr5 O28 Rb3 O52 -174.2(9) . 2_566
U1 O28 Rb3 O52 11.1(9) . 2_566
Cr5 O28 Rb3 Cr10 -177.6(6) . 2_566
U1 O28 Rb3 Cr10 7.7(8) . 2_566
U1 O28 Rb3 Cr5 -174.7(13) . .
Cr5 O28 Rb3 Cr12 -117.7(8) . .
U1 O28 Rb3 Cr12 67.6(6) . .
Cr5 O28 Rb3 Cr1 15.3(7) . .
U1 O28 Rb3 Cr1 -159.4(6) . .
U3 O31 Rb3 O21 60.4(12) . .
U3 O31 Rb3 O19 171.2(12) . 2_566
U3 O31 Rb3 O41 -59.2(17) . .
U3 O31 Rb3 O28 -59.5(12) . .
U3 O31 Rb3 O45 117.4(13) . 2_566
U3 O31 Rb3 O4 -8.8(12) . .
U3 O31 Rb3 O52 -143.6(13) . 2_566
U3 O31 Rb3 Cr10 -170.7(11) . 2_566
U3 O31 Rb3 Cr5 -32.1(11) . .
U3 O31 Rb3 Cr12 -73.0(13) . .
U3 O31 Rb3 Cr1 43.4(11) . .
Cr5 O4 Rb3 O21 -125.6(8) . .
U2 O4 Rb3 O21 70.0(6) . .
Cr5 O4 Rb3 O19 -54(6) . 2_566
U2 O4 Rb3 O19 141(5) . 2_566
Cr5 O4 Rb3 O41 101.8(7) . .
U2 O4 Rb3 O41 -62.6(6) . .
Cr5 O4 Rb3 O28 17.4(6) . .
U2 O4 Rb3 O28 -146.9(8) . .
Cr5 O4 Rb3 O31 -55.4(6) . .
U2 O4 Rb3 O31 140.3(6) . .
Cr5 O4 Rb3 O45 -165.4(6) . 2_566
U2 O4 Rb3 O45 30.3(8) . 2_566
Cr5 O4 Rb3 O52 52.1(12) . 2_566
U2 O4 Rb3 O52 -112.3(9) . 2_566
Cr5 O4 Rb3 Cr10 73.6(11) . 2_566
U2 O4 Rb3 Cr10 -90.8(8) . 2_566
U2 O4 Rb3 Cr5 -164.3(11) . .
Cr5 O4 Rb3 Cr12 80.1(6) . .
U2 O4 Rb3 Cr12 -84.3(5) . .
Cr5 O4 Rb3 Cr1 -118.4(7) . .
U2 O4 Rb3 Cr1 77.2(5) . .
O27 Cr5 Rb3 O21 132.6(17) . .
O15 Cr5 Rb3 O21 -56.5(6) . .
O4 Cr5 Rb3 O21 48.6(7) . .
O28 Cr5 Rb3 O21 -163.0(9) . .
Rb6 Cr5 Rb3 O21 -85.5(4) . .
Rb6 Cr5 Rb3 O21 2.9(4) 2_666 .
O27 Cr5 Rb3 O19 -103.4(18) . 2_566
O15 Cr5 Rb3 O19 67.5(9) . 2_566
O4 Cr5 Rb3 O19 172.6(9) . 2_566
O28 Cr5 Rb3 O19 -39.0(10) . 2_566
Rb6 Cr5 Rb3 O19 38.6(7) . 2_566
Rb6 Cr5 Rb3 O19 126.9(7) 2_666 2_566
O27 Cr5 Rb3 O41 7.5(17) . .
O15 Cr5 Rb3 O41 178.4(7) . .
O4 Cr5 Rb3 O41 -76.5(8) . .
O28 Cr5 Rb3 O41 71.9(9) . .
Rb6 Cr5 Rb3 O41 149.5(4) . .
Rb6 Cr5 Rb3 O41 -122.1(4) 2_666 .
O27 Cr5 Rb3 O28 -64.4(18) . .
O15 Cr5 Rb3 O28 106.5(10) . .
O4 Cr5 Rb3 O28 -148.4(11) . .
Rb6 Cr5 Rb3 O28 77.6(8) . .
Rb6 Cr5 Rb3 O28 165.9(8) 2_666 .
O27 Cr5 Rb3 O31 -159.3(17) . .
O15 Cr5 Rb3 O31 11.6(6) . .
O4 Cr5 Rb3 O31 116.7(7) . .
O28 Cr5 Rb3 O31 -94.9(9) . .
Rb6 Cr5 Rb3 O31 -17.3(4) . .
Rb6 Cr5 Rb3 O31 71.1(3) 2_666 .
O27 Cr5 Rb3 O45 109.2(18) . 2_566
O15 Cr5 Rb3 O45 -79.9(9) . 2_566
O4 Cr5 Rb3 O45 25.3(10) . 2_566
O28 Cr5 Rb3 O45 173.7(11) . 2_566
Rb6 Cr5 Rb3 O45 -108.8(8) . 2_566
Rb6 Cr5 Rb3 O45 -20.4(8) 2_666 2_566
O27 Cr5 Rb3 O4 84.0(18) . .
O15 Cr5 Rb3 O4 -105.1(9) . .
O28 Cr5 Rb3 O4 148.4(11) . .
Rb6 Cr5 Rb3 O4 -134.0(7) . .
Rb6 Cr5 Rb3 O4 -45.6(7) 2_666 .
O27 Cr5 Rb3 O52 -57.8(18) . 2_566
O15 Cr5 Rb3 O52 113.1(8) . 2_566
O4 Cr5 Rb3 O52 -141.8(9) . 2_566
O28 Cr5 Rb3 O52 6.6(10) . 2_566
Rb6 Cr5 Rb3 O52 84.2(7) . 2_566
Rb6 Cr5 Rb3 O52 172.6(7) 2_666 2_566
O27 Cr5 Rb3 Cr10 -60.9(17) . 2_566
O15 Cr5 Rb3 Cr10 110.0(6) . 2_566
O4 Cr5 Rb3 Cr10 -144.9(7) . 2_566
O28 Cr5 Rb3 Cr10 3.5(8) . 2_566
Rb6 Cr5 Rb3 Cr10 81.1(3) . 2_566
Rb6 Cr5 Rb3 Cr10 169.44(18) 2_666 2_566
O27 Cr5 Rb3 Cr12 -10.4(17) . .
O15 Cr5 Rb3 Cr12 160.5(5) . .
O4 Cr5 Rb3 Cr12 -94.4(7) . .
O28 Cr5 Rb3 Cr12 54.0(8) . .
Rb6 Cr5 Rb3 Cr12 131.6(2) . .
Rb6 Cr5 Rb3 Cr12 -140.05(11) 2_666 .
O27 Cr5 Rb3 Cr1 132.4(17) . .
O15 Cr5 Rb3 Cr1 -56.7(5) . .
O4 Cr5 Rb3 Cr1 48.5(7) . .
O28 Cr5 Rb3 Cr1 -163.1(8) . .
Rb6 Cr5 Rb3 Cr1 -85.6(2) . .
Rb6 Cr5 Rb3 Cr1 2.81(9) 2_666 .
O44 Cr12 Rb3 O21 129.8(11) . .
O41 Cr12 Rb3 O21 62.2(12) . .
O42 Cr12 Rb3 O21 -132.2(9) . .
O36 Cr12 Rb3 O21 -31.7(8) . .
Rb2 Cr12 Rb3 O21 102.6(5) 1_456 .
Rb1 Cr12 Rb3 O21 -80.0(5) 2_666 .
O44 Cr12 Rb3 O19 -17.5(10) . 2_566
O41 Cr12 Rb3 O19 -85.1(11) . 2_566
O42 Cr12 Rb3 O19 80.5(8) . 2_566
O36 Cr12 Rb3 O19 -178.9(7) . 2_566
Rb2 Cr12 Rb3 O19 -44.7(4) 1_456 2_566
Rb1 Cr12 Rb3 O19 132.7(4) 2_666 2_566
O44 Cr12 Rb3 O41 67.6(15) . .
O42 Cr12 Rb3 O41 165.5(13) . .
O36 Cr12 Rb3 O41 -93.9(13) . .
Rb2 Cr12 Rb3 O41 40.4(11) 1_456 .
Rb1 Cr12 Rb3 O41 -142.2(11) 2_666 .
O44 Cr12 Rb3 O28 -145.3(11) . .
O41 Cr12 Rb3 O28 147.1(11) . .
O42 Cr12 Rb3 O28 -47.4(8) . .
O36 Cr12 Rb3 O28 53.2(8) . .
Rb2 Cr12 Rb3 O28 -172.5(4) 1_456 .
Rb1 Cr12 Rb3 O28 4.9(4) 2_666 .
O44 Cr12 Rb3 O31 -131.1(10) . .
O41 Cr12 Rb3 O31 161.3(11) . .
O42 Cr12 Rb3 O31 -33.2(8) . .
O36 Cr12 Rb3 O31 67.4(8) . .
Rb2 Cr12 Rb3 O31 -158.3(4) 1_456 .
Rb1 Cr12 Rb3 O31 19.1(4) 2_666 .
O44 Cr12 Rb3 O45 38.3(11) . 2_566
O41 Cr12 Rb3 O45 -29.3(11) . 2_566
O42 Cr12 Rb3 O45 136.2(9) . 2_566
O36 Cr12 Rb3 O45 -123.2(8) . 2_566
Rb2 Cr12 Rb3 O45 11.1(4) 1_456 2_566
Rb1 Cr12 Rb3 O45 -171.5(4) 2_666 2_566
O44 Cr12 Rb3 O4 165.7(10) . .
O41 Cr12 Rb3 O4 98.1(11) . .
O42 Cr12 Rb3 O4 -96.4(8) . .
O36 Cr12 Rb3 O4 4.2(7) . .
Rb2 Cr12 Rb3 O4 138.5(3) 1_456 .
Rb1 Cr12 Rb3 O4 -44.1(3) 2_666 .
O44 Cr12 Rb3 O52 -36.0(12) . 2_566
O41 Cr12 Rb3 O52 -103.5(12) . 2_566
O42 Cr12 Rb3 O52 62.0(10) . 2_566
O36 Cr12 Rb3 O52 162.6(9) . 2_566
Rb2 Cr12 Rb3 O52 -63.2(7) 1_456 2_566
Rb1 Cr12 Rb3 O52 114.2(7) 2_666 2_566
O44 Cr12 Rb3 Cr10 -16.7(10) . 2_566
O41 Cr12 Rb3 Cr10 -84.3(11) . 2_566
O42 Cr12 Rb3 Cr10 81.2(8) . 2_566
O36 Cr12 Rb3 Cr10 -178.2(7) . 2_566
Rb2 Cr12 Rb3 Cr10 -43.90(10) 1_456 2_566
Rb1 Cr12 Rb3 Cr10 133.50(14) 2_666 2_566
O44 Cr12 Rb3 Cr5 -168.4(10) . .
O41 Cr12 Rb3 Cr5 124.0(11) . .
O42 Cr12 Rb3 Cr5 -70.5(8) . .
O36 Cr12 Rb3 Cr5 30.1(7) . .
Rb2 Cr12 Rb3 Cr5 164.39(10) 1_456 .
Rb1 Cr12 Rb3 Cr5 -18.21(13) 2_666 .
O44 Cr12 Rb3 Cr1 147.6(10) . .
O41 Cr12 Rb3 Cr1 80.0(11) . .
O42 Cr12 Rb3 Cr1 -114.5(8) . .
O36 Cr12 Rb3 Cr1 -13.9(7) . .
Rb2 Cr12 Rb3 Cr1 120.40(12) 1_456 .
Rb1 Cr12 Rb3 Cr1 -62.20(18) 2_666 .
O6 Cr1 Rb3 O21 -10.2(14) . .
O3 Cr1 Rb3 O21 -134.4(13) . .
O25 Cr1 Rb3 O21 120.1(13) . .
Rb6 Cr1 Rb3 O21 177.2(12) 2_666 .
Rb5 Cr1 Rb3 O21 8.0(12) 2_566 .
O21 Cr1 Rb3 O19 29.0(13) . 2_566
O6 Cr1 Rb3 O19 18.8(9) . 2_566
O3 Cr1 Rb3 O19 -105.5(7) . 2_566
O25 Cr1 Rb3 O19 149.0(7) . 2_566
Rb6 Cr1 Rb3 O19 -153.9(4) 2_666 2_566
Rb5 Cr1 Rb3 O19 37.0(5) 2_566 2_566
O21 Cr1 Rb3 O41 -107.5(13) . .
O6 Cr1 Rb3 O41 -117.7(9) . .
O3 Cr1 Rb3 O41 118.0(7) . .
O25 Cr1 Rb3 O41 12.5(7) . .
Rb6 Cr1 Rb3 O41 69.6(4) 2_666 .
Rb5 Cr1 Rb3 O41 -99.5(4) 2_566 .
O21 Cr1 Rb3 O28 172.4(12) . .
O6 Cr1 Rb3 O28 162.2(9) . .
O3 Cr1 Rb3 O28 38.0(6) . .
O25 Cr1 Rb3 O28 -67.5(6) . .
Rb6 Cr1 Rb3 O28 -10.4(4) 2_666 .
Rb5 Cr1 Rb3 O28 -179.6(4) 2_566 .
O21 Cr1 Rb3 O31 107.2(13) . .
O6 Cr1 Rb3 O31 97.0(9) . .
O3 Cr1 Rb3 O31 -27.3(6) . .
O25 Cr1 Rb3 O31 -132.8(6) . .
Rb6 Cr1 Rb3 O31 -75.6(4) 2_666 .
Rb5 Cr1 Rb3 O31 115.2(4) 2_566 .
O21 Cr1 Rb3 O45 -11.0(12) . 2_566
O6 Cr1 Rb3 O45 -21.2(9) . 2_566
O3 Cr1 Rb3 O45 -145.5(6) . 2_566
O25 Cr1 Rb3 O45 109.0(6) . 2_566
Rb6 Cr1 Rb3 O45 166.2(3) 2_666 2_566
Rb5 Cr1 Rb3 O45 -3.0(3) 2_566 2_566
O21 Cr1 Rb3 O4 -155.9(12) . .
O6 Cr1 Rb3 O4 -166.1(9) . .
O3 Cr1 Rb3 O4 69.7(6) . .
O25 Cr1 Rb3 O4 -35.8(6) . .
Rb6 Cr1 Rb3 O4 21.3(3) 2_666 .
Rb5 Cr1 Rb3 O4 -147.9(3) 2_566 .
O21 Cr1 Rb3 O52 66(4) . 2_566
O6 Cr1 Rb3 O52 56(4) . 2_566
O3 Cr1 Rb3 O52 -69(3) . 2_566
O25 Cr1 Rb3 O52 -174(3) . 2_566
Rb6 Cr1 Rb3 O52 -117(3) 2_666 2_566
Rb5 Cr1 Rb3 O52 74(3) 2_566 2_566
O21 Cr1 Rb3 Cr10 15.6(12) . 2_566
O6 Cr1 Rb3 Cr10 5.4(9) . 2_566
O3 Cr1 Rb3 Cr10 -118.9(6) . 2_566
O25 Cr1 Rb3 Cr10 135.6(6) . 2_566
Rb6 Cr1 Rb3 Cr10 -167.2(2) 2_666 2_566
Rb5 Cr1 Rb3 Cr10 23.6(3) 2_566 2_566
O21 Cr1 Rb3 Cr5 179.6(12) . .
O6 Cr1 Rb3 Cr5 169.4(8) . .
O3 Cr1 Rb3 Cr5 45.1(5) . .
O25 Cr1 Rb3 Cr5 -60.4(5) . .
Rb6 Cr1 Rb3 Cr5 -3.24(11) 2_666 .
Rb5 Cr1 Rb3 Cr5 -172.40(11) 2_566 .
O21 Cr1 Rb3 Cr12 -132.7(12) . .
O6 Cr1 Rb3 Cr12 -142.9(8) . .
O3 Cr1 Rb3 Cr12 92.8(5) . .
O25 Cr1 Rb3 Cr12 -12.7(5) . .
Rb6 Cr1 Rb3 Cr12 44.44(17) 2_666 .
Rb5 Cr1 Rb3 Cr12 -124.72(13) 2_566 .
Cr6 O48 Rb5 O17 -83.1(12) . 1_545
Cr6 O48 Rb5 O21 69.1(11) . 2_566
Cr6 O48 Rb5 O6 106.3(11) . 2_566
Cr6 O48 Rb5 O5 149.9(12) . 2_566
Cr6 O48 Rb5 O14 -32.2(18) . .
Cr6 O48 Rb5 O10 -138.6(13) . 1_545
Cr6 O48 Rb5 O10 173.8(8) . 2_566
Cr6 O48 Rb5 O43 -35.2(11) . .
Cr6 O48 Rb5 Cr1 89.2(11) . 2_566
Cr6 O48 Rb5 Cr3 -58.2(11) . .
U1 O14 Rb5 O17 8.2(10) . 1_545
U1 O14 Rb5 O21 -141.1(10) . 2_566
U1 O14 Rb5 O48 -45.0(16) . .
U1 O14 Rb5 O6 169.3(11) . 2_566
U1 O14 Rb5 O5 132.3(10) . 2_566
U1 O14 Rb5 O10 43.5(12) . 1_545
U1 O14 Rb5 O10 115.4(11) . 2_566
U1 O14 Rb5 O43 -42.1(10) . .
U1 O14 Rb5 Cr1 -167.0(10) . 2_566
U1 O14 Rb5 Cr3 -16.5(9) . .
U1 O14 Rb5 Cr6 -59.0(11) . .
Cr3 O43 Rb5 O17 -17.3(6) . 1_545
U3 O43 Rb5 O17 -176.1(10) . 1_545
Cr3 O43 Rb5 O21 164.6(7) . 2_566
U3 O43 Rb5 O21 5.8(8) . 2_566
Cr3 O43 Rb5 O48 -116.2(9) . .
U3 O43 Rb5 O48 84.9(7) . .
Cr3 O43 Rb5 O6 122.7(7) . 2_566
U3 O43 Rb5 O6 -36.1(10) . 2_566
Cr3 O43 Rb5 O5 -103.7(11) . 2_566
U3 O43 Rb5 O5 97.4(11) . 2_566
Cr3 O43 Rb5 O14 65.4(8) . .
U3 O43 Rb5 O14 -93.4(7) . .
Cr3 O43 Rb5 O10 -55.7(8) . 1_545
U3 O43 Rb5 O10 145.5(6) . 1_545
Cr3 O43 Rb5 O10 24.7(13) . 2_566
U3 O43 Rb5 O10 -134.1(6) . 2_566
Cr3 O43 Rb5 Cr1 154.0(5) . 2_566
U3 O43 Rb5 Cr1 -4.9(9) . 2_566
U3 O43 Rb5 Cr3 -158.8(13) . .
Cr3 O43 Rb5 Cr6 -130.1(9) . .
U3 O43 Rb5 Cr6 71.0(5) . .
O47 Cr3 Rb5 O17 46.0(17) . 1_545
O11 Cr3 Rb5 O17 -105.4(9) . 1_545
O43 Cr3 Rb5 O17 147.9(11) . 1_545
Rb6 Cr3 Rb5 O17 173.2(8) . 1_545
Rb7 Cr3 Rb5 O17 -39.6(7) 2_656 1_545
O47 Cr3 Rb5 O21 -120.8(16) . 2_566
O11 Cr3 Rb5 O21 87.9(7) . 2_566
O43 Cr3 Rb5 O21 -18.8(9) . 2_566
O17 Cr3 Rb5 O21 -166.7(8) 1_545 2_566
Rb6 Cr3 Rb5 O21 6.4(5) . 2_566
Rb7 Cr3 Rb5 O21 153.7(4) 2_656 2_566
O47 Cr3 Rb5 O48 -42.7(16) . .
O11 Cr3 Rb5 O48 166.0(7) . .
O43 Cr3 Rb5 O48 59.3(9) . .
O17 Cr3 Rb5 O48 -88.6(8) 1_545 .
Rb6 Cr3 Rb5 O48 84.5(4) . .
Rb7 Cr3 Rb5 O48 -128.2(4) 2_656 .
O47 Cr3 Rb5 O6 163.1(16) . 2_566
O11 Cr3 Rb5 O6 11.7(8) . 2_566
O43 Cr3 Rb5 O6 -94.9(10) . 2_566
O17 Cr3 Rb5 O6 117.1(9) 1_545 2_566
Rb6 Cr3 Rb5 O6 -69.7(6) . 2_566
Rb7 Cr3 Rb5 O6 77.5(5) 2_656 2_566
O47 Cr3 Rb5 O5 26.1(17) . 2_566
O11 Cr3 Rb5 O5 -125.2(8) . 2_566
O43 Cr3 Rb5 O5 128.1(10) . 2_566
O17 Cr3 Rb5 O5 -19.8(9) 1_545 2_566
Rb6 Cr3 Rb5 O5 153.3(6) . 2_566
Rb7 Cr3 Rb5 O5 -59.4(6) 2_656 2_566
O47 Cr3 Rb5 O14 152.0(16) . .
O11 Cr3 Rb5 O14 0.6(6) . .
O43 Cr3 Rb5 O14 -106.1(9) . .
O17 Cr3 Rb5 O14 106.0(8) 1_545 .
Rb6 Cr3 Rb5 O14 -80.8(4) . .
Rb7 Cr3 Rb5 O14 66.4(3) 2_656 .
O47 Cr3 Rb5 O10 21.0(16) . 1_545
O11 Cr3 Rb5 O10 -130.3(6) . 1_545
O43 Cr3 Rb5 O10 123.0(9) . 1_545
O17 Cr3 Rb5 O10 -24.9(7) 1_545 1_545
Rb6 Cr3 Rb5 O10 148.2(3) . 1_545
Rb7 Cr3 Rb5 O10 -64.5(3) 2_656 1_545
O47 Cr3 Rb5 O10 94.2(16) . 2_566
O11 Cr3 Rb5 O10 -57.2(6) . 2_566
O43 Cr3 Rb5 O10 -163.8(9) . 2_566
O17 Cr3 Rb5 O10 48.2(8) 1_545 2_566
Rb6 Cr3 Rb5 O10 -138.6(4) . 2_566
Rb7 Cr3 Rb5 O10 8.6(3) 2_656 2_566
O47 Cr3 Rb5 O43 -102.0(18) . .
O11 Cr3 Rb5 O43 106.7(10) . .
O17 Cr3 Rb5 O43 -147.9(11) 1_545 .
Rb6 Cr3 Rb5 O43 25.2(8) . .
Rb7 Cr3 Rb5 O43 172.5(8) 2_656 .
O47 Cr3 Rb5 Cr1 -143.3(16) . 2_566
O11 Cr3 Rb5 Cr1 65.3(6) . 2_566
O43 Cr3 Rb5 Cr1 -41.4(8) . 2_566
O17 Cr3 Rb5 Cr1 170.7(7) 1_545 2_566
Rb6 Cr3 Rb5 Cr1 -16.2(4) . 2_566
Rb7 Cr3 Rb5 Cr1 131.1(2) 2_656 2_566
O47 Cr3 Rb5 Cr6 -60.5(16) . .
O11 Cr3 Rb5 Cr6 148.1(6) . .
O43 Cr3 Rb5 Cr6 41.4(8) . .
O17 Cr3 Rb5 Cr6 -106.5(7) 1_545 .
Rb6 Cr3 Rb5 Cr6 66.6(2) . .
Rb7 Cr3 Rb5 Cr6 -146.09(12) 2_656 .
O48 Cr6 Rb5 O17 94.8(12) . 1_545
O45 Cr6 Rb5 O17 -98.1(9) . 1_545
O38 Cr6 Rb5 O17 163.9(9) . 1_545
O30 Cr6 Rb5 O17 3.6(7) . 1_545
Rb3 Cr6 Rb5 O17 -145.6(3) 2_566 1_545
O48 Cr6 Rb5 O21 -107.4(12) . 2_566
O45 Cr6 Rb5 O21 59.7(9) . 2_566
O38 Cr6 Rb5 O21 -38.3(10) . 2_566
O30 Cr6 Rb5 O21 161.4(7) . 2_566
Rb3 Cr6 Rb5 O21 12.2(3) 2_566 2_566
O45 Cr6 Rb5 O48 167.1(15) . .
O38 Cr6 Rb5 O48 69.1(15) . .
O30 Cr6 Rb5 O48 -91.1(14) . .
Rb3 Cr6 Rb5 O48 119.6(12) 2_566 .
O48 Cr6 Rb5 O6 -87.4(12) . 2_566
O45 Cr6 Rb5 O6 79.7(9) . 2_566
O38 Cr6 Rb5 O6 -18.3(10) . 2_566
O30 Cr6 Rb5 O6 -178.6(7) . 2_566
Rb3 Cr6 Rb5 O6 32.1(4) 2_566 2_566
O48 Cr6 Rb5 O5 -30.6(12) . 2_566
O45 Cr6 Rb5 O5 136.6(9) . 2_566
O38 Cr6 Rb5 O5 38.6(10) . 2_566
O30 Cr6 Rb5 O5 -121.7(7) . 2_566
Rb3 Cr6 Rb5 O5 89.0(3) 2_566 2_566
O48 Cr6 Rb5 O14 158.5(13) . .
O45 Cr6 Rb5 O14 -34.3(9) . .
O38 Cr6 Rb5 O14 -132.4(10) . .
O30 Cr6 Rb5 O14 67.4(7) . .
Rb3 Cr6 Rb5 O14 -81.9(4) 2_566 .
O48 Cr6 Rb5 O10 36.9(12) . 1_545
O45 Cr6 Rb5 O10 -155.9(9) . 1_545
O38 Cr6 Rb5 O10 106.1(10) . 1_545
O30 Cr6 Rb5 O10 -54.2(7) . 1_545
Rb3 Cr6 Rb5 O10 156.5(3) 2_566 1_545
O48 Cr6 Rb5 O10 -9.9(13) . 2_566
O45 Cr6 Rb5 O10 157.3(10) . 2_566
O38 Cr6 Rb5 O10 59.2(11) . 2_566
O30 Cr6 Rb5 O10 -101.0(8) . 2_566
Rb3 Cr6 Rb5 O10 109.7(6) 2_566 2_566
O48 Cr6 Rb5 O43 138.8(13) . .
O45 Cr6 Rb5 O43 -54.0(9) . .
O38 Cr6 Rb5 O43 -152.1(10) . .
O30 Cr6 Rb5 O43 47.7(7) . .
Rb3 Cr6 Rb5 O43 -101.6(4) 2_566 .
O48 Cr6 Rb5 Cr1 -94.2(12) . 2_566
O45 Cr6 Rb5 Cr1 73.0(9) . 2_566
O38 Cr6 Rb5 Cr1 -25.1(9) . 2_566
O30 Cr6 Rb5 Cr1 174.7(6) . 2_566
Rb3 Cr6 Rb5 Cr1 25.40(10) 2_566 2_566
O48 Cr6 Rb5 Cr3 118.7(12) . .
O45 Cr6 Rb5 Cr3 -74.2(9) . .
O38 Cr6 Rb5 Cr3 -172.2(9) . .
O30 Cr6 Rb5 Cr3 27.5(6) . .
Rb3 Cr6 Rb5 Cr3 -121.74(9) 2_566 .
Cr5 O15 Rb6 O3 -65.2(9) . 2_666
U3 O15 Rb6 O3 133.4(6) . 2_666
Rb6 O15 Rb6 O3 33.7(6) 2_666 2_666
Cr5 O15 Rb6 O51 27.8(10) . 2_666
U3 O15 Rb6 O51 -133.5(9) . 2_666
Rb6 O15 Rb6 O51 126.8(8) 2_666 2_666
Cr5 O15 Rb6 O25 -160.0(10) . 2_666
U3 O15 Rb6 O25 38.6(16) . 2_666
Rb6 O15 Rb6 O25 -61.1(13) 2_666 2_666
Cr5 O15 Rb6 O47 104.7(8) . .
U3 O15 Rb6 O47 -56.7(7) . .
Rb6 O15 Rb6 O47 -156.4(5) 2_666 .
Cr5 O15 Rb6 O27 -9.6(7) . .
U3 O15 Rb6 O27 -171.0(9) . .
Rb6 O15 Rb6 O27 89.3(6) 2_666 .
Cr5 O15 Rb6 O26 170.3(6) . 2_666
U3 O15 Rb6 O26 9.0(7) . 2_666
Rb6 O15 Rb6 O26 -90.7(4) 2_666 2_666
Cr5 O15 Rb6 O15 -99.0(7) . 2_666
U3 O15 Rb6 O15 99.7(6) . 2_666
Rb6 O15 Rb6 O15 0.0 2_666 2_666
Cr5 O15 Rb6 O11 70.7(7) . .
U3 O15 Rb6 O11 -90.7(6) . .
Rb6 O15 Rb6 O11 169.6(5) 2_666 .
Cr5 O15 Rb6 Cr1 -76.7(11) . 2_666
U3 O15 Rb6 Cr1 122.0(6) . 2_666
Rb6 O15 Rb6 Cr1 22.3(9) 2_666 2_666
Cr5 O15 Rb6 Cr3 99.2(7) . .
U3 O15 Rb6 Cr3 -62.2(5) . .
Rb6 O15 Rb6 Cr3 -161.9(4) 2_666 .
U3 O15 Rb6 Cr5 -161.4(11) . .
Rb6 O15 Rb6 Cr5 99.0(7) 2_666 .
Cr3 O47 Rb6 O3 157.4(7) . 2_666
Rb7 O47 Rb6 O3 -37.0(12) . 2_666
Rb7 O47 Rb6 O3 60.8(8) 2_656 2_666
Cr3 O47 Rb6 O15 -11.5(9) . .
Rb7 O47 Rb6 O15 154.2(8) . .
Rb7 O47 Rb6 O15 -108.1(5) 2_656 .
Cr3 O47 Rb6 O51 92.2(10) . 2_666
Rb7 O47 Rb6 O51 -102.1(9) . 2_666
Rb7 O47 Rb6 O51 -4.4(6) 2_656 2_666
Cr3 O47 Rb6 O25 -171.5(9) . 2_666
Rb7 O47 Rb6 O25 -5.8(8) . 2_666
Rb7 O47 Rb6 O25 91.9(5) 2_656 2_666
Cr3 O47 Rb6 O27 36.9(11) . .
Rb7 O47 Rb6 O27 -157.4(7) . .
Rb7 O47 Rb6 O27 -59.7(6) 2_656 .
Cr3 O47 Rb6 O26 -122.7(11) . 2_666
Rb7 O47 Rb6 O26 43.0(7) . 2_666
Rb7 O47 Rb6 O26 140.7(7) 2_656 2_666
Cr3 O47 Rb6 O15 -104.9(11) . 2_666
Rb7 O47 Rb6 O15 60.7(16) . 2_666
Rb7 O47 Rb6 O15 158.5(9) 2_656 2_666
Cr3 O47 Rb6 O11 32.0(6) . .
Rb7 O47 Rb6 O11 -162.3(12) . .
Rb7 O47 Rb6 O11 -64.6(6) 2_656 .
Cr3 O47 Rb6 Cr1 169.1(7) . 2_666
Rb7 O47 Rb6 Cr1 -25.3(9) . 2_666
Rb7 O47 Rb6 Cr1 72.5(4) 2_656 2_666
Rb7 O47 Rb6 Cr3 165.7(16) . .
Rb7 O47 Rb6 Cr3 -96.6(9) 2_656 .
Cr3 O47 Rb6 Cr5 13.4(9) . .
Rb7 O47 Rb6 Cr5 179.1(7) . .
Rb7 O47 Rb6 Cr5 -83.2(4) 2_656 .
Cr5 O27 Rb6 O3 150.3(9) . 2_666
Rb8 O27 Rb6 O3 7.5(7) 2_666 2_666
Cr5 O27 Rb6 O15 9.7(6) . .
Rb8 O27 Rb6 O15 -133.1(10) 2_666 .
Cr5 O27 Rb6 O51 -129.3(13) . 2_666
Rb8 O27 Rb6 O51 87.9(10) 2_666 2_666
Cr5 O27 Rb6 O25 172.0(7) . 2_666
Rb8 O27 Rb6 O25 29.2(13) 2_666 2_666
Cr5 O27 Rb6 O47 -66.6(10) . .
Rb8 O27 Rb6 O47 150.6(7) 2_666 .
Cr5 O27 Rb6 O26 9(2) . 2_666
Rb8 O27 Rb6 O26 -133.2(13) 2_666 2_666
Cr5 O27 Rb6 O15 99.0(9) . 2_666
Rb8 O27 Rb6 O15 -43.7(7) 2_666 2_666
Cr5 O27 Rb6 O11 -62.8(9) . .
Rb8 O27 Rb6 O11 154.5(8) 2_666 .
Cr5 O27 Rb6 Cr1 165.5(7) . 2_666
Rb8 O27 Rb6 Cr1 22.7(8) 2_666 2_666
Cr5 O27 Rb6 Cr3 -51.1(9) . .
Rb8 O27 Rb6 Cr3 166.1(6) 2_666 .
Rb8 O27 Rb6 Cr5 -142.7(14) 2_666 .
Cr3 O11 Rb6 O3 -144.5(6) . 2_666
U1 O11 Rb6 O3 60.0(12) . 2_666
Rb7 O11 Rb6 O3 -52.2(7) 2_656 2_666
Cr3 O11 Rb6 O15 96.2(7) . .
U1 O11 Rb6 O15 -59.3(9) . .
Rb7 O11 Rb6 O15 -171.5(5) 2_656 .
Cr3 O11 Rb6 O51 -133.8(9) . 2_666
U1 O11 Rb6 O51 70.7(11) . 2_666
Rb7 O11 Rb6 O51 -41.5(6) 2_656 2_666
Cr3 O11 Rb6 O25 -63.6(8) . 2_666
U1 O11 Rb6 O25 140.9(9) . 2_666
Rb7 O11 Rb6 O25 28.7(6) 2_656 2_666
Cr3 O11 Rb6 O47 -32.3(7) . .
U1 O11 Rb6 O47 172.2(14) . .
Rb7 O11 Rb6 O47 60.1(7) 2_656 .
Cr3 O11 Rb6 O27 152.8(8) . .
U1 O11 Rb6 O27 -2.7(9) . .
Rb7 O11 Rb6 O27 -114.9(5) 2_656 .
Cr3 O11 Rb6 O26 -8.0(7) . 2_666
U1 O11 Rb6 O26 -163.5(9) . 2_666
Rb7 O11 Rb6 O26 84.3(5) 2_656 2_666
Cr3 O11 Rb6 O15 116.2(7) . 2_666
U1 O11 Rb6 O15 -39.3(14) . 2_666
Rb7 O11 Rb6 O15 -151.5(6) 2_656 2_666
Cr3 O11 Rb6 Cr1 -101.9(6) . 2_666
U1 O11 Rb6 Cr1 102.6(9) . 2_666
Rb7 O11 Rb6 Cr1 -9.6(6) 2_656 2_666
U1 O11 Rb6 Cr3 -155.5(15) . .
Rb7 O11 Rb6 Cr3 92.3(6) 2_656 .
Cr3 O11 Rb6 Cr5 125.5(7) . .
U1 O11 Rb6 Cr5 -30.0(8) . .
Rb7 O11 Rb6 Cr5 -142.2(4) 2_656 .
O47 Cr3 Rb6 O3 -46.5(13) . 2_666
O11 Cr3 Rb6 O3 74.7(11) . 2_666
O43 Cr3 Rb6 O3 -172.1(11) . 2_666
O17 Cr3 Rb6 O3 -38(3) 1_545 2_666
Rb5 Cr3 Rb6 O3 164.1(8) . 2_666
Rb7 Cr3 Rb6 O3 11.7(9) 2_656 2_666
O47 Cr3 Rb6 O15 167.5(10) . .
O11 Cr3 Rb6 O15 -71.2(7) . .
O43 Cr3 Rb6 O15 41.9(8) . .
O17 Cr3 Rb6 O15 177(2) 1_545 .
Rb5 Cr3 Rb6 O15 18.2(4) . .
Rb7 Cr3 Rb6 O15 -134.2(3) 2_656 .
O47 Cr3 Rb6 O51 -82.0(11) . 2_666
O11 Cr3 Rb6 O51 39.3(8) . 2_666
O43 Cr3 Rb6 O51 152.4(9) . 2_666
O17 Cr3 Rb6 O51 -73(2) 1_545 2_666
Rb5 Cr3 Rb6 O51 128.7(5) . 2_666
Rb7 Cr3 Rb6 O51 -23.7(4) 2_656 2_666
O47 Cr3 Rb6 O25 9.4(10) . 2_666
O11 Cr3 Rb6 O25 130.6(7) . 2_666
O43 Cr3 Rb6 O25 -116.2(9) . 2_666
O17 Cr3 Rb6 O25 18(2) 1_545 2_666
Rb5 Cr3 Rb6 O25 -140.0(4) . 2_666
Rb7 Cr3 Rb6 O25 67.6(3) 2_656 2_666
O11 Cr3 Rb6 O47 121.2(12) . .
O43 Cr3 Rb6 O47 -125.6(13) . .
O17 Cr3 Rb6 O47 9(2) 1_545 .
Rb5 Cr3 Rb6 O47 -149.4(10) . .
Rb7 Cr3 Rb6 O47 58.2(10) 2_656 .
O47 Cr3 Rb6 O27 -145.8(10) . .
O11 Cr3 Rb6 O27 -24.5(7) . .
O43 Cr3 Rb6 O27 88.6(9) . .
O17 Cr3 Rb6 O27 -137(2) 1_545 .
Rb5 Cr3 Rb6 O27 64.9(4) . .
Rb7 Cr3 Rb6 O27 -87.5(3) 2_656 .
O47 Cr3 Rb6 O26 51.1(10) . 2_666
O11 Cr3 Rb6 O26 172.3(7) . 2_666
O43 Cr3 Rb6 O26 -74.6(9) . 2_666
O17 Cr3 Rb6 O26 60(2) 1_545 2_666
Rb5 Cr3 Rb6 O26 -98.3(4) . 2_666
Rb7 Cr3 Rb6 O26 109.3(3) 2_656 2_666
O47 Cr3 Rb6 O15 129.1(11) . 2_666
O11 Cr3 Rb6 O15 -109.7(8) . 2_666
O43 Cr3 Rb6 O15 3.4(10) . 2_666
O17 Cr3 Rb6 O15 138(2) 1_545 2_666
Rb5 Cr3 Rb6 O15 -20.3(6) . 2_666
Rb7 Cr3 Rb6 O15 -172.7(5) 2_656 2_666
O47 Cr3 Rb6 O11 -121.2(12) . .
O43 Cr3 Rb6 O11 113.1(10) . .
O17 Cr3 Rb6 O11 -112(2) 1_545 .
Rb5 Cr3 Rb6 O11 89.4(7) . .
Rb7 Cr3 Rb6 O11 -63.0(6) 2_656 .
O47 Cr3 Rb6 Cr1 -14.8(10) . 2_666
O11 Cr3 Rb6 Cr1 106.4(6) . 2_666
O43 Cr3 Rb6 Cr1 -140.4(8) . 2_666
O17 Cr3 Rb6 Cr1 -6(2) 1_545 2_666
Rb5 Cr3 Rb6 Cr1 -164.19(18) . 2_666
Rb7 Cr3 Rb6 Cr1 43.41(18) 2_656 2_666
O47 Cr3 Rb6 Cr5 -166.2(10) . .
O11 Cr3 Rb6 Cr5 -44.9(6) . .
O43 Cr3 Rb6 Cr5 68.2(8) . .
O17 Cr3 Rb6 Cr5 -157(2) 1_545 .
Rb5 Cr3 Rb6 Cr5 44.5(2) . .
Rb7 Cr3 Rb6 Cr5 -107.93(10) 2_656 .
O27 Cr5 Rb6 O3 -33.4(10) . 2_666
O15 Cr5 Rb6 O3 129.1(8) . 2_666
O4 Cr5 Rb6 O3 57.1(10) . 2_666
O28 Cr5 Rb6 O3 -136.1(8) . 2_666
Rb3 Cr5 Rb6 O3 167.8(4) . 2_666
Rb6 Cr5 Rb6 O3 66.8(3) 2_666 2_666
O27 Cr5 Rb6 O15 -162.6(12) . .
O4 Cr5 Rb6 O15 -72.0(12) . .
O28 Cr5 Rb6 O15 94.8(10) . .
Rb3 Cr5 Rb6 O15 38.7(7) . .
Rb6 Cr5 Rb6 O15 -62.3(7) 2_666 .
O27 Cr5 Rb6 O51 44.7(12) . 2_666
O15 Cr5 Rb6 O51 -152.7(10) . 2_666
O4 Cr5 Rb6 O51 135.2(12) . 2_666
O28 Cr5 Rb6 O51 -58.0(10) . 2_666
Rb3 Cr5 Rb6 O51 -114.0(8) . 2_666
Rb6 Cr5 Rb6 O51 145.0(8) 2_666 2_666
O27 Cr5 Rb6 O25 -29(2) . 2_666
O15 Cr5 Rb6 O25 134(2) . 2_666
O4 Cr5 Rb6 O25 62(2) . 2_666
O28 Cr5 Rb6 O25 -131(2) . 2_666
Rb3 Cr5 Rb6 O25 172.6(19) . 2_666
Rb6 Cr5 Rb6 O25 71.6(19) 2_666 2_666
O27 Cr5 Rb6 O47 119.5(10) . .
O15 Cr5 Rb6 O47 -78.0(8) . .
O4 Cr5 Rb6 O47 -150.0(11) . .
O28 Cr5 Rb6 O47 16.8(9) . .
Rb3 Cr5 Rb6 O47 -39.3(5) . .
Rb6 Cr5 Rb6 O47 -140.3(5) 2_666 .
O15 Cr5 Rb6 O27 162.6(12) . .
O4 Cr5 Rb6 O27 90.5(13) . .
O28 Cr5 Rb6 O27 -102.7(12) . .
Rb3 Cr5 Rb6 O27 -158.7(10) . .
Rb6 Cr5 Rb6 O27 100.3(9) 2_666 .
O27 Cr5 Rb6 O26 -175.6(10) . 2_666
O15 Cr5 Rb6 O26 -13.0(8) . 2_666
O4 Cr5 Rb6 O26 -85.1(11) . 2_666
O28 Cr5 Rb6 O26 81.8(8) . 2_666
Rb3 Cr5 Rb6 O26 25.7(5) . 2_666
Rb6 Cr5 Rb6 O26 -75.3(5) 2_666 2_666
O27 Cr5 Rb6 O15 -81.3(10) . 2_666
O15 Cr5 Rb6 O15 81.3(8) . 2_666
O4 Cr5 Rb6 O15 9.2(10) . 2_666
O28 Cr5 Rb6 O15 176.1(7) . 2_666
Rb3 Cr5 Rb6 O15 120.0(3) . 2_666
Rb6 Cr5 Rb6 O15 19.0(3) 2_666 2_666
O27 Cr5 Rb6 O11 103.6(10) . .
O15 Cr5 Rb6 O11 -93.9(8) . .
O4 Cr5 Rb6 O11 -165.9(10) . .
O28 Cr5 Rb6 O11 0.9(8) . .
Rb3 Cr5 Rb6 O11 -55.2(4) . .
Rb6 Cr5 Rb6 O11 -156.2(4) 2_666 .
O27 Cr5 Rb6 Cr1 -21.2(10) . 2_666
O15 Cr5 Rb6 Cr1 141.3(7) . 2_666
O4 Cr5 Rb6 Cr1 69.3(10) . 2_666
O28 Cr5 Rb6 Cr1 -123.9(7) . 2_666
Rb3 Cr5 Rb6 Cr1 -179.97(16) . 2_666
Rb6 Cr5 Rb6 Cr1 79.04(17) 2_666 2_666
O27 Cr5 Rb6 Cr3 125.7(9) . .
O15 Cr5 Rb6 Cr3 -71.8(7) . .
O4 Cr5 Rb6 Cr3 -143.8(10) . .
O28 Cr5 Rb6 Cr3 23.0(7) . .
Rb3 Cr5 Rb6 Cr3 -33.1(2) . .
Rb6 Cr5 Rb6 Cr3 -134.08(12) 2_666 .
Cr3 O47 Rb7 O7 151(2) . 2_666
Rb6 O47 Rb7 O7 -4.8(9) . 2_666
Rb7 O47 Rb7 O7 -111.7(4) 2_656 2_666
Cr3 O47 Rb7 O34 90(2) . 2_666
Rb6 O47 Rb7 O34 -66.0(11) . 2_666
Rb7 O47 Rb7 O34 -172.9(6) 2_656 2_666
Cr3 O47 Rb7 O39 65(2) . 1_545
Rb6 O47 Rb7 O39 -91.0(8) . 1_545
Rb7 O47 Rb7 O39 162.0(5) 2_656 1_545
Cr3 O47 Rb7 O12 -43.8(18) . 1_545
Rb6 O47 Rb7 O12 160.6(10) . 1_545
Rb7 O47 Rb7 O12 53.7(4) 2_656 1_545
Cr3 O47 Rb7 O9 20.1(18) . 1_545
Rb6 O47 Rb7 O9 -135.4(10) . 1_545
Rb7 O47 Rb7 O9 117.6(6) 2_656 1_545
Cr3 O47 Rb7 O18 -170.4(16) . 2_656
Rb6 O47 Rb7 O18 34.0(12) . 2_656
Rb7 O47 Rb7 O18 -72.9(7) 2_656 2_656
Cr3 O47 Rb7 O51 -36(2) . 1_545
Rb6 O47 Rb7 O51 168.1(7) . 1_545
Rb7 O47 Rb7 O51 61.2(7) 2_656 1_545
Cr3 O47 Rb7 O12 -148(2) . 2_666
Rb6 O47 Rb7 O12 56.1(7) . 2_666
Rb7 O47 Rb7 O12 -50.8(4) 2_656 2_666
Cr3 O47 Rb7 O11 -106(2) . 2_656
Rb6 O47 Rb7 O11 98.8(8) . 2_656
Rb7 O47 Rb7 O11 -8.2(7) 2_656 2_656
Cr3 O47 Rb7 O47 -97(2) . 2_656
Rb6 O47 Rb7 O47 107.0(9) . 2_656
Rb7 O47 Rb7 O47 0.0 2_656 2_656
Cr3 O47 Rb7 Cr4 172.6(18) . 2_666
Rb6 O47 Rb7 Cr4 17.0(9) . 2_666
Rb7 O47 Rb7 Cr4 -90.0(4) 2_656 2_666
U3 O1 Rb8 O2 -156.7(13) . 2_666
U3 O1 Rb8 O33 -2.6(16) . 1_554
U3 O1 Rb8 O49 44.5(14) . .
U3 O1 Rb8 O16 -60.6(17) . 1_554
U3 O1 Rb8 O16 160.3(13) . 2_666
U3 O1 Rb8 O20 91.3(15) . 1_554
U3 O1 Rb8 O26 -118.8(15) . 2_666
U3 O1 Rb8 O27 162.8(16) . 2_666
U3 O1 Rb8 O30 -41.9(14) . .
U3 O1 Rb8 Cr8 -25.4(17) . 1_554
U3 O1 Rb8 Cr8 -173.2(11) . 2_666
Cr10 O49 Rb8 O2 -80.8(18) . 2_666
Rb2 O49 Rb8 O2 95.3(14) 2_665 2_666
Cr10 O49 Rb8 O1 36.6(12) . .
Rb2 O49 Rb8 O1 -147.2(9) 2_665 .
Cr10 O49 Rb8 O33 168.0(15) . 1_554
Rb2 O49 Rb8 O33 -15.9(6) 2_665 1_554
Cr10 O49 Rb8 O16 170.2(11) . 1_554
Rb2 O49 Rb8 O16 -13.6(9) 2_665 1_554
Cr10 O49 Rb8 O16 -123.2(11) . 2_666
Rb2 O49 Rb8 O16 53.0(9) 2_665 2_666
Cr10 O49 Rb8 O20 -92.4(13) . 1_554
Rb2 O49 Rb8 O20 83.7(7) 2_665 1_554
Cr10 O49 Rb8 O26 67.1(17) . 2_666
Rb2 O49 Rb8 O26 -116.8(8) 2_665 2_666
Cr10 O49 Rb8 O27 -18.9(14) . 2_666
Rb2 O49 Rb8 O27 157.2(7) 2_665 2_666
Cr10 O49 Rb8 O30 111.5(12) . .
Rb2 O49 Rb8 O30 -72.4(7) 2_665 .
Cr10 O49 Rb8 Cr8 171.4(12) . 1_554
Rb2 O49 Rb8 Cr8 -12.4(7) 2_665 1_554
Cr10 O49 Rb8 Cr8 -107.0(11) . 2_666
Rb2 O49 Rb8 Cr8 69.1(10) 2_665 2_666
Cr6 O30 Rb8 O2 168.6(6) . 2_666
Cr9 O30 Rb8 O2 -4.2(10) 1_545 2_666
Cr6 O30 Rb8 O1 58.4(8) . .
Cr9 O30 Rb8 O1 -114.3(9) 1_545 .
Cr6 O30 Rb8 O33 -78.3(8) . 1_554
Cr9 O30 Rb8 O33 109.0(10) 1_545 1_554
Cr6 O30 Rb8 O49 -16.6(8) . .
Cr9 O30 Rb8 O49 170.7(9) 1_545 .
Cr6 O30 Rb8 O16 -135.8(9) . 1_554
Cr9 O30 Rb8 O16 51.5(8) 1_545 1_554
Cr6 O30 Rb8 O16 -130.9(7) . 2_666
Cr9 O30 Rb8 O16 56.4(10) 1_545 2_666
Cr6 O30 Rb8 O20 -46.7(10) . 1_554
Cr9 O30 Rb8 O20 140.5(8) 1_545 1_554
Cr6 O30 Rb8 O26 139.7(8) . 2_666
Cr9 O30 Rb8 O26 -33.1(8) 1_545 2_666
Cr6 O30 Rb8 O27 88.1(9) . 2_666
Cr9 O30 Rb8 O27 -84.6(10) 1_545 2_666
Cr6 O30 Rb8 Cr8 -107.3(8) . 1_554
Cr9 O30 Rb8 Cr8 80.0(8) 1_545 1_554
Cr6 O30 Rb8 Cr8 -162.5(5) . 2_666
Cr9 O30 Rb8 Cr8 24.8(10) 1_545 2_666
